data_1548192
loop_
_publ_author_name
'Antonio Fernandez'
'Jesus Ferrando-Soria'
'Eufemio Moreno Pineda'
'Floriana Tuna'
'Inigo J. Vitorica-Yrezabal'
'Christiane Knappke'
'Jakub Ujma'
'Christopher A. Muryn'
'Grigore A. Timco'
'Perdita E. Barran'
'Arzhang Ardavan'
'Richard E.P. Winpenny'

_publ_section_title
;
 Making hybrid [n]-rotaxanes as supramolecular arrays of molecular
 electron spin qubits
;
_journal_name_full 'Nature Communications'
_journal_page_first 10240
_journal_paper_doi 10.1038/ncomms10240
_journal_volume 7
_journal_year 2016
_chemical_formula_moiety '2(C80 H144 Cr7 F8 Ni O32), C62 H51 Cu F12 N4 O4, 2.5(C3 H6 O)'
_chemical_formula_sum 'C229.5 H354 Cr14 Cu F28 N4 Ni2 O70.5'
_chemical_formula_weight 5738.11
_space_group_crystal_system orthorhombic
_space_group_IT_number 61
_space_group_name_Hall '-P 2bc 2ac'
_space_group_name_H-M_alt 'P c a b'
_symmetry_space_group_name_Hall '-P 2bc 2ac'
_symmetry_space_group_name_H-M 'P c a b'
_atom_sites_solution_hydrogens geom
_atom_sites_solution_primary direct
_cell_angle_alpha 90
_cell_angle_beta 90
_cell_angle_gamma 90
_cell_formula_units_Z 8
_cell_length_a 28.9075(3)
_cell_length_b 29.7016(2)
_cell_length_c 78.0320(9)
_cell_measurement_reflns_used 67430
_cell_measurement_temperature 100
_cell_measurement_theta_max 62.0060
_cell_measurement_theta_min 2.0050
_cell_volume 66998.2(11)
_computing_cell_refinement
'CrysAlisPro, Agilent Technologies, Version 1.171.36.28 (release 01-02-2013 CrysAlis171 .NET) (compiled Feb 1 2013,16:14:44)'
_computing_data_collection
'CrysAlisPro, Agilent Technologies, Version 1.171.36.28 (release 01-02-2013 CrysAlis171 .NET) (compiled Feb 1 2013,16:14:44)'
_computing_data_reduction
'CrysAlisPro, Agilent Technologies, Version 1.171.36.28 (release 01-02-2013 CrysAlis171 .NET) (compiled Feb 1 2013,16:14:44)'
_computing_molecular_graphics 'Olex2 (Dolomanov et al., 2009)'
_computing_publication_material 'Olex2 (Dolomanov et al., 2009)'
_computing_structure_refinement 'XL (Sheldrick, 2008)'
_computing_structure_solution 'XS (Sheldrick, 2008)'
_diffrn_ambient_temperature 100.0
_diffrn_measured_fraction_theta_full 1.000
_diffrn_measured_fraction_theta_max 1.000
_diffrn_measurement_details
;
During the unite cell collection no diffraction was observed above 0.9 A,
we therefore collected the data up to this resolution.

#__ type_ start__ end____ width___ exp.time_
  1 omega   50.21  238.71   0.5000   15.0000
omega____ theta____ kappa____ phi______ frames
    -       80.0000   73.8672 -115.7903 377

#__ type_ start__ end____ width___ exp.time_
  2 phi     69.70  333.45   0.5005   15.0000
omega____ theta____ kappa____ phi______ frames
 160.6497   85.0000   73.8672     -     527

#__ type_ start__ end____ width___ exp.time_
  3 phi   -205.79  153.93   0.5003   15.0000
omega____ theta____ kappa____ phi______ frames
 116.4297   83.0000   73.8672     -     719

#__ type_ start__ end____ width___ exp.time_
  4 omega   95.71  238.71   0.5000   15.0000
omega____ theta____ kappa____ phi______ frames
    -       80.0000   73.8672   29.2105 286

#__ type_ start__ end____ width___ exp.time_
  5 phi      7.10  329.80   0.5003   15.0000
omega____ theta____ kappa____ phi______ frames
  60.3697   90.0000   73.8672     -     645

#__ type_ start__ end____ width___ exp.time_
  6 omega   61.15  178.65   0.5000   10.0000
omega____ theta____ kappa____ phi______ frames
    -       20.0000   73.8672  169.2091 235

#__ type_ start__ end____ width___ exp.time_
  7 omega   61.92  225.92   0.5000   15.0000
omega____ theta____ kappa____ phi______ frames
    -       75.0000   73.8672 -175.7898 328

#__ type_ start__ end____ width___ exp.time_
  8 phi    150.03  270.64   0.5005   10.0000
omega____ theta____ kappa____ phi______ frames
   7.2797    5.0000   73.8672     -     241

#__ type_ start__ end____ width___ exp.time_
  9 omega  -84.57   47.43   0.5000   15.0000
omega____ theta____ kappa____ phi______ frames
    -      -75.0000   73.8672  -70.7903 264

#__ type_ start__ end____ width___ exp.time_
 10 omega  107.66  236.66   0.5000   15.0000
omega____ theta____ kappa____ phi______ frames
    -       95.0000   73.8672   84.2094 258

#__ type_ start__ end____ width___ exp.time_
 11 omega   70.86  151.86   0.5000   15.0000
omega____ theta____ kappa____ phi______ frames
    -       95.5000   73.8672 -150.7895 162
;
_diffrn_measurement_device_type 'Saxi-CrysAlisPro-abstract goniometer imported SAXI images'
_diffrn_measurement_method '\w and \p scans'
_diffrn_orient_matrix_UB_11 -0.0296944000
_diffrn_orient_matrix_UB_12 -0.0373290000
_diffrn_orient_matrix_UB_13 0.0081511000
_diffrn_orient_matrix_UB_21 0.0135511000
_diffrn_orient_matrix_UB_22 0.0168908000
_diffrn_orient_matrix_UB_23 0.0179806000
_diffrn_orient_matrix_UB_31 -0.0421449000
_diffrn_orient_matrix_UB_32 0.0317888000
_diffrn_orient_matrix_UB_33 0.0000212000
_diffrn_radiation_monochromator graphite
_diffrn_radiation_type CuK\a
_diffrn_radiation_wavelength 1.54184
_diffrn_reflns_av_R_equivalents 0.2128
_diffrn_reflns_av_unetI/netI 0.0739
_diffrn_reflns_Laue_measured_fraction_full 1.000
_diffrn_reflns_Laue_measured_fraction_max 1.000
_diffrn_reflns_limit_h_max 31
_diffrn_reflns_limit_h_min -32
_diffrn_reflns_limit_k_max 32
_diffrn_reflns_limit_k_min -33
_diffrn_reflns_limit_l_max 86
_diffrn_reflns_limit_l_min -86
_diffrn_reflns_number 545172
_diffrn_reflns_point_group_measured_fraction_full 1.000
_diffrn_reflns_point_group_measured_fraction_max 1.000
_diffrn_reflns_theta_full 58.934
_diffrn_reflns_theta_max 58.934
_diffrn_reflns_theta_min 1.869
_diffrn_source 'Enhance (Cu) X-ray Source'
_exptl_absorpt_coefficient_mu 4.419
_exptl_absorpt_correction_T_max 1.00000
_exptl_absorpt_correction_T_min 0.53674
_exptl_absorpt_correction_type multi-scan
_exptl_absorpt_process_details
'CrysAlisPro, Agilent Technologies, Version 1.171.36.28 (release 01-02-2013 CrysAlis171 .NET) (compiled Feb 1 2013,16:14:44) Empirical absorption correction using spherical harmonics, implemented in SCALE3 ABSPACK scaling algorithm.'
_exptl_crystal_colour 'clear green'
_exptl_crystal_colour_lustre clear
_exptl_crystal_colour_primary green
_exptl_crystal_density_diffrn 1.138
_exptl_crystal_description block
_exptl_crystal_F_000 23968
_exptl_crystal_size_max 0.08
_exptl_crystal_size_mid 0.07
_exptl_crystal_size_min 0.07
_refine_diff_density_max 2.225
_refine_diff_density_min -1.016
_refine_diff_density_rms 0.114
_refine_ls_extinction_coef .
_refine_ls_extinction_method none
_refine_ls_goodness_of_fit_ref 1.025
_refine_ls_hydrogen_treatment constr
_refine_ls_matrix_type full
_refine_ls_number_parameters 3339
_refine_ls_number_reflns 48103
_refine_ls_number_restraints 696
_refine_ls_restrained_S_all 1.032
_refine_ls_R_factor_all 0.1588
_refine_ls_R_factor_gt 0.1164
_refine_ls_shift/su_max 0.001
_refine_ls_shift/su_mean 0.000
_refine_ls_structure_factor_coef Fsqd
_refine_ls_weighting_details 'w=1/[\s^2^(Fo^2^)+(0.1540P)^2^+526.5532P] where P=(Fo^2^+2Fc^2^)/3'
_refine_ls_weighting_scheme calc
_refine_ls_wR_factor_gt 0.3052
_refine_ls_wR_factor_ref 0.3377
_reflns_Friedel_coverage 0.000
_reflns_Friedel_fraction_full .
_reflns_Friedel_fraction_max .
_reflns_number_gt 30971
_reflns_number_total 48103
_reflns_threshold_expression 'I > 2\s(I)'
_cod_data_source_file ncomms10240-s2.cif
_cod_data_source_block 3-Rotaxane
_cod_original_formula_sum 'C229.50 H354 Cr14 Cu F28 N4 Ni2 O70.50'
_cod_database_code 1548192
_shelx_space_group_comment
;
The symmetry employed for this shelxl refinement is uniquely defined
by the following loop, which should always be used as a source of
symmetry information in preference to the above space-group names.
They are only intended as comments.
;
_reflns_odcompleteness_completeness 93.92
_reflns_odcompleteness_iscentric 1
_reflns_odcompleteness_theta 66.97
_olex2_refinement_description
;
1. Shared sites
{Ni9, Cr9}
{Cr10, Ni10}
{Ni11, Cr11}
{Cr12, Ni12}
{Ni13, Cr13}
{Cr14, Ni14}
{Ni15, Cr15}
{Cr16, Ni16}
{O2, O3}
{Cr1, Ni1}
{Cr2, Ni2}
{Ni3, Cr3}
{Cr4, Ni4}
{Cr5, Ni5}
{Ni6, Cr6}
{Cr7, Ni7}
{Cr8, Ni8}
2. Others
 Fixed Sof: Cr9(0.875) Cr10(0.875) Cr11(0.875) Cr12(0.875) Cr13(0.875)
 Cr14(0.875) Cr15(0.875) Cr16(0.875) Cr1(0.875) Cr2(0.875) Cr3(0.875)
 Cr4(0.875) Cr5(0.875) Cr6(0.875) Cr7(0.875) Cr8(0.875) O75(0.5) C238(0.5)
 H23D(0.5) H23E(0.5) H23F(0.5) C239(0.5) C240(0.5) H24D(0.5) H24E(0.5)
 H24F(0.5) O76(0.5) C232(0.5) H23G(0.5) H23H(0.5) H23I(0.5) C233(0.5) C234(0.5)
 H23J(0.5) H23K(0.5) H23L(0.5) O72(0.5) C235(0.5) H23M(0.5) H23N(0.5) H23O(0.5)
 C236(0.5) C237(0.5) H23P(0.5) H23Q(0.5) H23R(0.5) O71(0.5) C241(0.5) H24G(0.5)
 H24H(0.5) H24I(0.5) C242(0.5) C1A(0.5) H1AA(0.5) H1AB(0.5) H1AC(0.5) O244(0.5)
 C245(0.5) C246(0.5) H24J(0.5) H24K(0.5) H24L(0.5) Ni11(0.125) Ni10(0.125)
 Ni9(0.125) Ni16(0.125) Ni15(0.125) Ni14(0.125) Ni13(0.125) Ni12(0.125)
 Ni1(0.125) Ni2(0.125) Ni3(0.125) Ni4(0.125) Ni5(0.125) Ni7(0.125) Ni8(0.125)
 Ni6(0.125) C1B(0.5) H1BA(0.5) H1BB(0.5) H1BC(0.5)
 Fixed Uiso: H3A(0.222) H3B(0.222) H3C(0.222) H4A(0.128) H4B(0.128) H4C(0.128)
 H5A(0.19) H5B(0.19) H5C(0.19) H8A(0.244) H8B(0.244) H8C(0.244) H9A(0.313)
 H9B(0.313) H9C(0.313) H10A(0.125) H10B(0.125) H10C(0.125) H13A(0.185)
 H13B(0.185) H13C(0.185) H14A(0.272) H14B(0.272) H14C(0.272) H15A(0.278)
 H15B(0.278) H15C(0.278) H18A(0.208) H18B(0.208) H18C(0.208) H19A(0.176)
 H19B(0.176) H19C(0.176) H20A(0.118) H20B(0.118) H20C(0.118) H23A(0.147)
 H23B(0.147) H23C(0.147) H24A(0.155) H24B(0.155) H24C(0.155) H25A(0.138)
 H25B(0.138) H25C(0.138) H28A(0.117) H28B(0.117) H28C(0.117) H29A(0.123)
 H29B(0.123) H29C(0.123) H30A(0.1) H30B(0.1) H30C(0.1) H38A(0.151) H38B(0.151)
 H38C(0.151) H39A(0.126) H39B(0.126) H39C(0.126) H40A(0.135) H40B(0.135)
 H40C(0.135) H43A(0.117) H43B(0.117) H43C(0.117) H44A(0.11) H44B(0.11)
 H44C(0.11) H45A(0.112) H45B(0.112) H45C(0.112) H48A(0.163) H48B(0.163)
 H48C(0.163) H49A(0.16) H49B(0.16) H49C(0.16) H50A(0.125) H50B(0.125)
 H50C(0.125) H62A(0.093) H62B(0.093) H62C(0.093) H63A(0.108) H63B(0.108)
 H63C(0.108) H64A(0.079) H64B(0.079) H64C(0.079) H67A(0.127) H67B(0.127)
 H67C(0.127) H68A(0.112) H68B(0.112) H68C(0.112) H69A(0.124) H69B(0.124)
 H69C(0.124) H72A(0.107) H72B(0.107) H72C(0.107) H73A(0.113) H73B(0.113)
 H73C(0.113) H74A(0.095) H74B(0.095) H74C(0.095) H77A(0.227) H77B(0.227)
 H77C(0.227) H78A(0.212) H78B(0.212) H78C(0.212) H79A(0.245) H79B(0.245)
 H79C(0.245) H82A(0.17) H82B(0.17) H82C(0.17) H83A(0.16) H83B(0.16) H83C(0.16)
 H84A(0.168) H84B(0.168) H84C(0.168) H33A(0.145) H33B(0.145) H33C(0.145)
 H34A(0.167) H34B(0.167) H34C(0.167) H35A(0.122) H35B(0.122) H35C(0.122)
 H57A(0.123) H57B(0.123) H57C(0.123) H58A(0.123) H58B(0.123) H58C(0.123)
 H59A(0.149) H59B(0.149) H59C(0.149) H33D(0.142) H33E(0.142) H33F(0.142)
 H34D(0.16) H34E(0.16) H34F(0.16) H35D(0.128) H35E(0.128) H35F(0.128)
 H53A(0.133) H53B(0.133) H53C(0.133) H54A(0.121) H54B(0.121) H54C(0.121)
 H55A(0.132) H55B(0.132) H55C(0.132) H87A(0.202) H87B(0.202) H87C(0.202)
 H88A(0.282) H88B(0.282) H88C(0.282) H89A(0.249) H89B(0.249) H89C(0.249)
 H92A(0.157) H92B(0.157) H92C(0.157) H93A(0.156) H93B(0.156) H93C(0.156)
 H94A(0.177) H94B(0.177) H94C(0.177) H97A(0.217) H97B(0.217) H97C(0.217)
 H98A(0.238) H98B(0.238) H98C(0.238) H99A(0.25) H99B(0.25) H99C(0.25)
 H10D(0.213) H10E(0.213) H10F(0.213) H10G(0.187) H10H(0.187) H10I(0.187)
 H10J(0.232) H10K(0.232) H10L(0.232) H10M(0.165) H10N(0.165) H10O(0.165)
 H10P(0.143) H10Q(0.143) H10R(0.143) H10S(0.175) H10T(0.175) H10U(0.175)
 H11A(0.195) H11B(0.195) H11C(0.195) H11D(0.226) H11E(0.226) H11F(0.226)
 H11G(0.197) H11H(0.197) H11I(0.197) H11J(0.171) H11K(0.171) H11L(0.171)
 H11M(0.214) H11N(0.214) H11O(0.214) H11P(0.191) H11Q(0.191) H11R(0.191)
 H12A(0.304) H12B(0.304) H12C(0.304) H12D(0.191) H12E(0.191) H12F(0.191)
 H12G(0.205) H12H(0.205) H12I(0.205) H12J(0.213) H12K(0.213) H12L(0.213)
 H12M(0.19) H12N(0.19) H12O(0.19) H12P(0.176) H12Q(0.176) H12R(0.176)
 H13D(0.176) H13E(0.176) H13F(0.176) H13G(0.208) H13H(0.208) H13I(0.208)
 H13J(0.301) H13K(0.301) H13L(0.301) H13M(0.203) H13N(0.203) H13O(0.203)
 H13P(0.192) H13Q(0.192) H13R(0.192) H13S(0.141) H13T(0.141) H13U(0.141)
 H14D(0.184) H14E(0.184) H14F(0.184) H14G(0.126) H14H(0.126) H14I(0.126)
 H14J(0.132) H14K(0.132) H14L(0.132) H14M(0.196) H14N(0.196) H14O(0.196)
 H14P(0.173) H14Q(0.173) H14R(0.173) H14S(0.172) H14T(0.172) H14U(0.172)
 H15D(0.302) H15E(0.302) H15F(0.302) H15G(0.29) H15H(0.29) H15I(0.29)
 H15J(0.234) H15K(0.234) H15L(0.234) H15M(0.248) H15N(0.248) H15O(0.248)
 H15P(0.194) H15Q(0.194) H15R(0.194) H15S(0.27) H15T(0.27) H15U(0.27)
 H16A(0.252) H16B(0.252) H16C(0.252) H16D(0.297) H16E(0.297) H16F(0.297)
 H16G(0.288) H16H(0.288) H16I(0.288) H2A(0.154) H2B(0.154) H165(0.093)
 H166(0.094) H168(0.08) H169(0.088) H171(0.158) H172(0.152) H174(0.09)
 H175(0.086) H177(0.098) H178(0.104) H180(0.106) H181(0.111) H18D(0.138)
 H18E(0.138) H18F(0.138) H18G(0.138) H18H(0.142) H18I(0.142) H187(0.102)
 H188(0.118) H189(0.13) H190(0.096) H191(0.103) H192(0.089) H193(0.094)
 H195(0.09) H196(0.085) H198(0.121) H201(0.13) H202(0.127) H21A(0.119)
 H21B(0.119) H21C(0.099) H21D(0.099) H21E(0.108) H21F(0.108) H217(0.112)
 H218(0.129) H219(0.157) H220(0.148) H221(0.138) H224(0.088) H229(0.113)
 H5D(0.15) H5E(0.15) H18J(0.166) H18K(0.166) H204(0.11) H205(0.092) H206(0.073)
 H207(0.066) H4D(0.123) H4E(0.123) H18L(0.109) H18M(0.109) H208(0.084)
 H209(0.09) H211(0.092) H212(0.096) H23D(0.208) H23E(0.208) H23F(0.208)
 H24D(0.207) H24E(0.207) H24F(0.207) H23G(0.217) H23H(0.217) H23I(0.217)
 H23J(0.198) H23K(0.198) H23L(0.198) H23M(0.192) H23N(0.192) H23O(0.192)
 H23P(0.18) H23Q(0.18) H23R(0.18) H24G(0.227) H24H(0.227) H24I(0.227)
 H1AA(0.255) H1AB(0.255) H1AC(0.255) H24J(0.3) H24K(0.3) H24L(0.3) H1BA(0.226)
 H1BB(0.226) H1BC(0.226)
 Fixed X: H3A(0.4178) H3B(0.3863) H3C(0.3657) H4A(0.367) H4B(0.3833)
 H4C(0.3449) H5A(0.4781) H5B(0.4642) H5C(0.4469) H8A(0.354) H8B(0.3822)
 H8C(0.3402) H9A(0.3648) H9B(0.3488) H9C(0.3966) H10A(0.426) H10B(0.461)
 H10C(0.4543) H13A(0.3365) H13B(0.3616) H13C(0.3918) H14A(0.4036) H14B(0.4306)
 H14C(0.4004) H15A(0.2922) H15B(0.3182) H15C(0.3152) H18A(0.2636) H18B(0.2083)
 H18C(0.2373) H19A(0.2336) H19B(0.2045) H19C(0.2597) H20A(0.1983) H20B(0.1964)
 H20C(0.1673) H23A(0.2644) H23B(0.2092) H23C(0.2329) H24A(0.1946) H24B(0.1901)
 H24C(0.1664) H25A(0.2707) H25B(0.2437) H25C(0.2157) H28A(0.2348) H28B(0.2845)
 H28C(0.2419) H29A(0.234) H29B(0.2018) H29C(0.213) H30A(0.2951) H30B(0.315)
 H30C(0.2635) H38A(0.2781) H38B(0.278) H38C(0.3093) H39A(0.2998) H39B(0.3451)
 H39C(0.3004) H40A(0.3784) H40B(0.3481) H40C(0.3928) H43A(0.5799) H43B(0.5701)
 H43C(0.5278) H44A(0.5267) H44B(0.4946) H44C(0.5369) H45A(0.6069) H45B(0.6216)
 H45C(0.6265) H48A(0.3981) H48B(0.4112) H48C(0.3897) H49A(0.4863) H49B(0.4424)
 H49C(0.4352) H50A(0.5201) H50B(0.4903) H50C(0.4762) H62A(0.7133) H62B(0.6645)
 H62C(0.7071) H63A(0.6705) H63B(0.6398) H63C(0.6233) H64A(0.741) H64B(0.7355)
 H64C(0.7105) H67A(0.7339) H67B(0.7423) H67C(0.7846) H68A(0.7348) H68B(0.7861)
 H68C(0.7461) H69A(0.8018) H69B(0.7616) H69C(0.7603) H72A(0.6328) H72B(0.6319)
 H72C(0.6646) H73A(0.5477) H73B(0.5232) H73C(0.5431) H74A(0.5942) H74B(0.5727)
 H74C(0.6276) H77A(0.5524) H77B(0.5203) H77C(0.5228) H78A(0.6397) H78B(0.601)
 H78C(0.6278) H79A(0.6274) H79B(0.6103) H79C(0.5773) H82A(0.5511) H82B(0.5916)
 H82C(0.5994) H83A(0.5994) H83B(0.5537) H83C(0.5999) H84A(0.6674) H84B(0.6671)
 H84C(0.6593) H33A(0.4191) H33B(0.3766) H33C(0.4122) H34A(0.4329) H34B(0.4491)
 H34C(0.3961) H35A(0.4952) H35B(0.5009) H35C(0.5083) H57A(0.7035) H57B(0.7116)
 H57C(0.673) H58A(0.6076) H58B(0.6132) H58C(0.6518) H59A(0.671) H59B(0.7088)
 H59C(0.711) H33D(0.4373) H33E(0.4013) H33F(0.4554) H34D(0.4109) H34E(0.3987)
 H34F(0.3715) H35D(0.4884) H35E(0.5109) H35F(0.4968) H53A(0.6522) H53B(0.6817)
 H53C(0.6955) H54A(0.6394) H54B(0.688) H54C(0.6742) H55A(0.5778) H55B(0.6056)
 H55C(0.5792) H87A(0.1417) H87B(0.165) H87C(0.1136) H88A(0.1393) H88B(0.1893)
 H88C(0.1839) H89A(0.2049) H89B(0.2241) H89C(0.2295) H92A(0.1229) H92B(0.1495)
 H92C(0.0981) H93A(0.1669) H93B(0.125) H93C(0.1764) H94A(0.2057) H94B(0.2173)
 H94C(0.1915) H97A(-0.106) H97B(-0.0704) H97C(-0.0919) H98A(0.0207) H98B(-
 0.0115) H98C(0.01) H99A(-0.0397) H99B(-0.0909) H99C(-0.0719) H10D(-0.0007)
 H10E(-0.0455) H10F(-0.0073) H10G(0.0754) H10H(0.0672) H10I(0.0803) H10J(-
 0.0364) H10K(0.0136) H10L(0.0004) H10M(-0.206) H10N(-0.1632) H10O(-0.2145)
 H10P(-0.254) H10Q(-0.2623) H10R(-0.2729) H10S(-0.1892) H10T(-0.2044) H10U(-
 0.1531) H11A(-0.0685) H11B(-0.1239) H11C(-0.0948) H11D(-0.0248) H11E(-0.0477)
 H11F(-0.05) H11G(-0.136) H11H(-0.1658) H11I(-0.142) H11J(-0.2981) H11K(-
 0.3199) H11L(-0.2801) H11M(-0.2713) H11N(-0.2192) H11O(-0.2333) H11P(-0.2846)
 H11Q(-0.2567) H11R(-0.3067) H12A(-0.2962) H12B(-0.2583) H12C(-0.3082) H12D(-
 0.3149) H12E(-0.3276) H12F(-0.2888) H12G(-0.2227) H12H(-0.2325) H12I(-0.2713)
 H12J(-0.3035) H12K(-0.2895) H12L(-0.2692) H12M(-0.2271) H12N(-0.2636) H12O(-
 0.2789) H12P(-0.1956) H12Q(-0.2474) H12R(-0.213) H13D(-0.0508) H13E(-0.0375)
 H13F(-0.0191) H13G(-0.1096) H13H(-0.0554) H13I(-0.0739) H13J(-0.1556) H13K(-
 0.1223) H13L(-0.1349) H13M(-0.182) H13N(-0.1477) H13O(-0.1893) H13P(-0.1823)
 H13Q(-0.1867) H13R(-0.1451) H13S(-0.1313) H13T(-0.0884) H13U(-0.0912)
 H14D(0.0176) H14E(-0.017) H14F(-0.0127) H14G(-0.0137) H14H(-0.0462) H14I(-
 0.0683) H14J(-0.1223) H14K(-0.0993) H14L(-0.1036) H14M(0.0269) H14N(0.0803)
 H14O(0.0611) H14P(0.04) H14Q(0.0031) H14R(0.0389) H14S(0.1193) H14T(0.1214)
 H14U(0.1406) H15D(0.1629) H15E(0.1285) H15F(0.1701) H15G(0.1258) H15H(0.1626)
 H15I(0.1683) H15J(0.071) H15K(0.111) H15L(0.0694) H15M(0.1264) H15N(0.1073)
 H15O(0.1349) H15P(0.0423) H15Q(0.0155) H15R(0.0654) H15S(0.0479) H15T(0.0048)
 H15U(0.0299) H16A(0.2132) H16B(0.2346) H16C(0.2673) H16D(0.2156) H16E(0.2678)
 H16F(0.2273) H16G(0.2481) H16H(0.2894) H16I(0.2567) H2A(0.0171) H2B(0.0053)
 H165(0.0695) H166(0.0458) H168(0.1782) H169(0.1937) H171(0.0497) H172(0.0302)
 H174(0.1086) H175(0.1366) H177(0.031) H178(-0.0017) H180(0.0242) H181(0.0575)
 H18D(-0.0917) H18E(-0.0679) H18F(-0.0975) H18G(-0.0548) H18H(-0.0395) H18I(-
 0.0089) H187(-0.1241) H188(-0.1608) H189(-0.1399) H190(-0.0802) H191(-0.0427)
 H192(0.18) H193(0.1548) H195(0.0609) H196(0.0905) H198(0.1441) H201(-0.0094)
 H202(0.0178) H21A(-0.0376) H21B(-0.0603) H21C(-0.052) H21D(-0.0067) H21E(-
 0.0844) H21F(-0.0362) H217(-0.0006) H218(-0.0227) H219(-0.1005) H220(-0.1561)
 H221(-0.1333) H224(0.2788) H229(0.104) H5D(-0.0094) H5E(0.0079) H18J(-0.0597)
 H18K(-0.0357) H204(0.0875) H205(0.0619) H206(-0.0641) H207(-0.0351) H4D(-
 0.0675) H4E(-0.0567) H18L(0.0103) H18M(0.0203) H208(0.0714) H209(0.0362) H211(-
 0.0422) H212(-0.0099) H23D(0.2202) H23E(0.1824) H23F(0.2022) H24D(0.2941)
 H24E(0.3084) H24F(0.2729) H23G(0.0828) H23H(0.04) H23I(0.0916) H23J(0.0928)
 H23K(0.1066) H23L(0.054) H23M(0.1227) H23N(0.0734) H23O(0.1102) H23P(0.1085)
 H23Q(0.0879) H23R(0.0539) H24G(0.2037) H24H(0.232) H24I(0.1783) H1AA(0.2606)
 H1AB(0.2137) H1AC(0.2277) H24J(0.3137) H24K(0.3341) H24L(0.3078) H1BA(0.1859)
 H1BB(0.1517) H1BC(0.206)
 Fixed Y: H3A(1.205) H3B(1.235) H3C(1.1901) H4A(1.2066) H4B(1.1572)
 H4C(1.1632) H5A(1.1987) H5B(1.18) H5C(1.2287) H8A(1.1293) H8B(1.1449)
 H8C(1.1101) H9A(1.0472) H9B(1.0323) H9C(1.0142) H10A(1.101) H10B(1.069)
 H10C(1.1203) H13A(0.9374) H13B(0.9604) H13C(0.9394) H14A(1.0536) H14B(1.0071)
 H14C(1.0282) H15A(1.0053) H15B(1.0528) H15C(1.0271) H18A(1.1018) H18B(1.1004)
 H18C(1.0652) H19A(1.0584) H19B(1.0968) H19C(1.1) H20A(1.0003) H20B(1.0025)
 H20C(1.0377) H23A(0.8857) H23B(0.8823) H23C(0.9183) H24A(0.8335) H24B(0.8862)
 H24C(0.8502) H25A(0.8082) H25B(0.7847) H25C(0.8023) H28A(0.9048) H28B(0.9251)
 H28C(0.9315) H29A(0.8185) H29B(0.8406) H29C(0.8678) H30A(0.8045) H30B(0.8439)
 H30C(0.8257) H38A(0.723) H38B(0.6722) H38C(0.7093) H39A(0.6966) H39B(0.6665)
 H39C(0.6454) H40A(0.6607) H40B(0.6237) H40C(0.6447) H43A(0.6815) H43B(0.6294)
 H43C(0.6635) H44A(0.645) H44B(0.6406) H44C(0.6066) H45A(0.6753) H45B(0.6394)
 H45C(0.6921) H48A(0.7817) H48B(0.8229) H48C(0.7778) H49A(0.7069) H49B(0.7098)
 H49C(0.709) H50A(0.7754) H50B(0.8207) H50C(0.778) H62A(0.7506) H62B(0.7434)
 H62C(0.7644) H63A(0.7976) H63B(0.8395) H63C(0.7892) H64A(0.8285) H64B(0.8412)
 H64C(0.8712) H67A(1.0166) H67B(0.9634) H67C(0.9969) H68A(1.0594) H68B(1.0419)
 H68C(1.0337) H69A(0.9586) H69B(0.9242) H69C(0.9485) H72A(1.0546) H72B(1.0392)
 H72C(1.0137) H73A(1.0455) H73B(0.9988) H73C(1.0304) H74A(0.9655) H74B(0.9342)
 H74C(0.9403) H77A(1.0839) H77B(1.05) H77C(1.1019) H78A(1.0315) H78B(1.0079)
 H78C(1.0515) H79A(1.1149) H79B(1.1293) H79C(1.1369) H82A(1.1692) H82B(1.1381)
 H82C(1.1912) H83A(1.1921) H83B(1.1985) H83C(1.2252) H84A(1.1464) H84B(1.1779)
 H84C(1.1248) H33A(0.7796) H33B(0.7847) H33C(0.8254) H34A(0.7081) H34B(0.7071)
 H34C(0.7166) H35A(0.7675) H35B(0.8086) H35C(0.758) H57A(0.8615) H57B(0.8197)
 H57C(0.8565) H58A(0.7648) H58B(0.796) H58C(0.7592) H59A(0.7588) H59B(0.7602)
 H59C(0.796) H33D(0.8185) H33E(0.8341) H33F(0.844) H34D(0.7351) H34E(0.7147)
 H34F(0.7579) H35D(0.7489) H35E(0.7815) H35F(0.7311) H53A(0.7627) H53B(0.7761)
 H53C(0.7959) H54A(0.8877) H54B(0.8747) H54C(0.8549) H55A(0.8387) H55B(0.7996)
 H55C(0.789) H87A(1.2881) H87B(1.3126) H87C(1.2931) H88A(1.2387) H88B(1.2615)
 H88C(1.2082) H89A(1.246) H89B(1.2125) H89C(1.2658) H92A(1.0535) H92B(1.0076)
 H92C(1.0155) H93A(1.0296) H93B(1.0004) H93C(0.9926) H94A(1.0872) H94B(1.0519)
 H94C(1.0981) H97A(1.2651) H97B(1.29) H97C(1.3164) H98A(1.2881) H98B(1.3311)
 H98C(1.3047) H99A(1.2677) H99B(1.2581) H99C(1.3086) H10D(1.0894) H10E(1.121)
 H10F(1.1231) H10G(1.1237) H10H(1.1563) H10I(1.1771) H10J(1.2005) H10K(1.2224)
 H10L(1.2016) H10M(1.2234) H10N(1.217) H10O(1.2218) H10P(1.1118) H10Q(1.1572)
 H10R(1.1559) H10S(1.107) H10T(1.1522) H10U(1.1475) H11A(0.9603) H11B(0.9588)
 H11C(0.9308) H11D(1.0016) H11E(0.9688) H11F(1.0221) H11G(0.9667) H11H(0.9917)
 H11I(1.0202) H11J(1.0931) H11K(1.1421) H11L(1.1349) H11M(1.198) H11N(1.1852)
 H11O(1.1914) H11P(1.0839) H11Q(1.1194) H11R(1.1321) H12A(1.0379) H12B(1.0135)
 H12C(0.9912) H12D(1.0068) H12E(0.9584) H12F(0.9627) H12G(0.9425) H12H(0.9236)
 H12I(0.9193) H12J(0.939) H12K(0.9779) H12L(0.9281) H12M(1.0088) H12N(1.0271)
 H12O(0.9897) H12P(0.928) H12Q(0.9089) H12R(0.8972) H13D(0.8851) H13E(0.8508)
 H13F(0.9016) H13G(0.9018) H13H(0.9119) H13I(0.8612) H13J(0.8771) H13K(0.8354)
 H13L(0.8706) H13M(1.0856) H13N(1.0986) H13O(1.1317) H13P(1.1285) H13Q(1.1756)
 H13R(1.1675) H13S(1.1945) H13T(1.1621) H13U(1.1884) H14D(0.9779) H14E(1.0134)
 H14F(0.9636) H14G(0.9135) H14H(0.8963) H14I(0.9088) H14J(0.9605) H14K(0.9528)
 H14L(1.0026) H14M(1.117) H14N(1.1031) H14O(1.1457) H14P(1.2174) H14Q(1.1844)
 H14R(1.2117) H14S(1.1971) H14T(1.1976) H14U(1.155) H15D(1.0269) H15E(0.9964)
 H15F(0.9735) H15G(0.9893) H15H(1.0215) H15I(0.968) H15J(0.9503) H15K(0.9242)
 H15L(0.9471) H15M(1.2893) H15N(1.3288) H15O(1.2873) H15P(1.3128) H15Q(1.2658)
 H15R(1.2681) H15S(1.2843) H15T(1.274) H15U(1.3219) H16A(1.1439) H16B(1.1008)
 H16C(1.1423) H16D(1.2173) H16E(1.2115) H16F(1.2214) H16G(1.1588) H16H(1.1518)
 H16I(1.1104) H2A(0.584) H2B(0.5385) H165(0.6786) H166(0.7437) H168(0.7923)
 H169(0.7256) H171(0.7906) H172(0.8572) H174(0.9275) H175(0.8612) H177(0.9697)
 H178(1.0362) H180(0.9953) H181(0.9281) H18D(1.1123) H18E(1.1155) H18F(1.1242)
 H18G(1.1125) H18H(1.1674) H18I(1.1659) H187(1.2022) H188(1.2664) H189(1.2937)
 H190(1.2641) H191(1.202) H192(0.6565) H193(0.6503) H195(0.5587) H196(0.5689)
 H198(0.6125) H201(0.5755) H202(0.5815) H21A(0.615) H21B(0.567) H21C(0.531)
 H21D(0.5483) H21E(0.5997) H21F(0.6235) H217(0.5897) H218(0.585) H219(0.5771)
 H220(0.573) H221(0.5749) H224(0.572) H229(0.5966) H5D(1.1122) H5E(1.1045)
 H18J(1.0488) H18K(1.0393) H204(0.5632) H205(0.5589) H206(0.6004) H207(0.6072)
 H4D(1.0544) H4E(1.086) H18L(1.0691) H18M(1.0904) H208(0.6338) H209(0.6293)
 H211(0.5283) H212(0.5289) H23D(0.701) H23E(0.7074) H23F(0.6583) H24D(0.7334)
 H24E(0.7152) H24F(0.7563) H23G(0.3792) H23H(0.3883) H23I(0.39) H23J(0.4274)
 H23K(0.4776) H23L(0.4658) H23M(0.7328) H23N(0.7153) H23O(0.7347) H23P(0.808)
 H23Q(0.8451) H23R(0.8161) H24G(0.8169) H24H(0.7887) H24I(0.7782) H1AA(0.9426)
 H1AB(0.9202) H1AC(0.916) H24J(0.9204) H24K(0.8714) H24L(0.8809) H1BA(0.8904)
 H1BB(0.8904) H1BC(0.8985)
 Fixed Z: H3A(0.7034) H3B(0.691) H3C(0.6994) H4A(0.6618) H4B(0.6561)
 H4C(0.6707) H5A(0.6804) H5B(0.6619) H5C(0.6679) H8A(0.7521) H8B(0.7355)
 H8C(0.7336) H9A(0.7625) H9B(0.7436) H9C(0.7513) H10A(0.7665) H10B(0.7563)
 H10C(0.7505) H13A(0.6335) H13B(0.6175) H13C(0.6327) H14A(0.6385) H14B(0.6357)
 H14C(0.6205) H15A(0.6393) H15B(0.6406) H15C(0.6226) H18A(0.7066) H18B(0.7068)
 H18C(0.718) H19A(0.6665) H19B(0.676) H19C(0.6752) H20A(0.6836) H20B(0.7041)
 H20C(0.6929) H23A(0.6369) H23B(0.6359) H23C(0.6484) H24A(0.677) H24B(0.673)
 H24C(0.6605) H25A(0.6423) H25B(0.6578) H25C(0.6414) H28A(0.7471) H28B(0.7424)
 H28C(0.7295) H29A(0.7145) H29B(0.7289) H29C(0.7117) H30A(0.7354) H30B(0.7473)
 H30C(0.7502) H38A(0.7063) H38B(0.7131) H38C(0.7224) H39A(0.6771) H39B(0.6745)
 H39C(0.6835) H40A(0.7183) H40B(0.7085) H40C(0.6994) H43A(0.6796) H43B(0.6834)
 H43C(0.6806) H44A(0.7263) H44B(0.7097) H44C(0.7125) H45A(0.724) H45B(0.7097)
 H45C(0.7059) H48A(0.7692) H48B(0.7569) H48C(0.7489) H49A(0.7547) H49B(0.7671)
 H49C(0.7468) H50A(0.7686) H50B(0.7698) H50C(0.7811) H62A(0.7545) H62B(0.7452)
 H62C(0.7348) H63A(0.7775) H63B(0.7714) H63C(0.7672) H64A(0.7613) H64B(0.7415)
 H64C(0.7558) H67A(0.7357) H67B(0.7358) H67C(0.7324) H68A(0.7077) H68B(0.704)
 H68C(0.6902) H69A(0.7043) H69B(0.7096) H69C(0.6913) H72A(0.7569) H72B(0.7766)
 H72C(0.7632) H73A(0.754) H73B(0.7588) H73C(0.7736) H74A(0.7845) H74B(0.7698)
 H74C(0.7713) H77A(0.6331) H77B(0.6437) H77C(0.649) H78A(0.6562) H78B(0.6446)
 H78C(0.6377) H79A(0.6662) H79B(0.6475) H79C(0.6637) H82A(0.7375) H82B(0.7449)
 H82C(0.743) H83A(0.6972) H83B(0.7084) H83C(0.7134) H84A(0.711) H84B(0.7276)
 H84C(0.7295) H33A(0.6212) H33B(0.6342) H33C(0.6317) H34A(0.636) H34B(0.6556)
 H34C(0.6509) H35A(0.6302) H35B(0.6432) H35C(0.6498) H57A(0.6759) H57B(0.6633)
 H57C(0.6589) H58A(0.6742) H58B(0.6576) H58C(0.662) H59A(0.6961) H59B(0.6811)
 H59C(0.6964) H33D(0.6245) H33E(0.6389) H33F(0.6413) H34D(0.6263) H34E(0.6448)
 H34F(0.6378) H35D(0.6291) H35E(0.6432) H35F(0.6482) H53A(0.6817) H53B(0.6652)
 H53C(0.6835) H54A(0.6636) H54B(0.672) H54C(0.6537) H55A(0.6617) H55B(0.6521)
 H55C(0.6696) H87A(0.5648) H87B(0.5487) H87C(0.5473) H88A(0.5229) H88B(0.5241)
 H88C(0.5265) H89A(0.5676) H89B(0.5532) H89C(0.5508) H92A(0.5269) H92B(0.5312)
 H92C(0.5382) H93A(0.5753) H93B(0.5678) H93C(0.5608) H94A(0.5591) H94B(0.5442)
 H94C(0.5397) H97A(0.5563) H97B(0.5688) H97C(0.5528) H98A(0.5384) H98B(0.5415)
 H98C(0.5575) H99A(0.5185) H99B(0.5253) H99C(0.5244) H10D(0.4893) H10E(0.4883)
 H10F(0.4735) H10G(0.4951) H10H(0.479) H10I(0.4973) H10J(0.4935) H10K(0.4964)
 H10L(0.4782) H10M(0.5273) H10N(0.5146) H10O(0.5071) H10P(0.5217) H10Q(0.5323)
 H10R(0.5122) H10S(0.5008) H10T(0.4912) H10U(0.4987) H11A(0.5428) H11B(0.5425)
 H11C(0.5287) H11D(0.5214) H11E(0.5076) H11F(0.5049) H11G(0.5057) H11H(0.5201)
 H11I(0.5051) H11J(0.5829) H11K(0.5857) H11L(0.5718) H11M(0.601) H11N(0.606)
 H11O(0.5863) H11P(0.6112) H11Q(0.6227) H11R(0.6153) H12A(0.5462) H12B(0.5344)
 H12C(0.537) H12D(0.5752) H12E(0.5674) H12F(0.582) H12G(0.5442) H12H(0.563)
 H12I(0.5485) H12J(0.6362) H12K(0.623) H12L(0.6207) H12M(0.6599) H12N(0.6461)
 H12O(0.6598) H12P(0.657) H12Q(0.6569) H12R(0.6414) H13D(0.6224) H13E(0.6074)
 H13F(0.6069) H13G(0.5758) H13H(0.5777) H13I(0.5782) H13J(0.5989) H13K(0.603)
 H13L(0.6178) H13M(0.6667) H13N(0.682) H13O(0.677) H13P(0.6398) H13Q(0.6497)
 H13R(0.6365) H13S(0.6725) H13T(0.6765) H13U(0.6586) H14D(0.6867) H14E(0.6953)
 H14F(0.703) H14G(0.6691) H14H(0.6843) H14I(0.6662) H14J(0.681) H14K(0.6995)
 H14L(0.6918) H14M(0.6938) H14N(0.6953) H14O(0.7057) H14P(0.6727) H14Q(0.6814)
 H14R(0.6931) H14S(0.6697) H14T(0.6902) H14U(0.6798) H15D(0.6511) H15E(0.6622)
 H15F(0.6519) H15G(0.6102) H15H(0.6193) H15I(0.6205) H15J(0.6248) H15K(0.635)
 H15L(0.6453) H15M(0.6021) H15N(0.6142) H15O(0.6224) H15P(0.6342) H15Q(0.633)
 H15R(0.6418) H15S(0.5902) H15T(0.6024) H15U(0.6032) H16A(0.6433) H16B(0.6339)
 H16C(0.6389) H16D(0.6299) H16E(0.6234) H16F(0.6099) H16G(0.5943) H16H(0.6077)
 H16I(0.6027) H2A(0.7056) H2B(0.7) H165(0.524) H166(0.539) H168(0.5318)
 H169(0.5184) H171(0.5634) H172(0.5772) H174(0.545) H175(0.5331) H177(0.5458)
 H178(0.557) H180(0.6044) H181(0.5936) H18D(0.5929) H18E(0.612) H18F(0.5992)
 H18G(0.6114) H18H(0.5819) H18I(0.5993) H187(0.5847) H188(0.5954) H189(0.622)
 H190(0.6368) H191(0.6262) H192(0.5483) H193(0.576) H195(0.5586) H196(0.5313)
 H198(0.6006) H201(0.609) H202(0.5813) H21A(0.6917) H21B(0.6881) H21C(0.7191)
 H21D(0.7289) H21E(0.7194) H21F(0.7246) H217(0.7551) H218(0.7831) H219(0.7904)
 H220(0.7688) H221(0.7414) H224(0.4972) H229(0.4626) H5D(0.5815) H5E(0.5992)
 H18J(0.5843) H18K(0.6024) H204(0.6487) H205(0.676) H206(0.6597) H207(0.6327)
 H4D(0.5905) H4E(0.5764) H18L(0.6018) H18M(0.5832) H208(0.6511) H209(0.6786)
 H211(0.663) H212(0.6365) H23D(0.6323) H23E(0.6176) H23F(0.6217) H24D(0.6201)
 H24E(0.6016) H24F(0.6033) H23G(0.5821) H23H(0.5696) H23I(0.5623) H23J(0.5998)
 H23K(0.5943) H23L(0.5988) H23M(0.6207) H23N(0.6141) H23O(0.6007) H23P(0.6353)
 H23Q(0.6226) H23R(0.6344) H24G(0.5669) H24H(0.5809) H24I(0.5777) H1AA(0.5407)
 H1AB(0.534) H1AC(0.5537) H24J(0.5318) H24K(0.5357) H24L(0.518) H1BA(0.5768)
 H1BB(0.593) H1BC(0.5957)
;
_shelx_shelxl_version_number 2014/7
_olex2_submission_special_instructions 'No special instructions were received'

loop_
_space_group_symop_operation_xyz
'x, y, z'
'-x, -y+1/2, z+1/2'
'x+1/2, -y, -z+1/2'
'-x+1/2, y+1/2, -z'
'-x, -y, -z'
'x, y-1/2, -z-1/2'
'-x-1/2, y, z-1/2'
'x-1/2, -y-1/2, z'

loop_
_atom_site_label
_atom_site_type_symbol
_atom_site_fract_x
_atom_site_fract_y
_atom_site_fract_z
_atom_site_U_iso_or_equiv
_atom_site_adp_type
_atom_site_occupancy
_atom_site_site_symmetry_order
_atom_site_calc_flag
_atom_site_refinement_flags_posn
_atom_site_refinement_flags_adp
_atom_site_refinement_flags_occupancy
_atom_site_disorder_assembly
_atom_site_disorder_group
Cr9 Cr 0.32769(6) 0.93824(5) 0.68673(2) 0.0489(4) Uani 0.875 1 d . . P . .
Cr10 Cr 0.38458(5) 1.03839(5) 0.69137(2) 0.0523(4) Uani 0.875 1 d . . P . .
Cr11 Cr 0.49455(5) 1.07265(5) 0.70092(2) 0.0453(4) Uani 0.875 1 d . . P . .
Cr12 Cr 0.59688(5) 1.01740(5) 0.70636(2) 0.0426(4) Uani 0.875 1 d . . P . .
Cr13 Cr 0.61891(5) 0.90862(5) 0.71695(2) 0.0415(4) Uani 0.875 1 d . . P . .
Cr14 Cr 0.55787(5) 0.81024(5) 0.71842(2) 0.0397(4) Uani 0.875 1 d . . P . .
Cr15 Cr 0.45690(5) 0.77398(5) 0.70072(2) 0.0415(4) Uani 0.875 1 d . . P . .
Cr16 Cr 0.35867(5) 0.82745(5) 0.68745(2) 0.0442(4) Uani 0.875 1 d . . P . .
F1 F 0.45095(17) 1.03040(16) 0.69117(7) 0.0472(13) Uani 1 1 d . . . . .
F2 F 0.37445(17) 0.97572(16) 0.69708(7) 0.0453(12) Uani 1 1 d . . . . .
F3 F 0.37212(17) 0.89046(16) 0.68402(7) 0.0467(13) Uani 1 1 d . . . . .
F4 F 0.41293(16) 0.82268(14) 0.70159(6) 0.0381(11) Uani 1 1 d . . . . .
F5 F 0.50686(15) 0.81632(16) 0.70203(6) 0.0414(12) Uani 1 1 d . . . . .
F6 F 0.56010(16) 0.87522(15) 0.71933(6) 0.0410(11) Uani 1 1 d . . . . .
F7 F 0.58626(17) 0.95410(16) 0.70361(7) 0.0469(13) Uani 1 1 d . . . . .
F8 F 0.52963(16) 1.02252(15) 0.70914(7) 0.0444(12) Uani 1 1 d . . . . .
O1 O 0.4609(2) 1.1238(2) 0.69222(10) 0.0573(18) Uani 1 1 d . U . . .
O4 O 0.4585(2) 1.0738(2) 0.72226(9) 0.0503(16) Uani 1 1 d . . . . .
O5 O 0.3870(2) 1.0529(3) 0.71540(11) 0.071(2) Uani 1 1 d . . . . .
O6 O 0.3187(2) 1.0496(2) 0.69218(14) 0.086(3) Uani 1 1 d . . . . .
O7 O 0.2814(2) 0.9851(2) 0.68959(11) 0.063(2) Uani 1 1 d . . . . .
O8 O 0.3822(3) 1.0247(3) 0.66702(11) 0.072(2) Uani 1 1 d . . . . .
O9 O 0.3429(3) 0.9600(2) 0.66402(10) 0.072(2) Uani 1 1 d . . . . .
O10 O 0.2799(3) 0.9025(2) 0.67573(12) 0.074(2) Uani 1 1 d . . . . .
O11 O 0.3045(2) 0.8317(2) 0.67256(10) 0.0572(18) Uani 1 1 d . . . . .
O12 O 0.3094(2) 0.9150(2) 0.70943(9) 0.0556(18) Uani 1 1 d . . . . .
O13 O 0.3210(2) 0.8404(2) 0.70765(9) 0.0489(16) Uani 1 1 d . . . . .
O14 O 0.3436(2) 0.7640(2) 0.69101(10) 0.0551(18) Uani 1 1 d . . . . .
O15 O 0.4072(2) 0.7297(2) 0.69997(9) 0.0492(16) Uani 1 1 d . . . . .
O16 O 0.3945(3) 0.8119(2) 0.66694(9) 0.0567(18) Uani 1 1 d . . . . .
O17 O 0.4578(2) 0.7758(2) 0.67580(9) 0.0552(18) Uani 1 1 d . . . . .
O18 O 0.4998(2) 0.7241(2) 0.69920(9) 0.0545(18) Uani 1 1 d . . . . .
O19 O 0.5577(2) 0.7442(2) 0.71685(9) 0.0475(16) Uani 1 1 d . . . . .
O20 O 0.4545(2) 0.7695(2) 0.72562(9) 0.0465(16) Uani 1 1 d . . . . .
O21 O 0.5129(2) 0.80793(19) 0.73743(8) 0.0436(15) Uani 1 1 d . . . . .
O22 O 0.6068(2) 0.8049(2) 0.73540(9) 0.0522(17) Uani 1 1 d . . . . .
O23 O 0.6530(2) 0.8647(2) 0.73047(9) 0.0488(16) Uani 1 1 d . . . . .
O24 O 0.6009(2) 0.8087(2) 0.69921(9) 0.0489(16) Uani 1 1 d . . . . .
O25 O 0.6334(2) 0.8765(2) 0.69540(9) 0.0549(18) Uani 1 1 d . . . . .
O26 O 0.6773(2) 0.9423(2) 0.71495(9) 0.0522(17) Uani 1 1 d . . . . .
O27 O 0.6635(2) 1.0107(2) 0.70380(9) 0.0507(17) Uani 1 1 d . . . . .
O28 O 0.6028(2) 0.93951(19) 0.73867(8) 0.0463(15) Uani 1 1 d . . . . .
O29 O 0.6023(2) 1.01275(19) 0.73116(9) 0.0480(16) Uani 1 1 d . . . . .
O30 O 0.6067(2) 1.0825(2) 0.70922(9) 0.0507(17) Uani 1 1 d . . . . .
O31 O 0.5372(2) 1.1146(2) 0.71158(10) 0.0565(18) Uani 1 1 d . . . . .
O32 O 0.5909(2) 1.0267(2) 0.68153(9) 0.0532(17) Uani 1 1 d . . . . .
O33 O 0.5299(2) 1.0727(2) 0.67957(9) 0.0529(17) Uani 1 1 d . . . . .
C1 C 0.4214(4) 1.1305(3) 0.68586(14) 0.054(2) Uani 1 1 d D U . . .
C2 C 0.4105(5) 1.1770(3) 0.67919(18) 0.077(3) Uani 1 1 d . U . . .
C3 C 0.3935(8) 1.2042(6) 0.6947(2) 0.148(6) Uani 1 1 d . U . . .
H3A H 0.4178 1.2050 0.7034 0.222 Uiso 1 1 calc R . . . .
H3B H 0.3863 1.2350 0.6910 0.222 Uiso 1 1 calc R . . . .
H3C H 0.3657 1.1901 0.6994 0.222 Uiso 1 1 calc R . . . .
C4 C 0.3732(5) 1.1759(4) 0.66580(19) 0.085(4) Uani 1 1 d . U . . .
H4A H 0.3670 1.2066 0.6618 0.128 Uiso 1 1 calc R . . . .
H4B H 0.3833 1.1572 0.6561 0.128 Uiso 1 1 calc R . . . .
H4C H 0.3449 1.1632 0.6707 0.128 Uiso 1 1 calc R . . . .
C5 C 0.4537(6) 1.1979(5) 0.6717(3) 0.126(5) Uani 1 1 d . U . . .
H5A H 0.4781 1.1987 0.6804 0.190 Uiso 1 1 calc R . . . .
H5B H 0.4642 1.1800 0.6619 0.190 Uiso 1 1 calc R . . . .
H5C H 0.4469 1.2287 0.6679 0.190 Uiso 1 1 calc R . . . .
C6 C 0.4161(4) 1.0679(3) 0.72584(14) 0.051(2) Uani 1 1 d . . . . .
C7 C 0.4001(4) 1.0797(4) 0.74344(16) 0.066(3) Uani 1 1 d . . . . .
C8 C 0.3660(6) 1.1197(7) 0.7409(2) 0.163(11) Uani 1 1 d . . . . .
H8A H 0.3540 1.1293 0.7521 0.244 Uiso 1 1 calc R . . . .
H8B H 0.3822 1.1449 0.7355 0.244 Uiso 1 1 calc R . . . .
H8C H 0.3402 1.1101 0.7336 0.244 Uiso 1 1 calc R . . . .
C9 C 0.3754(10) 1.0399(8) 0.7509(3) 0.208(14) Uani 1 1 d . . . . .
H9A H 0.3648 1.0472 0.7625 0.313 Uiso 1 1 calc R . . . .
H9B H 0.3488 1.0323 0.7436 0.313 Uiso 1 1 calc R . . . .
H9C H 0.3966 1.0142 0.7513 0.313 Uiso 1 1 calc R . . . .
C10 C 0.4387(5) 1.0937(5) 0.75520(17) 0.083(4) Uani 1 1 d . . . . .
H10A H 0.4260 1.1010 0.7665 0.125 Uiso 1 1 calc R . . . .
H10B H 0.4610 1.0690 0.7563 0.125 Uiso 1 1 calc R . . . .
H10C H 0.4543 1.1203 0.7505 0.125 Uiso 1 1 calc R . . . .
C11 C 0.3631(4) 0.9944(4) 0.65840(16) 0.064(3) Uani 1 1 d . . . . .
C12 C 0.3625(8) 0.9995(7) 0.63891(19) 0.121(5) Uani 1 1 d . U . . .
C13 C 0.3631(7) 0.9554(7) 0.6299(2) 0.123(5) Uani 1 1 d . U . . .
H13A H 0.3365 0.9374 0.6335 0.185 Uiso 1 1 calc R . . . .
H13B H 0.3616 0.9604 0.6175 0.185 Uiso 1 1 calc R . . . .
H13C H 0.3918 0.9394 0.6327 0.185 Uiso 1 1 calc R . . . .
C14 C 0.4025(10) 1.0241(9) 0.6329(3) 0.181(8) Uani 1 1 d . U . . .
H14A H 0.4036 1.0536 0.6385 0.272 Uiso 1 1 calc R . . . .
H14B H 0.4306 1.0071 0.6357 0.272 Uiso 1 1 calc R . . . .
H14C H 0.4004 1.0282 0.6205 0.272 Uiso 1 1 calc R . . . .
C15 C 0.3182(9) 1.0232(9) 0.6350(2) 0.185(8) Uani 1 1 d . U . . .
H15A H 0.2922 1.0053 0.6393 0.278 Uiso 1 1 calc R . . . .
H15B H 0.3182 1.0528 0.6406 0.278 Uiso 1 1 calc R . . . .
H15C H 0.3152 1.0271 0.6226 0.278 Uiso 1 1 calc R . . . .
C16 C 0.2828(3) 1.0262(4) 0.69186(14) 0.054(3) Uani 1 1 d . . . . .
C17 C 0.2369(4) 1.0523(4) 0.6936(2) 0.085(3) Uani 1 1 d . U . . .
C18 C 0.2365(6) 1.0821(7) 0.7073(3) 0.139(6) Uani 1 1 d . U . . .
H18A H 0.2636 1.1018 0.7066 0.208 Uiso 1 1 calc R . . . .
H18B H 0.2083 1.1004 0.7068 0.208 Uiso 1 1 calc R . . . .
H18C H 0.2373 1.0652 0.7180 0.208 Uiso 1 1 calc R . . . .
C19 C 0.2333(5) 1.0795(6) 0.6761(2) 0.117(5) Uani 1 1 d . U . . .
H19A H 0.2336 1.0584 0.6665 0.176 Uiso 1 1 calc R . . . .
H19B H 0.2045 1.0968 0.6760 0.176 Uiso 1 1 calc R . . . .
H19C H 0.2597 1.1000 0.6752 0.176 Uiso 1 1 calc R . . . .
C20 C 0.1961(4) 1.0204(4) 0.69351(18) 0.079(3) Uani 1 1 d . U . . .
H20A H 0.1983 1.0003 0.6836 0.118 Uiso 1 1 calc R . . . .
H20B H 0.1964 1.0025 0.7041 0.118 Uiso 1 1 calc R . . . .
H20C H 0.1673 1.0377 0.6929 0.118 Uiso 1 1 calc R . . . .
C21 C 0.2774(4) 0.8637(3) 0.66958(15) 0.057(3) Uani 1 1 d . . . . .
C22 C 0.2358(4) 0.8542(3) 0.65756(17) 0.068(3) Uani 1 1 d . . . . .
C23 C 0.2355(5) 0.8880(5) 0.64347(19) 0.098(5) Uani 1 1 d . . . . .
H23A H 0.2644 0.8857 0.6369 0.147 Uiso 1 1 calc R . . . .
H23B H 0.2092 0.8823 0.6359 0.147 Uiso 1 1 calc R . . . .
H23C H 0.2329 0.9183 0.6484 0.147 Uiso 1 1 calc R . . . .
C24 C 0.1932(4) 0.8562(6) 0.6678(2) 0.103(5) Uani 1 1 d . . . . .
H24A H 0.1946 0.8335 0.6770 0.155 Uiso 1 1 calc R . . . .
H24B H 0.1901 0.8862 0.6730 0.155 Uiso 1 1 calc R . . . .
H24C H 0.1664 0.8502 0.6605 0.155 Uiso 1 1 calc R . . . .
C25 C 0.2420(5) 0.8082(4) 0.64896(19) 0.092(4) Uani 1 1 d . . . . .
H25A H 0.2707 0.8082 0.6423 0.138 Uiso 1 1 calc R . . . .
H25B H 0.2437 0.7847 0.6578 0.138 Uiso 1 1 calc R . . . .
H25C H 0.2157 0.8023 0.6414 0.138 Uiso 1 1 calc R . . . .
C26 C 0.3026(3) 0.8751(3) 0.71413(14) 0.050(3) Uani 1 1 d . . . . .
C27 C 0.2690(4) 0.8675(3) 0.72887(15) 0.059(3) Uani 1 1 d . . . . .
C28 C 0.2564(4) 0.9111(4) 0.73775(17) 0.078(4) Uani 1 1 d . . . . .
H28A H 0.2348 0.9048 0.7471 0.117 Uiso 1 1 calc R . . . .
H28B H 0.2845 0.9251 0.7424 0.117 Uiso 1 1 calc R . . . .
H28C H 0.2419 0.9315 0.7295 0.117 Uiso 1 1 calc R . . . .
C29 C 0.2254(4) 0.8467(5) 0.72018(18) 0.082(4) Uani 1 1 d . . . . .
H29A H 0.2340 0.8185 0.7145 0.123 Uiso 1 1 calc R . . . .
H29B H 0.2018 0.8406 0.7289 0.123 Uiso 1 1 calc R . . . .
H29C H 0.2130 0.8678 0.7117 0.123 Uiso 1 1 calc R . . . .
C30 C 0.2873(4) 0.8322(4) 0.74160(15) 0.067(3) Uani 1 1 d . . . . .
H30A H 0.2951 0.8045 0.7354 0.100 Uiso 1 1 calc R . . . .
H30B H 0.3150 0.8439 0.7473 0.100 Uiso 1 1 calc R . . . .
H30C H 0.2635 0.8257 0.7502 0.100 Uiso 1 1 calc R . . . .
C31 C 0.4302(4) 0.7886(4) 0.66419(14) 0.053(3) Uani 1 1 d . . . . .
C32 C 0.4387(4) 0.7741(5) 0.64653(16) 0.092(4) Uani 1 1 d D U . . .
C36 C 0.3651(3) 0.7311(3) 0.69677(12) 0.043(2) Uani 1 1 d . . . . .
C37 C 0.3371(4) 0.6879(3) 0.69942(14) 0.052(3) Uani 1 1 d . . . . .
C38 C 0.2971(5) 0.6991(4) 0.7114(2) 0.101(5) Uani 1 1 d . . . . .
H38A H 0.2781 0.7230 0.7063 0.151 Uiso 1 1 calc R . . . .
H38B H 0.2780 0.6722 0.7131 0.151 Uiso 1 1 calc R . . . .
H38C H 0.3093 0.7093 0.7224 0.151 Uiso 1 1 calc R . . . .
C39 C 0.3190(5) 0.6728(4) 0.68210(17) 0.084(4) Uani 1 1 d . . . . .
H39A H 0.2998 0.6966 0.6771 0.126 Uiso 1 1 calc R . . . .
H39B H 0.3451 0.6665 0.6745 0.126 Uiso 1 1 calc R . . . .
H39C H 0.3004 0.6454 0.6835 0.126 Uiso 1 1 calc R . . . .
C40 C 0.3667(5) 0.6510(3) 0.7071(2) 0.090(5) Uani 1 1 d . . . . .
H40A H 0.3784 0.6607 0.7183 0.135 Uiso 1 1 calc R . . . .
H40B H 0.3481 0.6237 0.7085 0.135 Uiso 1 1 calc R . . . .
H40C H 0.3928 0.6447 0.6994 0.135 Uiso 1 1 calc R . . . .
C41 C 0.5377(3) 0.7171(3) 0.70688(14) 0.048(2) Uani 1 1 d . . . . .
C42 C 0.5582(3) 0.6698(3) 0.70439(15) 0.054(3) Uani 1 1 d . . . . .
C43 C 0.5591(5) 0.6602(4) 0.68533(17) 0.078(4) Uani 1 1 d . . . . .
H43A H 0.5799 0.6815 0.6796 0.117 Uiso 1 1 calc R . . . .
H43B H 0.5701 0.6294 0.6834 0.117 Uiso 1 1 calc R . . . .
H43C H 0.5278 0.6635 0.6806 0.117 Uiso 1 1 calc R . . . .
C44 C 0.5262(5) 0.6376(3) 0.71410(17) 0.073(4) Uani 1 1 d . . . . .
H44A H 0.5267 0.6450 0.7263 0.110 Uiso 1 1 calc R . . . .
H44B H 0.4946 0.6406 0.7097 0.110 Uiso 1 1 calc R . . . .
H44C H 0.5369 0.6066 0.7125 0.110 Uiso 1 1 calc R . . . .
C45 C 0.6078(4) 0.6691(3) 0.71166(19) 0.074(4) Uani 1 1 d . . . . .
H45A H 0.6069 0.6753 0.7240 0.112 Uiso 1 1 calc R . . . .
H45B H 0.6216 0.6394 0.7097 0.112 Uiso 1 1 calc R . . . .
H45C H 0.6265 0.6921 0.7059 0.112 Uiso 1 1 calc R . . . .
C46 C 0.4763(3) 0.7840(3) 0.73817(12) 0.042(2) Uani 1 1 d . . . . .
C47 C 0.4579(4) 0.7711(4) 0.75566(13) 0.059(3) Uani 1 1 d . . . . .
C48 C 0.4101(4) 0.7900(7) 0.7578(2) 0.109(6) Uani 1 1 d . . . . .
H48A H 0.3981 0.7817 0.7692 0.163 Uiso 1 1 calc R . . . .
H48B H 0.4112 0.8229 0.7569 0.163 Uiso 1 1 calc R . . . .
H48C H 0.3897 0.7778 0.7489 0.163 Uiso 1 1 calc R . . . .
C49 C 0.4552(7) 0.7196(4) 0.75611(18) 0.107(6) Uani 1 1 d . . . . .
H49A H 0.4863 0.7069 0.7547 0.160 Uiso 1 1 calc R . . . .
H49B H 0.4424 0.7098 0.7671 0.160 Uiso 1 1 calc R . . . .
H49C H 0.4352 0.7090 0.7468 0.160 Uiso 1 1 calc R . . . .
C50 C 0.4889(5) 0.7878(5) 0.77010(15) 0.083(4) Uani 1 1 d . . . . .
H50A H 0.5201 0.7754 0.7686 0.125 Uiso 1 1 calc R . . . .
H50B H 0.4903 0.8207 0.7698 0.125 Uiso 1 1 calc R . . . .
H50C H 0.4762 0.7780 0.7811 0.125 Uiso 1 1 calc R . . . .
C51 C 0.6261(3) 0.8360(3) 0.69125(12) 0.045(2) Uani 1 1 d D . . . .
C60 C 0.6434(3) 0.8285(3) 0.73801(13) 0.043(2) Uani 1 1 d . . . . .
C61 C 0.6768(3) 0.8105(3) 0.75148(12) 0.043(2) Uani 1 1 d . . . . .
C62 C 0.6918(4) 0.7629(3) 0.74600(15) 0.062(3) Uani 1 1 d . . . . .
H62A H 0.7133 0.7506 0.7545 0.093 Uiso 1 1 calc R . . . .
H62B H 0.6645 0.7434 0.7452 0.093 Uiso 1 1 calc R . . . .
H62C H 0.7071 0.7644 0.7348 0.093 Uiso 1 1 calc R . . . .
C63 C 0.6502(5) 0.8090(4) 0.76839(15) 0.072(3) Uani 1 1 d . . . . .
H63A H 0.6705 0.7976 0.7775 0.108 Uiso 1 1 calc R . . . .
H63B H 0.6398 0.8395 0.7714 0.108 Uiso 1 1 calc R . . . .
H63C H 0.6233 0.7892 0.7672 0.108 Uiso 1 1 calc R . . . .
C64 C 0.7198(3) 0.8405(3) 0.75263(14) 0.053(3) Uani 1 1 d . . . . .
H64A H 0.7410 0.8285 0.7613 0.079 Uiso 1 1 calc R . . . .
H64B H 0.7355 0.8412 0.7415 0.079 Uiso 1 1 calc R . . . .
H64C H 0.7105 0.8712 0.7558 0.079 Uiso 1 1 calc R . . . .
C65 C 0.6893(3) 0.9806(3) 0.70967(12) 0.042(2) Uani 1 1 d . . . . .
C66 C 0.7413(3) 0.9902(3) 0.71100(14) 0.048(2) Uani 1 1 d . . . . .
C67 C 0.7515(4) 0.9919(5) 0.73052(17) 0.085(4) Uani 1 1 d . . . . .
H67A H 0.7339 1.0166 0.7357 0.127 Uiso 1 1 calc R . . . .
H67B H 0.7423 0.9634 0.7358 0.127 Uiso 1 1 calc R . . . .
H67C H 0.7846 0.9969 0.7324 0.127 Uiso 1 1 calc R . . . .
C68 C 0.7532(4) 1.0354(4) 0.70243(18) 0.075(4) Uani 1 1 d . . . . .
H68A H 0.7348 1.0594 0.7077 0.112 Uiso 1 1 calc R . . . .
H68B H 0.7861 1.0419 0.7040 0.112 Uiso 1 1 calc R . . . .
H68C H 0.7461 1.0337 0.6902 0.112 Uiso 1 1 calc R . . . .
C69 C 0.7686(4) 0.9520(4) 0.7034(2) 0.082(4) Uani 1 1 d . . . . .
H69A H 0.8018 0.9586 0.7043 0.124 Uiso 1 1 calc R . . . .
H69B H 0.7616 0.9242 0.7096 0.124 Uiso 1 1 calc R . . . .
H69C H 0.7603 0.9485 0.6913 0.124 Uiso 1 1 calc R . . . .
C70 C 0.6005(3) 0.9802(3) 0.74222(12) 0.042(2) Uani 1 1 d . . . . .
C71 C 0.5952(4) 0.9955(3) 0.76069(13) 0.051(2) Uani 1 1 d . . . . .
C72 C 0.6347(5) 1.0288(4) 0.76472(15) 0.071(3) Uani 1 1 d . . . . .
H72A H 0.6328 1.0546 0.7569 0.107 Uiso 1 1 calc R . . . .
H72B H 0.6319 1.0392 0.7766 0.107 Uiso 1 1 calc R . . . .
H72C H 0.6646 1.0137 0.7632 0.107 Uiso 1 1 calc R . . . .
C73 C 0.5480(4) 1.0198(4) 0.76188(17) 0.076(4) Uani 1 1 d . . . . .
H73A H 0.5477 1.0455 0.7540 0.113 Uiso 1 1 calc R . . . .
H73B H 0.5232 0.9988 0.7588 0.113 Uiso 1 1 calc R . . . .
H73C H 0.5431 1.0304 0.7736 0.113 Uiso 1 1 calc R . . . .
C74 C 0.5977(4) 0.9553(3) 0.77263(14) 0.063(3) Uani 1 1 d . . . . .
H74A H 0.5942 0.9655 0.7845 0.095 Uiso 1 1 calc R . . . .
H74B H 0.5727 0.9342 0.7698 0.095 Uiso 1 1 calc R . . . .
H74C H 0.6276 0.9403 0.7713 0.095 Uiso 1 1 calc R . . . .
C75 C 0.5655(4) 1.0548(3) 0.67336(13) 0.049(2) Uani 1 1 d . . . . .
C76 C 0.5783(6) 1.0667(6) 0.6558(2) 0.110(5) Uani 1 1 d . U . . .
C77 C 0.5405(7) 1.0764(8) 0.6445(2) 0.151(7) Uani 1 1 d . U . . .
H77A H 0.5524 1.0839 0.6331 0.227 Uiso 1 1 calc R . . . .
H77B H 0.5203 1.0500 0.6437 0.227 Uiso 1 1 calc R . . . .
H77C H 0.5228 1.1019 0.6490 0.227 Uiso 1 1 calc R . . . .
C78 C 0.6149(7) 1.0367(7) 0.6479(2) 0.141(7) Uani 1 1 d . U . . .
H78A H 0.6397 1.0315 0.6562 0.212 Uiso 1 1 calc R . . . .
H78B H 0.6010 1.0079 0.6446 0.212 Uiso 1 1 calc R . . . .
H78C H 0.6278 1.0515 0.6377 0.212 Uiso 1 1 calc R . . . .
C79 C 0.6006(9) 1.1170(8) 0.6586(3) 0.163(7) Uani 1 1 d . U . . .
H79A H 0.6274 1.1149 0.6662 0.245 Uiso 1 1 calc R . . . .
H79B H 0.6103 1.1293 0.6475 0.245 Uiso 1 1 calc R . . . .
H79C H 0.5773 1.1369 0.6637 0.245 Uiso 1 1 calc R . . . .
C80 C 0.5802(4) 1.1143(3) 0.71297(14) 0.053(3) Uani 1 1 d . . . . .
C81 C 0.6024(4) 1.1578(3) 0.72034(17) 0.065(3) Uani 1 1 d . U . . .
C82 C 0.5846(6) 1.1646(5) 0.7379(2) 0.114(5) Uani 1 1 d . U . . .
H82A H 0.5511 1.1692 0.7375 0.170 Uiso 1 1 calc R . . . .
H82B H 0.5916 1.1381 0.7449 0.170 Uiso 1 1 calc R . . . .
H82C H 0.5994 1.1912 0.7430 0.170 Uiso 1 1 calc R . . . .
C83 C 0.5875(6) 1.1969(4) 0.7088(2) 0.107(5) Uani 1 1 d . U . . .
H83A H 0.5994 1.1921 0.6972 0.160 Uiso 1 1 calc R . . . .
H83B H 0.5537 1.1985 0.7084 0.160 Uiso 1 1 calc R . . . .
H83C H 0.5999 1.2252 0.7134 0.160 Uiso 1 1 calc R . . . .
C84 C 0.6535(5) 1.1511(5) 0.7223(2) 0.112(5) Uani 1 1 d . U . . .
H84A H 0.6674 1.1464 0.7110 0.168 Uiso 1 1 calc R . . . .
H84B H 0.6671 1.1779 0.7276 0.168 Uiso 1 1 calc R . . . .
H84C H 0.6593 1.1248 0.7295 0.168 Uiso 1 1 calc R . . . .
O2 O 0.3935(6) 1.0996(6) 0.6816(4) 0.052(4) Uani 0.56(3) 1 d D U P A 1
C33 C 0.4090(7) 0.7926(8) 0.6321(2) 0.097(7) Uani 0.64(2) 1 d D U P B 1
H33A H 0.4191 0.7796 0.6212 0.145 Uiso 0.64(2) 1 calc R . P B 1
H33B H 0.3766 0.7847 0.6342 0.145 Uiso 0.64(2) 1 calc R . P B 1
H33C H 0.4122 0.8254 0.6317 0.145 Uiso 0.64(2) 1 calc R . P B 1
C34 C 0.4282(8) 0.7214(7) 0.6473(3) 0.111(7) Uani 0.64(2) 1 d D U P B 1
H34A H 0.4329 0.7081 0.6360 0.167 Uiso 0.64(2) 1 calc R . P B 1
H34B H 0.4491 0.7071 0.6556 0.167 Uiso 0.64(2) 1 calc R . P B 1
H34C H 0.3961 0.7166 0.6509 0.167 Uiso 0.64(2) 1 calc R . P B 1
C35 C 0.4905(6) 0.7773(8) 0.6420(4) 0.081(6) Uani 0.64(2) 1 d D U P B 1
H35A H 0.4952 0.7675 0.6302 0.122 Uiso 0.64(2) 1 calc R . P B 1
H35B H 0.5009 0.8086 0.6432 0.122 Uiso 0.64(2) 1 calc R . P B 1
H35C H 0.5083 0.7580 0.6498 0.122 Uiso 0.64(2) 1 calc R . P B 1
C56 C 0.6553(9) 0.8149(11) 0.6773(3) 0.082(5) Uani 0.582(18) 1 d D U P C 1
C57 C 0.6884(7) 0.8400(7) 0.6681(3) 0.082(6) Uani 0.582(18) 1 d D U P C 1
H57A H 0.7035 0.8615 0.6759 0.123 Uiso 0.582(18) 1 calc R . P C 1
H57B H 0.7116 0.8197 0.6633 0.123 Uiso 0.582(18) 1 calc R . P C 1
H57C H 0.6730 0.8565 0.6589 0.123 Uiso 0.582(18) 1 calc R . P C 1
C58 C 0.6298(7) 0.7807(7) 0.6669(3) 0.082(7) Uani 0.582(18) 1 d D U P C 1
H58A H 0.6076 0.7648 0.6742 0.123 Uiso 0.582(18) 1 calc R . P C 1
H58B H 0.6132 0.7960 0.6576 0.123 Uiso 0.582(18) 1 calc R . P C 1
H58C H 0.6518 0.7592 0.6620 0.123 Uiso 0.582(18) 1 calc R . P C 1
C59 C 0.6903(8) 0.7785(8) 0.6890(3) 0.100(7) Uani 0.582(18) 1 d D U P C 1
H59A H 0.6710 0.7588 0.6961 0.149 Uiso 0.582(18) 1 calc R . P C 1
H59B H 0.7088 0.7602 0.6811 0.149 Uiso 0.582(18) 1 calc R . P C 1
H59C H 0.7110 0.7960 0.6964 0.149 Uiso 0.582(18) 1 calc R . P C 1
O3 O 0.3883(7) 1.1030(8) 0.6894(4) 0.052(4) Uani 0.44(3) 1 d D U P A 2
C33A C 0.4326(13) 0.8225(12) 0.6368(4) 0.095(9) Uani 0.36(2) 1 d D U P B 2
H33D H 0.4373 0.8185 0.6245 0.142 Uiso 0.36(2) 1 calc R . P B 2
H33E H 0.4013 0.8341 0.6389 0.142 Uiso 0.36(2) 1 calc R . P B 2
H33F H 0.4554 0.8440 0.6413 0.142 Uiso 0.36(2) 1 calc R . P B 2
C34A C 0.4014(12) 0.7425(13) 0.6381(5) 0.107(11) Uani 0.36(2) 1 d D U P B 2
H34D H 0.4109 0.7351 0.6263 0.160 Uiso 0.36(2) 1 calc R . P B 2
H34E H 0.3987 0.7147 0.6448 0.160 Uiso 0.36(2) 1 calc R . P B 2
H34F H 0.3715 0.7579 0.6378 0.160 Uiso 0.36(2) 1 calc R . P B 2
C35A C 0.4884(11) 0.7573(12) 0.6413(7) 0.085(10) Uani 0.36(2) 1 d D U P B 2
H35D H 0.4884 0.7489 0.6291 0.128 Uiso 0.36(2) 1 calc R . P B 2
H35E H 0.5109 0.7815 0.6432 0.128 Uiso 0.36(2) 1 calc R . P B 2
H35F H 0.4968 0.7311 0.6482 0.128 Uiso 0.36(2) 1 calc R . P B 2
C52 C 0.6404(14) 0.8240(16) 0.6734(3) 0.082(5) Uani 0.418(18) 1 d D U P C 2
C53 C 0.6697(10) 0.7869(10) 0.6762(4) 0.089(8) Uani 0.418(18) 1 d D U P C 2
H53A H 0.6522 0.7627 0.6817 0.133 Uiso 0.418(18) 1 calc R . P C 2
H53B H 0.6817 0.7761 0.6652 0.133 Uiso 0.418(18) 1 calc R . P C 2
H53C H 0.6955 0.7959 0.6835 0.133 Uiso 0.418(18) 1 calc R . P C 2
C54 C 0.6624(10) 0.8637(9) 0.6649(4) 0.081(8) Uani 0.418(18) 1 d D U P C 2
H54A H 0.6394 0.8877 0.6636 0.121 Uiso 0.418(18) 1 calc R . P C 2
H54B H 0.6880 0.8747 0.6720 0.121 Uiso 0.418(18) 1 calc R . P C 2
H54C H 0.6742 0.8549 0.6537 0.121 Uiso 0.418(18) 1 calc R . P C 2
C55 C 0.5968(9) 0.8118(11) 0.6633(4) 0.088(8) Uani 0.418(18) 1 d D U P C 2
H55A H 0.5778 0.8387 0.6617 0.132 Uiso 0.418(18) 1 calc R . P C 2
H55B H 0.6056 0.7996 0.6521 0.132 Uiso 0.418(18) 1 calc R . P C 2
H55C H 0.5792 0.7890 0.6696 0.132 Uiso 0.418(18) 1 calc R . P C 2
Cr1 Cr -0.16712(6) 1.01808(6) 0.59661(2) 0.0569(5) Uani 0.875 1 d . . P . .
Cr2 Cr -0.15863(6) 1.08397(6) 0.56135(2) 0.0546(4) Uani 0.875 1 d . . P . .
Cr3 Cr -0.06895(6) 1.13442(7) 0.54077(2) 0.0634(5) Uani 0.875 1 d . . P . .
Cr4 Cr 0.04461(6) 1.15605(6) 0.54918(2) 0.0582(5) Uani 0.875 1 d . . P . .
Cr5 Cr 0.10840(6) 1.15695(7) 0.58576(2) 0.0626(5) Uani 0.875 1 d . . P . .
Cr6 Cr 0.08094(6) 1.13038(6) 0.62680(2) 0.0540(4) Uani 0.875 1 d . . P . .
Cr7 Cr -0.00651(6) 1.07172(5) 0.64604(2) 0.0500(4) Uani 0.875 1 d . . P . .
Cr8 Cr -0.10144(6) 1.01362(5) 0.63265(2) 0.0522(4) Uani 0.875 1 d . . P . .
F9 F 0.05028(19) 1.16155(17) 0.57359(7) 0.0552(14) Uani 1 1 d . . . . .
F10 F -0.01114(19) 1.12162(19) 0.55272(7) 0.0554(14) Uani 1 1 d . . . . .
F11 F -0.10181(19) 1.11944(19) 0.56154(7) 0.0549(14) Uani 1 1 d . . . . .
F12 F -0.13156(19) 1.04575(19) 0.57888(7) 0.0562(14) Uani 1 1 d . . . . .
F13 F -0.12498(17) 1.04444(16) 0.61304(7) 0.0471(12) Uani 1 1 d . . . . .
F14 F -0.04183(18) 1.04029(16) 0.62849(7) 0.0526(14) Uani 1 1 d . . . . .
F15 F 0.01608(17) 1.11184(16) 0.62867(7) 0.0471(12) Uani 1 1 d . . . . .
F16 F 0.0778(2) 1.11933(19) 0.60226(7) 0.0590(15) Uani 1 1 d . . . . .
O34 O 0.1389(3) 1.1958(4) 0.56926(11) 0.092(3) Uani 1 1 d . . . . .
O35 O 0.0998(3) 1.1926(3) 0.54535(10) 0.073(2) Uani 1 1 d . . . . .
O36 O 0.1252(3) 1.1040(3) 0.57244(11) 0.083(3) Uani 1 1 d . . . . .
O37 O 0.0820(3) 1.1011(3) 0.54946(10) 0.0624(19) Uani 1 1 d . . . . .
O38 O 0.0392(3) 1.1493(3) 0.52446(10) 0.077(2) Uani 1 1 d . . . . .
O39 O -0.0369(3) 1.1489(3) 0.51934(10) 0.083(3) Uani 1 1 d . . . . .
O40 O 0.0102(3) 1.2114(3) 0.54830(11) 0.079(2) Uani 1 1 d . . . . .
O41 O -0.0662(3) 1.1978(3) 0.54825(11) 0.075(2) Uani 1 1 d . . . . .
O42 O -0.1266(3) 1.1465(3) 0.52854(11) 0.087(3) Uani 1 1 d . . . . .
O43 O -0.1864(3) 1.1223(3) 0.54409(10) 0.075(2) Uani 1 1 d . . . . .
O44 O -0.0696(3) 1.0709(3) 0.53322(10) 0.082(3) Uani 1 1 d . . . . .
O45 O -0.1351(3) 1.0437(3) 0.54381(10) 0.074(2) Uani 1 1 d . . . . .
O46 O -0.2154(3) 1.0474(3) 0.56073(9) 0.068(2) Uani 1 1 d . . . . .
O47 O -0.2081(3) 0.9915(3) 0.57976(12) 0.083(3) Uani 1 1 d . . . . .
O48 O -0.1872(3) 1.1217(2) 0.57923(10) 0.0637(19) Uani 1 1 d . . . . .
O49 O -0.2081(2) 1.0699(3) 0.59853(9) 0.067(2) Uani 1 1 d . . . . .
O50 O -0.2045(3) 0.9899(3) 0.61423(11) 0.073(2) Uani 1 1 d . . . . .
O51 O -0.1609(3) 0.9869(2) 0.63767(10) 0.0618(19) Uani 1 1 d . . . . .
O52 O -0.1292(3) 0.9639(3) 0.59546(11) 0.073(2) Uani 1 1 d . . . . .
O53 O -0.0843(3) 0.9612(2) 0.61856(12) 0.066(2) Uani 1 1 d . . . . .
O54 O -0.0771(3) 0.9815(2) 0.65226(11) 0.070(2) Uani 1 1 d . . . . .
O55 O -0.0276(3) 1.0312(3) 0.66409(10) 0.068(2) Uani 1 1 d . . . . .
O56 O -0.1199(2) 1.0640(2) 0.64700(9) 0.0555(17) Uani 1 1 d . . . . .
O57 O -0.0595(2) 1.1119(2) 0.65008(9) 0.0511(16) Uani 1 1 d . . . . .
O58 O 0.0262(3) 1.1048(2) 0.66374(9) 0.0612(19) Uani 1 1 d . . . . .
O59 O 0.0834(3) 1.1430(3) 0.65132(10) 0.075(2) Uani 1 1 d . . . . .
O60 O 0.0446(3) 1.0300(2) 0.64228(12) 0.075(2) Uani 1 1 d . . . . .
O61 O 0.1019(3) 1.0686(3) 0.62991(12) 0.082(3) Uani 1 1 d . . . . .
O62 O 0.1464(3) 1.1489(3) 0.62548(10) 0.083(3) Uani 1 1 d . . . . .
O63 O 0.1669(3) 1.1513(4) 0.59800(12) 0.092(3) Uani 1 1 d . . . . .
O64 O 0.0616(3) 1.1932(2) 0.62333(9) 0.064(2) Uani 1 1 d . . . . .
O65 O 0.0940(3) 1.2116(3) 0.59843(10) 0.070(2) Uani 1 1 d . . . . .
C85 C 0.1317(5) 1.2072(4) 0.55470(18) 0.070(3) Uani 1 1 d . . . . .
C86 C 0.1634(6) 1.2435(6) 0.5462(2) 0.111(5) Uani 1 1 d . U . . .
C87 C 0.1442(7) 1.2883(6) 0.5523(2) 0.135(6) Uani 1 1 d . U . . .
H87A H 0.1417 1.2881 0.5648 0.202 Uiso 1 1 calc R . . . .
H87B H 0.1650 1.3126 0.5487 0.202 Uiso 1 1 calc R . . . .
H87C H 0.1136 1.2931 0.5473 0.202 Uiso 1 1 calc R . . . .
C88 C 0.1694(9) 1.2375(8) 0.5286(3) 0.188(8) Uani 1 1 d . U . . .
H88A H 0.1393 1.2387 0.5229 0.282 Uiso 1 1 calc R . . . .
H88B H 0.1893 1.2615 0.5241 0.282 Uiso 1 1 calc R . . . .
H88C H 0.1839 1.2082 0.5265 0.282 Uiso 1 1 calc R . . . .
C89 C 0.2095(7) 1.2418(8) 0.5552(3) 0.166(7) Uani 1 1 d . U . . .
H89A H 0.2049 1.2460 0.5676 0.249 Uiso 1 1 calc R . . . .
H89B H 0.2241 1.2125 0.5532 0.249 Uiso 1 1 calc R . . . .
H89C H 0.2295 1.2658 0.5508 0.249 Uiso 1 1 calc R . . . .
C90 C 0.1145(4) 1.0886(4) 0.55840(17) 0.059(3) Uani 1 1 d . . . . .
C91 C 0.1464(5) 1.0505(4) 0.55121(17) 0.073(4) Uani 1 1 d . . . . .
C92 C 0.1277(6) 1.0301(5) 0.53560(19) 0.104(5) Uani 1 1 d . . . . .
H92A H 0.1229 1.0535 0.5269 0.157 Uiso 1 1 calc R . . . .
H92B H 0.1495 1.0076 0.5312 0.157 Uiso 1 1 calc R . . . .
H92C H 0.0981 1.0155 0.5382 0.157 Uiso 1 1 calc R . . . .
C93 C 0.1544(5) 1.0151(5) 0.5650(2) 0.104(5) Uani 1 1 d . . . . .
H93A H 0.1669 1.0296 0.5753 0.156 Uiso 1 1 calc R . . . .
H93B H 0.1250 1.0004 0.5678 0.156 Uiso 1 1 calc R . . . .
H93C H 0.1764 0.9926 0.5608 0.156 Uiso 1 1 calc R . . . .
C94 C 0.1948(5) 1.0742(6) 0.5483(2) 0.118(6) Uani 1 1 d . . . . .
H94A H 0.2057 1.0872 0.5591 0.177 Uiso 1 1 calc R . . . .
H94B H 0.2173 1.0519 0.5442 0.177 Uiso 1 1 calc R . . . .
H94C H 0.1915 1.0981 0.5397 0.177 Uiso 1 1 calc R . . . .
C95 C -0.0314(6) 1.2244(4) 0.5488(2) 0.092(5) Uani 1 1 d . . . . .
C96 C -0.0433(7) 1.2724(6) 0.5465(3) 0.125(3) Uani 1 1 d . U . . .
C97 C -0.0808(7) 1.2871(5) 0.5569(3) 0.145(6) Uani 1 1 d . U . . .
H97A H -0.1060 1.2651 0.5563 0.217 Uiso 1 1 calc R . . . .
H97B H -0.0704 1.2900 0.5688 0.217 Uiso 1 1 calc R . . . .
H97C H -0.0919 1.3164 0.5528 0.217 Uiso 1 1 calc R . . . .
C98 C -0.0027(8) 1.3015(6) 0.5459(3) 0.159(7) Uani 1 1 d . U . . .
H98A H 0.0207 1.2881 0.5384 0.238 Uiso 1 1 calc R . . . .
H98B H -0.0115 1.3311 0.5415 0.238 Uiso 1 1 calc R . . . .
H98C H 0.0100 1.3047 0.5575 0.238 Uiso 1 1 calc R . . . .
C99 C -0.0635(8) 1.2772(7) 0.5266(3) 0.166(7) Uani 1 1 d . U . . .
H99A H -0.0397 1.2677 0.5185 0.250 Uiso 1 1 calc R . . . .
H99B H -0.0909 1.2581 0.5253 0.250 Uiso 1 1 calc R . . . .
H99C H -0.0719 1.3086 0.5244 0.250 Uiso 1 1 calc R . . . .
C100 C 0.0054(5) 1.1517(5) 0.51472(16) 0.079(4) Uani 1 1 d . . . . .
C101 C 0.0138(6) 1.1562(8) 0.49580(18) 0.114(5) Uani 1 1 d . U . . .
C102 C -0.0123(7) 1.1190(8) 0.4858(2) 0.142(6) Uani 1 1 d . U . . .
H10D H -0.0007 1.0894 0.4893 0.213 Uiso 1 1 calc R . . . .
H10E H -0.0455 1.1210 0.4883 0.213 Uiso 1 1 calc R . . . .
H10F H -0.0073 1.1231 0.4735 0.213 Uiso 1 1 calc R . . . .
C103 C 0.0633(6) 1.1531(7) 0.49143(19) 0.124(6) Uani 1 1 d . U . . .
H10G H 0.0754 1.1237 0.4951 0.187 Uiso 1 1 calc R . . . .
H10H H 0.0672 1.1563 0.4790 0.187 Uiso 1 1 calc R . . . .
H10I H 0.0803 1.1771 0.4973 0.187 Uiso 1 1 calc R . . . .
C104 C -0.0035(7) 1.1984(8) 0.4906(2) 0.155(7) Uani 1 1 d . U . . .
H10J H -0.0364 1.2005 0.4935 0.232 Uiso 1 1 calc R . . . .
H10K H 0.0136 1.2224 0.4964 0.232 Uiso 1 1 calc R . . . .
H10L H 0.0004 1.2016 0.4782 0.232 Uiso 1 1 calc R . . . .
C105 C -0.1697(4) 1.1408(5) 0.53118(17) 0.072(3) Uani 1 1 d . . . . .
C106 C -0.2017(4) 1.1596(5) 0.51744(15) 0.076(4) Uani 1 1 d . . . . .
C107 C -0.1958(6) 1.2098(6) 0.5165(2) 0.110(5) Uani 1 1 d . . . . .
H10M H -0.2060 1.2234 0.5273 0.165 Uiso 1 1 calc R . . . .
H10N H -0.1632 1.2170 0.5146 0.165 Uiso 1 1 calc R . . . .
H10O H -0.2145 1.2218 0.5071 0.165 Uiso 1 1 calc R . . . .
C108 C -0.2525(5) 1.1447(6) 0.52126(18) 0.096(5) Uani 1 1 d . . . . .
H10P H -0.2540 1.1118 0.5217 0.143 Uiso 1 1 calc R . . . .
H10Q H -0.2623 1.1572 0.5323 0.143 Uiso 1 1 calc R . . . .
H10R H -0.2729 1.1559 0.5122 0.143 Uiso 1 1 calc R . . . .
C109 C -0.1857(6) 1.1399(7) 0.50052(17) 0.117(6) Uani 1 1 d . . . . .
H10S H -0.1892 1.1070 0.5008 0.175 Uiso 1 1 calc R . . . .
H10T H -0.2044 1.1522 0.4912 0.175 Uiso 1 1 calc R . . . .
H10U H -0.1531 1.1475 0.4987 0.175 Uiso 1 1 calc R . . . .
C110 C -0.1006(5) 1.0420(5) 0.53412(17) 0.073(3) Uani 1 1 d . . . . .
C111 C -0.0965(7) 0.9993(6) 0.5233(3) 0.125(3) Uani 1 1 d . . . . .
C112 C -0.0959(6) 0.9586(6) 0.5354(2) 0.130(7) Uani 1 1 d . . . . .
H11A H -0.0685 0.9603 0.5428 0.195 Uiso 1 1 calc R . . . .
H11B H -0.1239 0.9588 0.5425 0.195 Uiso 1 1 calc R . . . .
H11C H -0.0948 0.9308 0.5287 0.195 Uiso 1 1 calc R . . . .
C113 C -0.0506(7) 0.9978(6) 0.5134(3) 0.151(9) Uani 1 1 d . . . . .
H11D H -0.0248 1.0016 0.5214 0.226 Uiso 1 1 calc R . . . .
H11E H -0.0477 0.9688 0.5076 0.226 Uiso 1 1 calc R . . . .
H11F H -0.0500 1.0221 0.5049 0.226 Uiso 1 1 calc R . . . .
C114 C -0.1386(6) 0.9940(7) 0.5127(2) 0.132(7) Uani 1 1 d . . . . .
H11G H -0.1360 0.9667 0.5057 0.197 Uiso 1 1 calc R . . . .
H11H H -0.1658 0.9917 0.5201 0.197 Uiso 1 1 calc R . . . .
H11I H -0.1420 1.0202 0.5051 0.197 Uiso 1 1 calc R . . . .
C115 C -0.2138(4) 1.1077(5) 0.59127(15) 0.069(3) Uani 1 1 d . . . . .
C116 C -0.2551(5) 1.1354(5) 0.5966(2) 0.090(4) Uani 1 1 d . U . . .
C117 C -0.2915(5) 1.1255(6) 0.5830(2) 0.114(5) Uani 1 1 d . U . . .
H11J H -0.2981 1.0931 0.5829 0.171 Uiso 1 1 calc R . . . .
H11K H -0.3199 1.1421 0.5857 0.171 Uiso 1 1 calc R . . . .
H11L H -0.2801 1.1349 0.5718 0.171 Uiso 1 1 calc R . . . .
C118 C -0.2439(6) 1.1809(6) 0.5976(3) 0.143(6) Uani 1 1 d . U . . .
H11M H -0.2713 1.1980 0.6010 0.214 Uiso 1 1 calc R . . . .
H11N H -0.2192 1.1852 0.6060 0.214 Uiso 1 1 calc R . . . .
H11O H -0.2333 1.1914 0.5863 0.214 Uiso 1 1 calc R . . . .
C119 C -0.2778(6) 1.1159(7) 0.6130(2) 0.127(5) Uani 1 1 d . U . . .
H11P H -0.2846 1.0839 0.6112 0.191 Uiso 1 1 calc R . . . .
H11Q H -0.2567 1.1194 0.6227 0.191 Uiso 1 1 calc R . . . .
H11R H -0.3067 1.1321 0.6153 0.191 Uiso 1 1 calc R . . . .
C120 C -0.2268(4) 1.0099(5) 0.56671(16) 0.070(3) Uani 1 1 d . . . . .
C121 C -0.2657(5) 0.9832(6) 0.5582(2) 0.098(5) Uani 1 1 d . . . . .
C122 C -0.2837(8) 1.0087(8) 0.5426(3) 0.203(14) Uani 1 1 d . . . . .
H12A H -0.2962 1.0379 0.5462 0.304 Uiso 1 1 calc R . . . .
H12B H -0.2583 1.0135 0.5344 0.304 Uiso 1 1 calc R . . . .
H12C H -0.3082 0.9912 0.5370 0.304 Uiso 1 1 calc R . . . .
C123 C -0.3025(5) 0.9772(6) 0.5719(3) 0.127(7) Uani 1 1 d . . . . .
H12D H -0.3149 1.0068 0.5752 0.191 Uiso 1 1 calc R . . . .
H12E H -0.3276 0.9584 0.5674 0.191 Uiso 1 1 calc R . . . .
H12F H -0.2888 0.9627 0.5820 0.191 Uiso 1 1 calc R . . . .
C124 C -0.2464(6) 0.9382(7) 0.5530(2) 0.137(8) Uani 1 1 d . . . . .
H12G H -0.2227 0.9425 0.5442 0.205 Uiso 1 1 calc R . . . .
H12H H -0.2325 0.9236 0.5630 0.205 Uiso 1 1 calc R . . . .
H12I H -0.2713 0.9193 0.5485 0.205 Uiso 1 1 calc R . . . .
C125 C -0.1985(4) 0.9817(4) 0.62979(16) 0.060(3) Uani 1 1 d . . . . .
C126 C -0.2385(4) 0.9630(5) 0.64001(16) 0.082(4) Uani 1 1 d . . . . .
C127 C -0.2786(6) 0.9510(8) 0.6291(2) 0.142(8) Uani 1 1 d . . . . .
H12J H -0.3035 0.9390 0.6362 0.213 Uiso 1 1 calc R . . . .
H12K H -0.2895 0.9779 0.6230 0.213 Uiso 1 1 calc R . . . .
H12L H -0.2692 0.9281 0.6207 0.213 Uiso 1 1 calc R . . . .
C128 C -0.2534(6) 1.0006(7) 0.6526(2) 0.127(7) Uani 1 1 d . . . . .
H12M H -0.2271 1.0088 0.6599 0.190 Uiso 1 1 calc R . . . .
H12N H -0.2636 1.0271 0.6461 0.190 Uiso 1 1 calc R . . . .
H12O H -0.2789 0.9897 0.6598 0.190 Uiso 1 1 calc R . . . .
C129 C -0.2221(6) 0.9203(6) 0.6497(2) 0.117(6) Uani 1 1 d . . . . .
H12P H -0.1956 0.9280 0.6570 0.176 Uiso 1 1 calc R . . . .
H12Q H -0.2474 0.9089 0.6569 0.176 Uiso 1 1 calc R . . . .
H12R H -0.2130 0.8972 0.6414 0.176 Uiso 1 1 calc R . . . .
C130 C -0.1016(4) 0.9447(4) 0.60525(18) 0.065(3) Uani 1 1 d . . . . .
C131 C -0.0864(6) 0.8957(4) 0.6006(2) 0.091(5) Uani 1 1 d . . . . .
C132 C -0.0450(7) 0.8822(5) 0.6101(2) 0.117(6) Uani 1 1 d . . . . .
H13D H -0.0508 0.8851 0.6224 0.176 Uiso 1 1 calc R . . . .
H13E H -0.0375 0.8508 0.6074 0.176 Uiso 1 1 calc R . . . .
H13F H -0.0191 0.9016 0.6069 0.176 Uiso 1 1 calc R . . . .
C133 C -0.0808(7) 0.8924(6) 0.5814(3) 0.138(7) Uani 1 1 d . . . . .
H13G H -0.1096 0.9018 0.5758 0.208 Uiso 1 1 calc R . . . .
H13H H -0.0554 0.9119 0.5777 0.208 Uiso 1 1 calc R . . . .
H13I H -0.0739 0.8612 0.5782 0.208 Uiso 1 1 calc R . . . .
C134 C -0.1286(8) 0.8671(5) 0.6055(4) 0.201(14) Uani 1 1 d . . . . .
H13J H -0.1556 0.8771 0.5989 0.301 Uiso 1 1 calc R . . . .
H13K H -0.1223 0.8354 0.6030 0.301 Uiso 1 1 calc R . . . .
H13L H -0.1349 0.8706 0.6178 0.301 Uiso 1 1 calc R . . . .
C135 C -0.1020(4) 1.1007(3) 0.65195(13) 0.051(2) Uani 1 1 d . . . . .
C136 C -0.1348(4) 1.1346(4) 0.65986(18) 0.072(3) Uani 1 1 d . . . . .
C137 C -0.1662(6) 1.1105(5) 0.6725(3) 0.135(8) Uani 1 1 d . . . . .
H13M H -0.1820 1.0856 0.6667 0.203 Uiso 1 1 calc R . . . .
H13N H -0.1477 1.0986 0.6820 0.203 Uiso 1 1 calc R . . . .
H13O H -0.1893 1.1317 0.6770 0.203 Uiso 1 1 calc R . . . .
C138 C -0.1650(6) 1.1533(5) 0.6451(3) 0.128(7) Uani 1 1 d . . . . .
H13P H -0.1823 1.1285 0.6398 0.192 Uiso 1 1 calc R . . . .
H13Q H -0.1867 1.1756 0.6497 0.192 Uiso 1 1 calc R . . . .
H13R H -0.1451 1.1675 0.6365 0.192 Uiso 1 1 calc R . . . .
C139 C -0.1093(5) 1.1732(5) 0.6675(2) 0.094(5) Uani 1 1 d . . . . .
H13S H -0.1313 1.1945 0.6725 0.141 Uiso 1 1 calc R . . . .
H13T H -0.0884 1.1621 0.6765 0.141 Uiso 1 1 calc R . . . .
H13U H -0.0912 1.1884 0.6586 0.141 Uiso 1 1 calc R . . . .
C140 C -0.0524(5) 0.9953(4) 0.66430(18) 0.076(4) Uani 1 1 d . . . . .
C141 C -0.0510(5) 0.9658(4) 0.68056(17) 0.074(4) Uani 1 1 d . . . . .
C142 C -0.0123(6) 0.9816(6) 0.6925(2) 0.123(7) Uani 1 1 d . . . . .
H14D H 0.0176 0.9779 0.6867 0.184 Uiso 1 1 calc R . . . .
H14E H -0.0170 1.0134 0.6953 0.184 Uiso 1 1 calc R . . . .
H14F H -0.0127 0.9636 0.7030 0.184 Uiso 1 1 calc R . . . .
C143 C -0.0442(5) 0.9166(4) 0.67448(18) 0.084(4) Uani 1 1 d . . . . .
H14G H -0.0137 0.9135 0.6691 0.126 Uiso 1 1 calc R . . . .
H14H H -0.0462 0.8963 0.6843 0.126 Uiso 1 1 calc R . . . .
H14I H -0.0683 0.9088 0.6662 0.126 Uiso 1 1 calc R . . . .
C144 C -0.0983(5) 0.9708(5) 0.68897(19) 0.088(4) Uani 1 1 d . . . . .
H14J H -0.1223 0.9605 0.6810 0.132 Uiso 1 1 calc R . . . .
H14K H -0.0993 0.9528 0.6995 0.132 Uiso 1 1 calc R . . . .
H14L H -0.1036 1.0026 0.6918 0.132 Uiso 1 1 calc R . . . .
C145 C 0.0587(4) 1.1324(3) 0.66406(13) 0.050(3) Uani 1 1 d . . . . .
C146 C 0.0693(4) 1.1571(4) 0.68079(13) 0.066(3) Uani 1 1 d . U . . .
C147 C 0.0586(8) 1.1285(6) 0.69501(19) 0.131(6) Uani 1 1 d . U . . .
H14M H 0.0269 1.1170 0.6938 0.196 Uiso 1 1 calc R . . . .
H14N H 0.0803 1.1031 0.6953 0.196 Uiso 1 1 calc R . . . .
H14O H 0.0611 1.1457 0.7057 0.196 Uiso 1 1 calc R . . . .
C148 C 0.0347(6) 1.1962(6) 0.6821(2) 0.115(5) Uani 1 1 d . U . . .
H14P H 0.0400 1.2174 0.6727 0.173 Uiso 1 1 calc R . . . .
H14Q H 0.0031 1.1844 0.6814 0.173 Uiso 1 1 calc R . . . .
H14R H 0.0389 1.2117 0.6931 0.173 Uiso 1 1 calc R . . . .
C149 C 0.1169(6) 1.1786(6) 0.6800(2) 0.115(5) Uani 1 1 d . U . . .
H14S H 0.1193 1.1971 0.6697 0.172 Uiso 1 1 calc R . . . .
H14T H 0.1214 1.1976 0.6902 0.172 Uiso 1 1 calc R . . . .
H14U H 0.1406 1.1550 0.6798 0.172 Uiso 1 1 calc R . . . .
C150 C 0.0855(4) 1.0330(5) 0.63604(17) 0.069(3) Uani 1 1 d . . . . .
C151 C 0.1166(6) 0.9924(5) 0.6366(2) 0.125(3) Uani 1 1 d D U . . .
C152 C 0.1471(8) 0.9977(7) 0.6517(3) 0.202(9) Uani 1 1 d D U . . .
H15D H 0.1629 1.0269 0.6511 0.302 Uiso 1 1 calc R . . . .
H15E H 0.1285 0.9964 0.6622 0.302 Uiso 1 1 calc R . . . .
H15F H 0.1701 0.9735 0.6519 0.302 Uiso 1 1 calc R . . . .
C153 C 0.1460(8) 0.9928(8) 0.6202(3) 0.193(8) Uani 1 1 d D U . . .
H15G H 0.1258 0.9893 0.6102 0.290 Uiso 1 1 calc R . . . .
H15H H 0.1626 1.0215 0.6193 0.290 Uiso 1 1 calc R . . . .
H15I H 0.1683 0.9680 0.6205 0.290 Uiso 1 1 calc R . . . .
C154 C 0.0897(7) 0.9499(5) 0.6353(3) 0.156(7) Uani 1 1 d D U . . .
H15J H 0.0710 0.9503 0.6248 0.234 Uiso 1 1 calc R . . . .
H15K H 0.1110 0.9242 0.6350 0.234 Uiso 1 1 calc R . . . .
H15L H 0.0694 0.9471 0.6453 0.234 Uiso 1 1 calc R . . . .
C155 C 0.0748(5) 1.2216(4) 0.61243(17) 0.069(3) Uani 1 1 d . . . . .
C156 C 0.0683(5) 1.2712(4) 0.6156(2) 0.127(6) Uani 1 1 d D U . . .
C157 C 0.1131(6) 1.2964(5) 0.6134(3) 0.165(8) Uani 1 1 d D U . . .
H15M H 0.1264 1.2893 0.6021 0.248 Uiso 1 1 calc R . . . .
H15N H 0.1073 1.3288 0.6142 0.248 Uiso 1 1 calc R . . . .
H15O H 0.1349 1.2873 0.6224 0.248 Uiso 1 1 calc R . . . .
C158 C 0.0459(6) 1.2803(5) 0.6326(2) 0.130(6) Uani 1 1 d D U . . .
H15P H 0.0423 1.3128 0.6342 0.194 Uiso 1 1 calc R . . . .
H15Q H 0.0155 1.2658 0.6330 0.194 Uiso 1 1 calc R . . . .
H15R H 0.0654 1.2681 0.6418 0.194 Uiso 1 1 calc R . . . .
C159 C 0.0346(7) 1.2896(7) 0.6015(3) 0.180(8) Uani 1 1 d D U . . .
H15S H 0.0479 1.2843 0.5902 0.270 Uiso 1 1 calc R . . . .
H15T H 0.0048 1.2740 0.6024 0.270 Uiso 1 1 calc R . . . .
H15U H 0.0299 1.3219 0.6032 0.270 Uiso 1 1 calc R . . . .
C160 C 0.1752(4) 1.1511(4) 0.61356(18) 0.070(3) Uani 1 1 d . . . . .
C161 C 0.2272(4) 1.1542(8) 0.6185(3) 0.128(6) Uani 1 1 d . U . . .
C162 C 0.2363(6) 1.1337(9) 0.6350(3) 0.168(8) Uani 1 1 d . U . . .
H16A H 0.2132 1.1439 0.6433 0.252 Uiso 1 1 calc R . . . .
H16B H 0.2346 1.1008 0.6339 0.252 Uiso 1 1 calc R . . . .
H16C H 0.2673 1.1423 0.6389 0.252 Uiso 1 1 calc R . . . .
C163 C 0.2352(7) 1.2060(9) 0.6207(4) 0.198(9) Uani 1 1 d . U . . .
H16D H 0.2156 1.2173 0.6299 0.297 Uiso 1 1 calc R . . . .
H16E H 0.2678 1.2115 0.6234 0.297 Uiso 1 1 calc R . . . .
H16F H 0.2273 1.2214 0.6099 0.297 Uiso 1 1 calc R . . . .
C164 C 0.2578(6) 1.1429(10) 0.6047(3) 0.192(8) Uani 1 1 d . U . . .
H16G H 0.2481 1.1588 0.5943 0.288 Uiso 1 1 calc R . . . .
H16H H 0.2894 1.1518 0.6077 0.288 Uiso 1 1 calc R . . . .
H16I H 0.2567 1.1104 0.6027 0.288 Uiso 1 1 calc R . . . .
Cu1 Cu 0.15285(6) 0.63394(5) 0.51317(2) 0.0691(5) Uani 1 1 d . . . . .
F17 F -0.0008(4) 0.6074(5) 0.4863(2) 0.180(6) Uani 1 1 d . . . . .
F18 F 0.0280(5) 0.5459(4) 0.4928(2) 0.188(6) Uani 1 1 d . . . . .
F19 F 0.0294(5) 0.5699(5) 0.46705(19) 0.189(6) Uani 1 1 d . . . . .
F20 F 0.1654(4) 0.6266(4) 0.44596(12) 0.133(4) Uani 1 1 d . . . . .
F21 F 0.2238(4) 0.6271(5) 0.46228(15) 0.165(5) Uani 1 1 d . . . . .
F22 F 0.1882(4) 0.6873(3) 0.45757(13) 0.130(3) Uani 1 1 d . . . . .
F23 F 0.1911(6) 0.5158(4) 0.47799(17) 0.200(7) Uani 1 1 d . . . . .
F24 F 0.1950(5) 0.4825(3) 0.50162(15) 0.155(5) Uani 1 1 d . . . . .
F25 F 0.2545(4) 0.5001(3) 0.48857(17) 0.156(5) Uani 1 1 d . . . . .
F26 F 0.3303(3) 0.6333(4) 0.49750(17) 0.152(4) Uani 1 1 d . . . . .
F27 F 0.3262(4) 0.6356(5) 0.52499(19) 0.186(6) Uani 1 1 d . . . . .
F28 F 0.3021(4) 0.6900(3) 0.50999(15) 0.135(4) Uani 1 1 d . . . . .
O66 O 0.0840(3) 0.6146(3) 0.50290(13) 0.087(3) Uani 1 1 d . . . . .
O67 O 0.1688(3) 0.6519(3) 0.48951(12) 0.085(3) Uani 1 1 d . . . . .
O68 O 0.1715(3) 0.5708(2) 0.50717(11) 0.072(2) Uani 1 1 d . . . . .
O69 O 0.2259(3) 0.6468(3) 0.51930(12) 0.083(3) Uani 1 1 d . . . . .
N1 N 0.1379(3) 0.6164(3) 0.53718(13) 0.065(3) Uani 1 1 d . . . . .
N2 N -0.0071(5) 0.5652(5) 0.70346(16) 0.128(6) Uani 1 1 d D . . . .
H2A H 0.0171 0.5840 0.7056 0.154 Uiso 1 1 calc R . . . .
H2B H 0.0053 0.5385 0.7000 0.154 Uiso 1 1 calc R . . . .
N3 N 0.1337(4) 0.6971(3) 0.52003(13) 0.069(3) Uani 1 1 d . . . . .
C165 C 0.0912(5) 0.7021(4) 0.52588(18) 0.078(4) Uani 1 1 d . . . . .
H165 H 0.0695 0.6786 0.5240 0.093 Uiso 1 1 calc R . . . .
C166 C 0.0767(5) 0.7410(4) 0.53490(17) 0.078(4) Uani 1 1 d . . . . .
H166 H 0.0458 0.7437 0.5390 0.094 Uiso 1 1 calc R . . . .
C167 C 0.1092(5) 0.7759(4) 0.53765(15) 0.072(3) Uani 1 1 d . . . . .
C168 C 0.1550(4) 0.7698(4) 0.53076(15) 0.067(3) Uani 1 1 d . . . . .
H168 H 0.1782 0.7923 0.5318 0.080 Uiso 1 1 calc R . . . .
C169 C 0.1632(5) 0.7300(4) 0.52266(16) 0.074(3) Uani 1 1 d . . . . .
H169 H 0.1937 0.7256 0.5184 0.088 Uiso 1 1 calc R . . . .
C170 C 0.0961(4) 0.8185(4) 0.54659(15) 0.067(3) Uani 1 1 d . U . . .
C171 C 0.0631(7) 0.8182(5) 0.5597(2) 0.132(8) Uani 1 1 d . U . . .
H171 H 0.0497 0.7906 0.5634 0.158 Uiso 1 1 calc R . . . .
C172 C 0.0500(7) 0.8583(4) 0.5675(2) 0.127(7) Uani 1 1 d . U . . .
H172 H 0.0302 0.8572 0.5772 0.152 Uiso 1 1 calc R . . . .
C173 C 0.0642(4) 0.8985(4) 0.56181(15) 0.066(3) Uani 1 1 d . U . . .
C174 C 0.0970(5) 0.8994(4) 0.54889(16) 0.075(3) Uani 1 1 d . U . . .
H174 H 0.1086 0.9275 0.5450 0.090 Uiso 1 1 calc R . . . .
C175 C 0.1132(5) 0.8598(4) 0.54164(16) 0.072(3) Uani 1 1 d . U . . .
H175 H 0.1366 0.8612 0.5331 0.086 Uiso 1 1 calc R . . . .
C176 C 0.0444(4) 0.9408(3) 0.56904(14) 0.061(3) Uani 1 1 d . . . . .
C177 C 0.0286(5) 0.9738(4) 0.55782(18) 0.082(4) Uani 1 1 d . . . . .
H177 H 0.0310 0.9697 0.5458 0.098 Uiso 1 1 calc R . . . .
C178 C 0.0091(5) 1.0135(5) 0.56464(19) 0.087(4) Uani 1 1 d . . . . .
H178 H -0.0017 1.0362 0.5570 0.104 Uiso 1 1 calc R . . . .
C179 C 0.0054(5) 1.0200(4) 0.58185(16) 0.074(4) Uani 1 1 d D . . . .
C180 C 0.0242(6) 0.9898(4) 0.59242(18) 0.088(4) Uani 1 1 d . . . . .
H180 H 0.0242 0.9953 0.6044 0.106 Uiso 1 1 calc R . . . .
C181 C 0.0442(6) 0.9492(4) 0.58591(18) 0.092(5) Uani 1 1 d . . . . .
H181 H 0.0575 0.9281 0.5936 0.111 Uiso 1 1 calc R . . . .
C184 C -0.0635(6) 1.1199(5) 0.5995(2) 0.115(5) Uani 1 1 d D U . . .
H18D H -0.0917 1.1123 0.5929 0.138 Uiso 0.51(2) 1 calc R . P D 1
H18E H -0.0679 1.1155 0.6120 0.138 Uiso 0.51(2) 1 calc R . P D 1
H18F H -0.0975 1.1242 0.5992 0.138 Uiso 0.49(2) 1 calc R . P D 2
H18G H -0.0548 1.1125 0.6114 0.138 Uiso 0.49(2) 1 calc R . P D 2
C185 C -0.0405(6) 1.1633(5) 0.5945(2) 0.118(5) Uani 1 1 d D U . . .
H18H H -0.0395 1.1674 0.5819 0.142 Uiso 1 1 calc R . . . .
H18I H -0.0089 1.1659 0.5993 0.142 Uiso 1 1 calc R . . . .
C186 C -0.0763(6) 1.1970(5) 0.6036(2) 0.114(6) Uani 1 1 d D . . . .
C187 C -0.1138(5) 1.2154(4) 0.59513(19) 0.085(4) Uani 1 1 d . . . . .
H187 H -0.1241 1.2022 0.5847 0.102 Uiso 1 1 calc R . . . .
C188 C -0.1365(5) 1.2525(5) 0.6017(2) 0.099(5) Uani 1 1 d . . . . .
H188 H -0.1608 1.2664 0.5954 0.118 Uiso 1 1 calc R . . . .
C189 C -0.1234(5) 1.2689(5) 0.6173(2) 0.108(6) Uani 1 1 d . . . . .
H189 H -0.1399 1.2937 0.6220 0.130 Uiso 1 1 calc R . . . .
C190 C -0.0890(5) 1.2516(4) 0.62609(19) 0.080(4) Uani 1 1 d . . . . .
H190 H -0.0802 1.2641 0.6368 0.096 Uiso 1 1 calc R . . . .
C191 C -0.0665(5) 1.2155(4) 0.61956(18) 0.085(4) Uani 1 1 d . . . . .
H191 H -0.0427 1.2020 0.6262 0.103 Uiso 1 1 calc R . . . .
C192 C 0.1548(5) 0.6368(4) 0.55038(16) 0.074(3) Uani 1 1 d . . . . .
H192 H 0.1800 0.6565 0.5483 0.089 Uiso 1 1 calc R . . . .
C193 C 0.1405(5) 0.6333(4) 0.56720(17) 0.078(4) Uani 1 1 d . . . . .
H193 H 0.1548 0.6503 0.5760 0.094 Uiso 1 1 calc R . . . .
C194 C 0.1036(5) 0.6034(4) 0.57076(17) 0.073(3) Uani 1 1 d . . . . .
C195 C 0.0854(4) 0.5795(5) 0.55684(16) 0.075(3) Uani 1 1 d . . . . .
H195 H 0.0609 0.5587 0.5586 0.090 Uiso 1 1 calc R . . . .
C196 C 0.1029(4) 0.5859(4) 0.54049(18) 0.070(3) Uani 1 1 d . . . . .
H196 H 0.0905 0.5689 0.5313 0.085 Uiso 1 1 calc R . . . .
C197 C 0.0857(5) 0.5982(5) 0.58811(17) 0.076(4) Uani 1 1 d . . . . .
C198 C 0.1127(5) 0.6040(6) 0.60219(18) 0.101(5) Uani 1 1 d . . . . .
H198 H 0.1441 0.6125 0.6006 0.121 Uiso 1 1 calc R . . . .
C199 C 0.0967(5) 0.5981(5) 0.61904(19) 0.092(4) Uani 1 1 d . . . . .
C200 C 0.0495(5) 0.5907(5) 0.62164(18) 0.085(4) Uani 1 1 d . . . . .
C201 C 0.0221(5) 0.5833(7) 0.60727(19) 0.109(6) Uani 1 1 d . . . . .
H201 H -0.0094 0.5755 0.6090 0.130 Uiso 1 1 calc R . . . .
C202 C 0.0378(5) 0.5866(6) 0.59077(18) 0.106(6) Uani 1 1 d . . . . .
H202 H 0.0178 0.5815 0.5813 0.127 Uiso 1 1 calc R . . . .
C203 C 0.0308(4) 0.5865(4) 0.63890(15) 0.068(3) Uani 1 1 d . U . . .
C210 C -0.0057(4) 0.5810(4) 0.67201(15) 0.064(2) Uani 1 1 d . U . . .
C213 C -0.0304(5) 0.5830(6) 0.68923(17) 0.099(4) Uani 1 1 d D U . . .
H21A H -0.0376 0.6150 0.6917 0.119 Uiso 1 1 calc R . . . .
H21B H -0.0603 0.5670 0.6881 0.119 Uiso 1 1 calc R . . . .
C214 C -0.0303(4) 0.5566(4) 0.72026(18) 0.082(4) Uani 1 1 d D . . . .
H21C H -0.0520 0.5310 0.7191 0.099 Uiso 1 1 calc R . . . .
H21D H -0.0067 0.5483 0.7289 0.099 Uiso 1 1 calc R . . . .
C215 C -0.0552(4) 0.5960(4) 0.72594(17) 0.090(4) Uani 1 1 d D . . . .
H21E H -0.0844 0.5997 0.7194 0.108 Uiso 1 1 calc R . . . .
H21F H -0.0362 0.6235 0.7246 0.108 Uiso 1 1 calc R . . . .
C216 C -0.0650(5) 0.5866(6) 0.74454(17) 0.090(4) Uani 1 1 d D . . . .
C217 C -0.0325(6) 0.5870(5) 0.7578(2) 0.093(4) Uani 1 1 d . . . . .
H217 H -0.0006 0.5897 0.7551 0.112 Uiso 1 1 calc R . . . .
C218 C -0.0455(7) 0.5838(6) 0.7743(2) 0.108(6) Uani 1 1 d . . . . .
H218 H -0.0227 0.5850 0.7831 0.129 Uiso 1 1 calc R . . . .
C219 C -0.0916(10) 0.5788(6) 0.7787(3) 0.131(8) Uani 1 1 d . . . . .
H219 H -0.1005 0.5771 0.7904 0.157 Uiso 1 1 calc R . . . .
C220 C -0.1242(7) 0.5764(6) 0.7660(3) 0.123(7) Uani 1 1 d . . . . .
H220 H -0.1561 0.5730 0.7688 0.148 Uiso 1 1 calc R . . . .
C221 C -0.1105(5) 0.5788(7) 0.7500(2) 0.115(6) Uani 1 1 d . . . . .
H221 H -0.1333 0.5749 0.7414 0.138 Uiso 1 1 calc R . . . .
C222 C 0.3026(6) 0.6447(5) 0.5113(3) 0.107(5) Uani 1 1 d . . . . .
C223 C 0.2561(5) 0.6259(5) 0.51115(19) 0.083(4) Uani 1 1 d . . . . .
C224 C 0.2522(5) 0.5841(4) 0.50260(17) 0.074(3) Uani 1 1 d . . . . .
H224 H 0.2788 0.5720 0.4972 0.088 Uiso 1 1 calc R . . . .
C225 C 0.2118(5) 0.5602(5) 0.50173(17) 0.078(4) Uani 1 1 d . . . . .
C226 C 0.2112(6) 0.5150(5) 0.4927(2) 0.091(4) Uani 1 1 d . . . . .
C227 C 0.1817(6) 0.6426(6) 0.4604(2) 0.098(5) Uani 1 1 d . . . . .
C228 C 0.1528(5) 0.6350(4) 0.47583(17) 0.076(4) Uani 1 1 d . . . . .
C229 C 0.1110(6) 0.6093(5) 0.4735(2) 0.094(4) Uani 1 1 d . . . . .
H229 H 0.1040 0.5966 0.4626 0.113 Uiso 1 1 calc R . . . .
C230 C 0.0800(5) 0.6031(5) 0.4876(2) 0.084(4) Uani 1 1 d . . . . .
C231 C 0.0369(8) 0.5787(8) 0.4831(3) 0.132(7) Uani 1 1 d . . . . .
N5 N -0.0163(7) 1.1003(8) 0.5919(4) 0.125(9) Uani 0.51(2) 1 d D U P D 1
H5D H -0.0094 1.1122 0.5815 0.150 Uiso 0.51(2) 1 calc R . P D 1
H5E H 0.0079 1.1045 0.5992 0.150 Uiso 0.51(2) 1 calc R . P D 1
C182 C -0.0301(9) 1.0508(8) 0.5907(6) 0.138(14) Uani 0.51(2) 1 d D U P D 1
H18J H -0.0597 1.0488 0.5843 0.166 Uiso 0.51(2) 1 calc R . P D 1
H18K H -0.0357 1.0393 0.6024 0.166 Uiso 0.51(2) 1 calc R . P D 1
C204 C 0.0566(8) 0.5721(10) 0.6512(3) 0.091(9) Uani 0.571(13) 1 d . U P E 1
H204 H 0.0875 0.5632 0.6487 0.110 Uiso 0.571(13) 1 calc R . P E 1
C205 C 0.0413(8) 0.5691(9) 0.6673(3) 0.076(6) Uani 0.571(13) 1 d . U P E 1
H205 H 0.0619 0.5589 0.6760 0.092 Uiso 0.571(13) 1 calc R . P E 1
C206 C -0.0323(7) 0.5939(7) 0.6579(2) 0.061(5) Uani 0.571(13) 1 d . U P E 1
H206 H -0.0641 0.6004 0.6597 0.073 Uiso 0.571(13) 1 calc R . P E 1
C207 C -0.0158(6) 0.5975(6) 0.6418(2) 0.055(4) Uani 0.571(13) 1 d . U P E 1
H207 H -0.0351 0.6072 0.6327 0.066 Uiso 0.571(13) 1 calc R . P E 1
N4 N -0.0504(8) 1.0790(8) 0.5875(3) 0.103(8) Uani 0.49(2) 1 d D U P D 2
H4D H -0.0675 1.0544 0.5905 0.123 Uiso 0.49(2) 1 calc R . P D 2
H4E H -0.0567 1.0860 0.5764 0.123 Uiso 0.49(2) 1 calc R . P D 2
C183 C 0.0011(8) 1.0686(7) 0.5896(3) 0.091(9) Uani 0.49(2) 1 d D U P D 2
H18L H 0.0103 1.0691 0.6018 0.109 Uiso 0.49(2) 1 calc R . P D 2
H18M H 0.0203 1.0904 0.5832 0.109 Uiso 0.49(2) 1 calc R . P D 2
C208 C 0.0466(10) 0.6133(10) 0.6529(4) 0.070(7) Uani 0.429(13) 1 d . U P E 2
H208 H 0.0714 0.6338 0.6511 0.084 Uiso 0.429(13) 1 calc R . P E 2
C209 C 0.0262(11) 0.6102(11) 0.6696(4) 0.075(8) Uani 0.429(13) 1 d . U P E 2
H209 H 0.0362 0.6293 0.6786 0.090 Uiso 0.429(13) 1 calc R . P E 2
C211 C -0.0197(11) 0.5503(11) 0.6602(4) 0.077(8) Uani 0.429(13) 1 d . U P E 2
H211 H -0.0422 0.5283 0.6630 0.092 Uiso 0.429(13) 1 calc R . P E 2
C212 C -0.0015(11) 0.5517(11) 0.6445(4) 0.080(8) Uani 0.429(13) 1 d . U P E 2
H212 H -0.0099 0.5289 0.6365 0.096 Uiso 0.429(13) 1 calc R . P E 2
O75 O 0.2187(10) 0.6789(9) 0.5954(3) 0.140(8) Uani 0.5 1 d D U P . .
C238 C 0.2098(12) 0.6904(10) 0.6210(5) 0.139(10) Uani 0.5 1 d D U P . .
H23D H 0.2202 0.7010 0.6323 0.208 Uiso 0.5 1 calc R . P . .
H23E H 0.1824 0.7074 0.6176 0.208 Uiso 0.5 1 calc R . P . .
H23F H 0.2022 0.6583 0.6217 0.208 Uiso 0.5 1 calc R . P . .
C239 C 0.2456(10) 0.6971(8) 0.6088(4) 0.115(8) Uani 0.5 1 d D U P . .
C240 C 0.2832(12) 0.7279(11) 0.6084(5) 0.138(11) Uani 0.5 1 d D U P . .
H24D H 0.2941 0.7334 0.6201 0.207 Uiso 0.5 1 calc R . P . .
H24E H 0.3084 0.7152 0.6016 0.207 Uiso 0.5 1 calc R . P . .
H24F H 0.2729 0.7563 0.6033 0.207 Uiso 0.5 1 calc R . P . .
O76 O 0.0592(15) 0.4713(11) 0.5623(4) 0.202(15) Uani 0.5 1 d D U P . .
C232 C 0.0720(15) 0.3966(12) 0.5722(5) 0.145(12) Uani 0.5 1 d D U P . .
H23G H 0.0828 0.3792 0.5821 0.217 Uiso 0.5 1 calc R . P . .
H23H H 0.0400 0.3883 0.5696 0.217 Uiso 0.5 1 calc R . P . .
H23I H 0.0916 0.3900 0.5623 0.217 Uiso 0.5 1 calc R . P . .
C233 C 0.0743(12) 0.4434(12) 0.5761(4) 0.132(10) Uani 0.5 1 d D U P . .
C234 C 0.0826(11) 0.4544(14) 0.5936(4) 0.132(11) Uani 0.5 1 d D U P . .
H23J H 0.0928 0.4274 0.5998 0.198 Uiso 0.5 1 calc R . P . .
H23K H 0.1066 0.4776 0.5943 0.198 Uiso 0.5 1 calc R . P . .
H23L H 0.0540 0.4658 0.5988 0.198 Uiso 0.5 1 calc R . P . .
O72 O 0.0434(9) 0.7864(8) 0.6020(3) 0.127(7) Uani 0.5 1 d D U P . .
C235 C 0.0978(13) 0.7377(10) 0.6123(5) 0.128(10) Uani 0.5 1 d D U P . .
H23M H 0.1227 0.7328 0.6207 0.192 Uiso 0.5 1 calc R . P . .
H23N H 0.0734 0.7153 0.6141 0.192 Uiso 0.5 1 calc R . P . .
H23O H 0.1102 0.7347 0.6007 0.192 Uiso 0.5 1 calc R . P . .
C236 C 0.0790(11) 0.7823(9) 0.6145(4) 0.123(9) Uani 0.5 1 d D U P . .
C237 C 0.0826(12) 0.8155(10) 0.6277(4) 0.120(9) Uani 0.5 1 d D U P . .
H23P H 0.1085 0.8080 0.6353 0.180 Uiso 0.5 1 calc R . P . .
H23Q H 0.0879 0.8451 0.6226 0.180 Uiso 0.5 1 calc R . P . .
H23R H 0.0539 0.8161 0.6344 0.180 Uiso 0.5 1 calc R . P . .
O71 O 0.1875(10) 0.8110(10) 0.6068(3) 0.150(9) Uani 0.5 1 d D U P . .
C241 C 0.2019(15) 0.8020(14) 0.5781(5) 0.152(13) Uani 0.5 1 d D U P . .
H24G H 0.2037 0.8169 0.5669 0.227 Uiso 0.5 1 calc R . P . .
H24H H 0.2320 0.7887 0.5809 0.227 Uiso 0.5 1 calc R . P . .
H24I H 0.1783 0.7782 0.5777 0.227 Uiso 0.5 1 calc R . P . .
C242 C 0.1896(12) 0.8344(12) 0.5910(4) 0.136(10) Uani 0.5 1 d D U P . .
C1A C 0.2396(13) 0.9169(9) 0.5420(5) 0.170(14) Uani 0.5 1 d D U P . .
H1AA H 0.2606 0.9426 0.5407 0.255 Uiso 0.5 1 calc R . P . .
H1AB H 0.2137 0.9202 0.5340 0.255 Uiso 0.5 1 calc R . P . .
H1AC H 0.2277 0.9160 0.5537 0.255 Uiso 0.5 1 calc R . P . .
O244 O 0.2472(10) 0.8356(8) 0.5388(4) 0.176(11) Uani 0.5 1 d D U P . .
C245 C 0.2647(10) 0.8750(9) 0.5383(4) 0.157(12) Uani 0.5 1 d D U P . .
C246 C 0.3088(12) 0.8880(13) 0.5303(6) 0.200(18) Uani 0.5 1 d D U P . .
H24J H 0.3137 0.9204 0.5318 0.300 Uiso 0.5 1 calc R . P . .
H24K H 0.3341 0.8714 0.5357 0.300 Uiso 0.5 1 calc R . P . .
H24L H 0.3078 0.8809 0.5180 0.300 Uiso 0.5 1 calc R . P . .
Ni11 Ni 0.49455(5) 1.07265(5) 0.70092(2) 0.0453(4) Uani 0.125 1 d . . P . .
Ni10 Ni 0.38458(5) 1.03839(5) 0.69137(2) 0.0523(4) Uani 0.125 1 d . . P . .
Ni9 Ni 0.32769(6) 0.93824(5) 0.68673(2) 0.0489(4) Uani 0.125 1 d . . P . .
Ni16 Ni 0.35867(5) 0.82745(5) 0.68745(2) 0.0442(4) Uani 0.125 1 d . . P . .
Ni15 Ni 0.45690(5) 0.77398(5) 0.70072(2) 0.0415(4) Uani 0.125 1 d . . P . .
Ni14 Ni 0.55787(5) 0.81024(5) 0.71842(2) 0.0397(4) Uani 0.125 1 d . . P . .
Ni13 Ni 0.61891(5) 0.90862(5) 0.71695(2) 0.0415(4) Uani 0.125 1 d . . P . .
Ni12 Ni 0.59688(5) 1.01740(5) 0.70636(2) 0.0426(4) Uani 0.125 1 d . . P . .
Ni1 Ni -0.16712(6) 1.01808(6) 0.59661(2) 0.0569(5) Uani 0.125 1 d . . P . .
Ni2 Ni -0.15863(6) 1.08397(6) 0.56135(2) 0.0546(4) Uani 0.125 1 d . . P . .
Ni3 Ni -0.06895(6) 1.13442(7) 0.54077(2) 0.0634(5) Uani 0.125 1 d . . P . .
Ni4 Ni 0.04461(6) 1.15605(6) 0.54918(2) 0.0582(5) Uani 0.125 1 d . . P . .
Ni5 Ni 0.10840(6) 1.15695(7) 0.58576(2) 0.0626(5) Uani 0.125 1 d . . P . .
Ni7 Ni -0.00651(6) 1.07172(5) 0.64604(2) 0.0500(4) Uani 0.125 1 d . . P . .
Ni8 Ni -0.10144(6) 1.01362(5) 0.63265(2) 0.0522(4) Uani 0.125 1 d . . P . .
Ni6 Ni 0.08094(6) 1.13038(6) 0.62680(2) 0.0540(4) Uani 0.125 1 d . . P . .
C1B C 0.1828(15) 0.8823(13) 0.5890(5) 0.151(13) Uani 0.5 1 d D U P . .
H1BA H 0.1859 0.8904 0.5768 0.226 Uiso 0.5 1 calc R . P . .
H1BB H 0.1517 0.8904 0.5930 0.226 Uiso 0.5 1 calc R . P . .
H1BC H 0.2060 0.8985 0.5957 0.226 Uiso 0.5 1 calc R . P . .

loop_
_atom_site_aniso_label
_atom_site_aniso_U_11
_atom_site_aniso_U_22
_atom_site_aniso_U_33
_atom_site_aniso_U_23
_atom_site_aniso_U_13
_atom_site_aniso_U_12
Cr9 0.0427(9) 0.0256(8) 0.0783(12) 0.0007(7) -0.0139(8) 0.0012(7)
Cr10 0.0353(9) 0.0255(8) 0.0961(13) 0.0025(8) -0.0119(8) 0.0033(7)
Cr11 0.0311(8) 0.0306(8) 0.0741(11) 0.0055(7) -0.0036(7) -0.0010(7)
Cr12 0.0347(8) 0.0229(7) 0.0703(10) 0.0064(7) -0.0063(7) -0.0017(6)
Cr13 0.0329(8) 0.0240(7) 0.0676(10) 0.0043(7) -0.0059(7) -0.0033(6)
Cr14 0.0282(7) 0.0241(7) 0.0669(10) 0.0006(7) -0.0017(7) -0.0018(6)
Cr15 0.0310(8) 0.0267(7) 0.0667(10) -0.0022(7) -0.0040(7) -0.0016(6)
Cr16 0.0370(8) 0.0301(8) 0.0655(10) -0.0013(7) -0.0097(7) 0.0007(7)
F1 0.040(3) 0.033(3) 0.069(3) 0.004(2) -0.004(2) 0.003(2)
F2 0.040(3) 0.027(3) 0.069(3) -0.003(2) -0.007(2) 0.001(2)
F3 0.045(3) 0.026(3) 0.069(3) 0.000(2) -0.009(3) 0.004(2)
F4 0.035(3) 0.020(2) 0.059(3) -0.002(2) -0.003(2) -0.001(2)
F5 0.027(2) 0.037(3) 0.060(3) 0.001(2) 0.000(2) -0.001(2)
F6 0.032(3) 0.028(2) 0.064(3) -0.001(2) -0.002(2) -0.003(2)
F7 0.036(3) 0.030(3) 0.074(4) 0.002(2) -0.006(2) -0.001(2)
F8 0.034(3) 0.026(2) 0.073(3) 0.006(2) -0.002(2) 0.001(2)
O1 0.038(3) 0.023(3) 0.111(6) 0.009(3) -0.008(3) 0.000(3)
O4 0.037(4) 0.045(4) 0.069(4) -0.008(3) -0.002(3) -0.003(3)
O5 0.040(4) 0.063(5) 0.111(6) -0.028(4) 0.008(4) -0.020(4)
O6 0.034(4) 0.031(4) 0.191(10) -0.010(5) -0.019(5) 0.007(3)
O7 0.034(4) 0.028(4) 0.126(7) 0.003(4) -0.017(4) 0.001(3)
O8 0.060(5) 0.067(5) 0.090(6) 0.037(4) -0.024(4) -0.025(4)
O9 0.111(7) 0.034(4) 0.071(5) -0.005(4) -0.034(5) -0.004(4)
O10 0.058(5) 0.029(4) 0.135(7) 0.003(4) -0.039(5) -0.006(3)
O11 0.050(4) 0.029(3) 0.093(5) 0.002(3) -0.023(4) 0.002(3)
O12 0.054(4) 0.029(4) 0.083(5) -0.003(3) 0.012(4) 0.001(3)
O13 0.042(4) 0.027(3) 0.077(5) 0.001(3) 0.005(3) 0.010(3)
O14 0.039(4) 0.028(3) 0.098(5) -0.008(3) -0.014(4) -0.004(3)
O15 0.031(4) 0.030(3) 0.086(5) -0.005(3) -0.012(3) 0.000(3)
O16 0.073(5) 0.041(4) 0.057(4) -0.005(3) -0.011(4) -0.007(4)
O17 0.038(4) 0.049(4) 0.080(5) -0.014(4) -0.006(4) 0.008(3)
O18 0.032(4) 0.043(4) 0.089(5) -0.017(3) -0.011(3) 0.006(3)
O19 0.036(3) 0.031(3) 0.075(4) 0.005(3) -0.004(3) -0.007(3)
O20 0.034(3) 0.036(3) 0.070(4) 0.009(3) -0.006(3) -0.002(3)
O21 0.032(3) 0.029(3) 0.069(4) 0.003(3) 0.001(3) -0.005(3)
O22 0.044(4) 0.026(3) 0.086(5) 0.008(3) -0.011(3) -0.006(3)
O23 0.029(3) 0.035(4) 0.082(5) 0.013(3) -0.004(3) -0.006(3)
O24 0.029(3) 0.036(3) 0.082(5) -0.002(3) 0.010(3) -0.003(3)
O25 0.044(4) 0.034(4) 0.086(5) 0.011(3) 0.007(3) -0.001(3)
O26 0.044(4) 0.024(3) 0.089(5) 0.012(3) -0.013(3) -0.002(3)
O27 0.036(4) 0.032(3) 0.084(5) 0.013(3) -0.007(3) -0.003(3)
O28 0.045(4) 0.027(3) 0.067(4) 0.002(3) 0.000(3) -0.004(3)
O29 0.048(4) 0.026(3) 0.070(4) -0.003(3) -0.007(3) 0.000(3)
O30 0.025(3) 0.037(4) 0.090(5) 0.010(3) -0.006(3) -0.014(3)
O31 0.034(4) 0.036(4) 0.100(6) 0.001(3) -0.001(4) 0.002(3)
O32 0.046(4) 0.030(3) 0.084(5) 0.013(3) 0.002(3) 0.000(3)
O33 0.040(4) 0.037(4) 0.082(5) 0.014(3) -0.001(3) 0.001(3)
C1 0.041(4) 0.042(5) 0.078(7) 0.004(5) -0.003(4) 0.004(3)
C2 0.089(7) 0.022(5) 0.118(8) 0.021(5) -0.030(6) 0.012(5)
C3 0.226(17) 0.073(10) 0.145(10) 0.011(7) -0.021(9) 0.055(11)
C4 0.079(7) 0.056(7) 0.120(9) 0.034(6) -0.013(6) 0.009(6)
C5 0.111(9) 0.076(9) 0.193(14) 0.072(9) -0.033(8) -0.005(7)
C6 0.052(7) 0.031(5) 0.069(7) 0.003(5) 0.001(5) -0.002(5)
C7 0.048(6) 0.065(7) 0.084(8) -0.007(6) 0.003(6) -0.002(6)
C8 0.129(15) 0.22(2) 0.143(15) -0.101(16) -0.057(12) 0.131(16)
C9 0.31(3) 0.20(2) 0.117(15) -0.016(15) 0.097(19) -0.16(2)
C10 0.074(9) 0.088(10) 0.087(9) -0.023(7) -0.011(7) 0.023(7)
C11 0.052(7) 0.058(8) 0.081(8) 0.004(6) -0.001(6) 0.016(6)
C12 0.186(14) 0.121(11) 0.057(8) 0.023(7) -0.012(8) 0.018(9)
C13 0.124(13) 0.153(12) 0.093(11) -0.008(8) 0.004(9) 0.008(10)
C14 0.238(16) 0.188(17) 0.119(16) 0.025(12) 0.009(12) -0.026(12)
C15 0.236(16) 0.234(19) 0.086(12) 0.027(12) -0.022(11) 0.081(13)
C16 0.038(6) 0.051(7) 0.072(7) 0.004(5) -0.009(5) 0.017(5)
C17 0.039(5) 0.056(6) 0.159(10) -0.009(6) 0.002(6) 0.023(5)
C18 0.067(9) 0.138(12) 0.211(12) -0.069(10) 0.002(9) 0.018(9)
C19 0.069(9) 0.098(10) 0.186(11) 0.018(8) -0.001(8) 0.014(8)
C20 0.043(6) 0.080(7) 0.114(9) -0.009(6) 0.007(6) 0.011(5)
C21 0.051(6) 0.035(6) 0.087(8) 0.008(5) -0.026(6) -0.013(5)
C22 0.051(7) 0.034(6) 0.118(10) 0.004(6) -0.037(7) -0.006(5)
C23 0.099(11) 0.083(10) 0.112(11) 0.024(8) -0.050(9) -0.026(8)
C24 0.053(8) 0.131(14) 0.126(13) -0.039(10) -0.014(8) -0.011(8)
C25 0.085(10) 0.069(9) 0.122(12) -0.013(8) -0.043(9) -0.004(7)
C26 0.027(5) 0.045(6) 0.079(7) 0.004(5) -0.013(5) -0.005(4)
C27 0.042(6) 0.044(6) 0.091(8) 0.003(6) 0.004(5) -0.003(5)
C28 0.062(8) 0.072(8) 0.101(10) -0.009(7) 0.021(7) 0.003(7)
C29 0.042(7) 0.105(11) 0.100(10) 0.010(8) -0.010(6) -0.015(7)
C30 0.065(7) 0.057(7) 0.078(8) 0.013(6) 0.011(6) 0.014(6)
C31 0.042(6) 0.047(6) 0.070(7) -0.010(5) 0.002(5) -0.017(5)
C32 0.072(6) 0.135(10) 0.070(7) -0.029(7) -0.001(5) -0.007(7)
C36 0.043(6) 0.027(5) 0.060(6) -0.006(4) 0.002(5) -0.005(4)
C37 0.050(6) 0.027(5) 0.079(7) -0.006(5) 0.008(5) -0.012(4)
C38 0.092(10) 0.052(8) 0.159(14) -0.014(8) 0.063(10) -0.024(7)
C39 0.091(10) 0.062(8) 0.100(10) -0.012(7) -0.013(8) -0.031(7)
C40 0.089(10) 0.023(6) 0.159(14) 0.021(7) -0.015(9) -0.019(6)
C41 0.044(6) 0.016(4) 0.084(7) -0.002(5) 0.015(5) -0.006(4)
C42 0.042(6) 0.026(5) 0.096(8) -0.011(5) -0.005(5) 0.002(4)
C43 0.088(9) 0.047(7) 0.100(10) -0.016(6) 0.008(7) 0.016(6)
C44 0.092(9) 0.026(5) 0.102(9) 0.013(6) -0.017(7) -0.016(6)
C45 0.054(7) 0.018(5) 0.151(12) 0.004(6) -0.004(7) 0.012(5)
C46 0.039(5) 0.032(5) 0.054(6) 0.005(4) -0.003(5) 0.016(4)
C47 0.073(8) 0.053(6) 0.050(6) 0.004(5) 0.005(5) -0.010(6)
C48 0.055(8) 0.173(17) 0.099(11) -0.005(11) 0.021(7) 0.002(10)
C49 0.188(18) 0.039(7) 0.092(10) 0.017(7) -0.006(10) -0.036(9)
C50 0.089(10) 0.103(11) 0.057(7) 0.001(7) 0.000(7) -0.023(8)
C51 0.036(5) 0.039(6) 0.061(6) 0.004(5) -0.003(4) 0.007(5)
C60 0.036(5) 0.028(5) 0.065(6) -0.008(4) 0.003(4) 0.008(4)
C61 0.046(5) 0.029(5) 0.052(6) 0.006(4) -0.003(4) -0.005(4)
C62 0.049(6) 0.050(6) 0.087(8) 0.003(6) -0.014(6) 0.011(5)
C63 0.083(9) 0.066(8) 0.066(7) 0.007(6) 0.010(6) 0.007(7)
C64 0.040(5) 0.038(5) 0.080(7) -0.003(5) -0.024(5) -0.003(4)
C65 0.034(5) 0.031(5) 0.062(6) -0.002(4) -0.003(4) 0.004(4)
C66 0.029(5) 0.030(5) 0.084(7) 0.001(5) -0.002(5) -0.004(4)
C67 0.061(8) 0.090(10) 0.104(10) 0.003(8) -0.026(7) -0.021(7)
C68 0.051(7) 0.045(6) 0.129(11) 0.011(7) 0.007(7) -0.029(6)
C69 0.050(7) 0.041(6) 0.157(13) -0.006(7) 0.025(7) 0.012(5)
C70 0.033(5) 0.034(5) 0.058(6) 0.005(5) -0.005(4) -0.009(4)
C71 0.055(6) 0.036(5) 0.062(6) -0.002(5) -0.009(5) -0.005(5)
C72 0.097(9) 0.054(7) 0.063(7) 0.000(5) -0.010(6) -0.022(7)
C73 0.082(9) 0.056(7) 0.089(9) 0.006(6) 0.028(7) 0.015(6)
C74 0.081(8) 0.042(6) 0.068(7) 0.007(5) -0.005(6) -0.006(6)
C75 0.049(6) 0.028(5) 0.072(7) 0.010(5) -0.004(5) -0.001(5)
C76 0.108(10) 0.125(10) 0.096(9) 0.049(8) 0.037(7) 0.046(8)
C77 0.142(11) 0.210(17) 0.102(11) 0.019(11) 0.025(8) 0.077(11)
C78 0.147(13) 0.153(13) 0.123(12) 0.069(9) 0.067(10) 0.067(10)
C79 0.195(17) 0.153(11) 0.141(14) 0.063(10) 0.030(12) 0.016(11)
C80 0.048(7) 0.035(6) 0.075(7) 0.008(5) -0.001(5) -0.003(5)
C81 0.060(6) 0.023(4) 0.112(7) -0.008(5) -0.014(5) -0.020(4)
C82 0.128(11) 0.081(10) 0.133(9) -0.025(7) -0.002(7) -0.025(8)
C83 0.105(10) 0.049(6) 0.165(11) 0.017(7) -0.018(8) -0.016(7)
C84 0.078(7) 0.066(8) 0.193(14) -0.040(9) -0.032(7) -0.023(6)
O2 0.039(5) 0.034(4) 0.084(12) 0.001(7) -0.004(6) 0.008(4)
C33 0.078(11) 0.140(16) 0.072(10) -0.034(10) -0.002(8) 0.008(11)
C34 0.116(16) 0.129(11) 0.088(14) -0.032(9) -0.017(12) -0.014(9)
C35 0.071(8) 0.089(14) 0.084(14) -0.038(12) 0.009(7) 0.009(8)
C56 0.062(10) 0.089(10) 0.094(9) -0.031(8) 0.031(7) -0.022(7)
C57 0.057(11) 0.081(12) 0.109(13) -0.035(10) 0.040(10) -0.010(9)
C58 0.070(12) 0.081(12) 0.095(13) -0.029(10) 0.028(9) -0.025(10)
C59 0.082(13) 0.098(13) 0.118(14) -0.028(11) 0.020(11) -0.001(10)
O3 0.039(5) 0.034(4) 0.084(12) 0.001(7) -0.004(6) 0.008(4)
C33A 0.080(19) 0.137(13) 0.067(19) -0.029(11) 0.007(15) -0.002(11)
C34A 0.089(14) 0.154(18) 0.08(2) -0.019(15) -0.011(14) -0.026(14)
C35A 0.073(10) 0.10(2) 0.08(2) -0.029(18) 0.002(10) -0.014(11)
C52 0.062(10) 0.089(10) 0.094(9) -0.031(8) 0.031(7) -0.022(7)
C53 0.084(15) 0.105(14) 0.077(17) -0.032(13) 0.034(12) -0.009(11)
C54 0.066(16) 0.092(13) 0.085(16) -0.032(11) 0.034(13) -0.021(10)
C55 0.077(12) 0.100(19) 0.087(16) -0.022(14) 0.026(11) -0.033(11)
Cr1 0.0477(10) 0.0621(11) 0.0608(11) 0.0049(9) -0.0029(8) -0.0097(9)
Cr2 0.0507(10) 0.0580(11) 0.0551(10) -0.0011(8) -0.0029(8) -0.0026(8)
Cr3 0.0521(11) 0.0810(13) 0.0572(11) 0.0086(9) 0.0008(8) 0.0024(10)
Cr4 0.0550(11) 0.0579(11) 0.0618(11) 0.0074(9) 0.0028(8) -0.0052(9)
Cr5 0.0495(10) 0.0814(13) 0.0568(11) -0.0067(9) 0.0062(8) -0.0090(10)
Cr6 0.0419(9) 0.0624(11) 0.0577(10) -0.0035(8) -0.0002(8) -0.0065(8)
Cr7 0.0419(9) 0.0375(9) 0.0706(11) 0.0087(8) -0.0099(8) -0.0044(7)
Cr8 0.0474(10) 0.0398(9) 0.0695(11) 0.0084(8) -0.0106(8) -0.0078(8)
F9 0.056(3) 0.041(3) 0.069(4) -0.001(3) 0.004(3) -0.004(3)
F10 0.051(3) 0.056(3) 0.059(3) -0.001(3) 0.000(3) -0.004(3)
F11 0.058(3) 0.053(3) 0.054(3) 0.003(3) -0.002(3) -0.004(3)
F12 0.049(3) 0.058(3) 0.062(3) -0.002(3) 0.004(3) 0.002(3)
F13 0.037(3) 0.037(3) 0.067(3) 0.004(2) 0.002(2) -0.003(2)
F14 0.043(3) 0.032(3) 0.083(4) -0.001(3) -0.007(3) -0.002(2)
F15 0.042(3) 0.035(3) 0.063(3) 0.002(2) -0.002(2) -0.004(2)
F16 0.054(3) 0.057(4) 0.066(4) -0.004(3) -0.001(3) 0.006(3)
O34 0.076(6) 0.144(9) 0.057(5) -0.003(5) 0.012(4) -0.056(6)
O35 0.069(5) 0.075(5) 0.073(5) 0.024(4) 0.005(4) -0.005(5)
O36 0.076(6) 0.110(7) 0.064(5) -0.019(5) 0.001(4) 0.040(5)
O37 0.054(5) 0.065(5) 0.069(5) -0.009(4) -0.003(4) -0.005(4)
O38 0.059(5) 0.102(7) 0.070(5) 0.012(5) 0.003(4) -0.006(5)
O39 0.046(5) 0.132(8) 0.071(5) 0.021(5) -0.005(4) 0.001(5)
O40 0.077(6) 0.060(5) 0.100(6) 0.014(4) 0.007(5) -0.006(5)
O41 0.068(5) 0.057(5) 0.099(6) 0.021(4) 0.011(4) 0.004(4)
O42 0.064(6) 0.124(8) 0.074(6) 0.029(5) -0.003(4) -0.001(5)
O43 0.060(5) 0.105(7) 0.060(5) 0.015(5) -0.001(4) -0.007(5)
O44 0.063(5) 0.109(7) 0.075(5) -0.035(5) 0.012(4) -0.020(5)
O45 0.071(5) 0.075(6) 0.077(5) -0.018(4) 0.010(4) -0.011(4)
O46 0.065(5) 0.078(6) 0.063(5) -0.002(4) -0.010(4) -0.014(4)
O47 0.074(6) 0.089(6) 0.085(6) 0.014(5) -0.013(5) -0.039(5)
O48 0.054(4) 0.055(4) 0.082(5) 0.000(4) 0.009(4) 0.008(4)
O49 0.040(4) 0.104(7) 0.056(4) 0.007(4) 0.002(3) 0.010(4)
O50 0.053(5) 0.095(6) 0.073(5) 0.018(5) -0.010(4) -0.024(4)
O51 0.056(5) 0.051(4) 0.078(5) 0.012(4) -0.010(4) -0.026(4)
O52 0.098(7) 0.043(4) 0.078(5) -0.008(4) -0.001(5) -0.015(4)
O53 0.050(4) 0.033(4) 0.114(7) 0.000(4) -0.012(4) 0.004(3)
O54 0.068(5) 0.045(4) 0.097(6) 0.025(4) -0.031(5) -0.019(4)
O55 0.060(5) 0.055(5) 0.088(5) 0.023(4) -0.026(4) -0.017(4)
O56 0.048(4) 0.055(4) 0.063(4) 0.003(3) -0.004(3) -0.012(4)
O57 0.043(4) 0.036(3) 0.074(5) 0.000(3) 0.002(3) -0.005(3)
O58 0.059(4) 0.059(4) 0.066(5) 0.009(4) -0.005(4) -0.027(4)
O59 0.054(5) 0.109(7) 0.063(5) -0.007(4) 0.002(4) -0.033(5)
O60 0.048(5) 0.038(4) 0.138(7) 0.002(4) -0.018(5) 0.001(4)
O61 0.056(5) 0.088(7) 0.103(7) 0.013(5) 0.008(5) 0.031(5)
O62 0.050(5) 0.132(8) 0.066(5) 0.002(5) 0.002(4) -0.018(5)
O63 0.054(5) 0.153(9) 0.069(6) -0.007(6) 0.008(4) -0.013(5)
O64 0.067(5) 0.054(4) 0.071(5) -0.012(4) 0.024(4) -0.021(4)
O65 0.092(6) 0.058(5) 0.061(5) 0.004(4) 0.008(4) -0.031(4)
C85 0.069(8) 0.070(8) 0.071(9) -0.008(7) 0.008(7) -0.023(7)
C86 0.113(10) 0.096(9) 0.125(10) 0.007(8) 0.042(8) -0.066(8)
C87 0.144(13) 0.122(10) 0.139(13) 0.011(9) 0.021(10) -0.052(10)
C88 0.239(19) 0.179(16) 0.144(10) -0.004(10) 0.075(10) -0.137(14)
C89 0.132(11) 0.147(15) 0.219(16) 0.033(12) 0.022(10) -0.071(10)
C90 0.042(6) 0.059(7) 0.076(8) -0.001(6) 0.009(6) 0.003(5)
C91 0.086(9) 0.040(6) 0.092(9) -0.004(6) 0.038(7) 0.002(6)
C92 0.128(14) 0.091(11) 0.095(11) -0.026(9) 0.009(10) 0.021(10)
C93 0.086(10) 0.062(9) 0.164(15) -0.008(9) -0.038(10) 0.007(8)
C94 0.071(10) 0.117(13) 0.166(16) -0.027(12) 0.047(10) -0.015(9)
C95 0.093(11) 0.040(7) 0.144(13) 0.033(7) 0.034(10) 0.014(7)
C96 0.127(7) 0.069(5) 0.181(9) -0.021(5) -0.022(6) 0.038(5)
C97 0.173(12) 0.053(9) 0.208(14) 0.011(9) 0.015(10) 0.042(9)
C98 0.167(11) 0.078(10) 0.231(18) 0.000(11) -0.023(10) 0.006(8)
C99 0.178(17) 0.125(16) 0.196(11) 0.005(9) -0.027(10) 0.029(13)
C100 0.060(8) 0.111(11) 0.065(8) 0.016(7) -0.009(7) 0.004(8)
C101 0.089(8) 0.189(14) 0.063(8) 0.032(8) -0.001(6) 0.012(8)
C102 0.111(11) 0.225(15) 0.090(11) 0.007(10) 0.005(9) 0.002(10)
C103 0.101(8) 0.199(17) 0.074(9) -0.002(10) 0.010(7) 0.006(9)
C104 0.144(14) 0.217(14) 0.103(12) 0.065(10) 0.045(10) 0.043(10)
C105 0.045(7) 0.099(10) 0.074(8) -0.006(7) -0.003(6) 0.012(7)
C106 0.054(7) 0.110(11) 0.065(8) 0.019(7) 0.003(6) 0.025(7)
C107 0.104(12) 0.114(13) 0.112(12) 0.045(10) -0.001(9) 0.024(10)
C108 0.071(9) 0.135(13) 0.081(9) 0.002(9) -0.014(7) 0.026(9)
C109 0.096(11) 0.190(19) 0.065(9) 0.007(10) -0.002(8) 0.027(12)
C110 0.061(8) 0.075(9) 0.083(9) -0.019(7) -0.013(7) 0.005(7)
C111 0.127(7) 0.069(5) 0.181(9) -0.021(5) -0.022(6) 0.038(5)
C112 0.112(14) 0.125(15) 0.153(16) -0.072(13) 0.032(12) -0.004(12)
C113 0.155(18) 0.125(15) 0.173(18) -0.063(13) 0.108(15) -0.039(13)
C114 0.093(12) 0.19(2) 0.112(13) -0.085(13) -0.009(10) -0.033(12)
C115 0.049(7) 0.098(10) 0.059(7) 0.000(7) 0.002(6) 0.006(7)
C116 0.062(7) 0.093(8) 0.115(9) -0.017(7) 0.010(6) 0.025(6)
C117 0.081(9) 0.104(11) 0.157(11) -0.009(9) -0.005(8) 0.017(8)
C118 0.095(11) 0.103(8) 0.231(17) -0.032(9) 0.023(11) 0.014(8)
C119 0.098(11) 0.140(13) 0.145(10) -0.006(9) 0.031(8) 0.031(9)
C120 0.061(7) 0.076(9) 0.071(8) -0.002(7) -0.007(6) -0.031(7)
C121 0.077(10) 0.116(13) 0.100(11) -0.007(9) -0.014(8) -0.048(9)
C122 0.22(3) 0.21(3) 0.18(2) 0.083(19) -0.15(2) -0.13(2)
C123 0.067(10) 0.136(15) 0.180(18) -0.046(13) 0.009(11) -0.046(10)
C124 0.117(14) 0.147(18) 0.146(16) -0.065(14) 0.010(12) -0.069(13)
C125 0.039(6) 0.061(7) 0.080(8) 0.006(6) 0.001(6) 0.004(5)
C126 0.052(7) 0.129(12) 0.065(8) 0.014(8) -0.001(6) -0.038(8)
C127 0.094(12) 0.23(2) 0.099(12) 0.036(13) 0.002(9) -0.093(14)
C128 0.087(11) 0.173(19) 0.121(14) -0.009(13) 0.048(10) -0.021(12)
C129 0.094(11) 0.133(14) 0.125(13) 0.071(12) 0.004(10) -0.032(10)
C130 0.063(8) 0.046(7) 0.086(9) -0.002(7) 0.014(7) -0.015(6)
C131 0.113(12) 0.043(7) 0.116(12) 0.002(7) 0.043(10) -0.009(8)
C132 0.159(17) 0.052(8) 0.140(14) 0.007(9) 0.019(13) 0.045(10)
C133 0.144(17) 0.097(13) 0.17(2) -0.051(13) -0.009(14) 0.040(12)
C134 0.16(2) 0.051(10) 0.39(4) -0.049(16) 0.11(2) -0.030(11)
C135 0.053(7) 0.039(6) 0.060(6) 0.008(5) 0.006(5) 0.008(5)
C136 0.058(7) 0.042(6) 0.115(10) -0.004(6) 0.024(7) -0.004(6)
C137 0.121(14) 0.079(10) 0.21(2) -0.030(12) 0.102(14) -0.025(10)
C138 0.100(12) 0.062(9) 0.22(2) -0.019(11) -0.044(13) 0.022(9)
C139 0.071(9) 0.074(9) 0.135(12) -0.046(9) 0.031(8) -0.010(7)
C140 0.077(9) 0.059(8) 0.093(9) 0.020(7) -0.026(7) -0.001(7)
C141 0.082(9) 0.042(6) 0.099(9) 0.025(6) -0.025(7) -0.006(6)
C142 0.144(15) 0.106(12) 0.119(12) 0.061(10) -0.073(11) -0.062(11)
C143 0.093(10) 0.049(7) 0.110(10) 0.036(7) -0.025(8) -0.002(7)
C144 0.091(10) 0.066(8) 0.108(11) 0.015(7) 0.013(8) -0.017(8)
C145 0.055(6) 0.032(5) 0.064(7) 0.001(5) -0.011(5) 0.012(5)
C146 0.069(6) 0.083(7) 0.045(5) -0.014(5) -0.007(5) -0.007(5)
C147 0.208(16) 0.116(10) 0.068(7) -0.006(7) 0.003(9) -0.029(10)
C148 0.109(9) 0.112(9) 0.124(12) -0.039(8) -0.013(8) 0.008(8)
C149 0.100(8) 0.143(13) 0.101(10) -0.030(9) -0.007(7) -0.030(8)
C150 0.058(8) 0.070(8) 0.078(8) -0.024(7) -0.023(6) 0.019(7)
C151 0.127(7) 0.069(5) 0.181(9) -0.021(5) -0.022(6) 0.038(5)
C152 0.216(17) 0.136(15) 0.253(14) -0.066(12) -0.102(13) 0.109(12)
C153 0.187(17) 0.166(19) 0.227(13) -0.031(12) 0.003(12) 0.044(14)
C154 0.182(14) 0.078(8) 0.209(18) -0.014(9) -0.046(12) 0.038(8)
C155 0.086(9) 0.047(7) 0.075(8) -0.002(6) 0.007(7) -0.029(6)
C156 0.159(12) 0.028(6) 0.195(13) -0.016(7) 0.086(9) -0.034(7)
C157 0.175(13) 0.064(10) 0.257(19) -0.032(11) 0.103(12) -0.052(9)
C158 0.136(13) 0.054(8) 0.200(13) -0.038(8) 0.074(10) -0.033(8)
C159 0.209(16) 0.093(14) 0.238(16) -0.001(11) 0.059(12) 0.000(12)
C160 0.054(7) 0.079(9) 0.075(9) 0.004(7) -0.003(7) -0.016(6)
C161 0.023(6) 0.203(15) 0.157(12) 0.041(11) -0.018(6) -0.018(8)
C162 0.065(10) 0.25(2) 0.190(14) 0.054(13) -0.035(9) -0.020(12)
C163 0.089(13) 0.223(16) 0.28(2) 0.035(13) -0.045(14) -0.031(10)
C164 0.050(9) 0.32(2) 0.203(15) 0.014(14) -0.005(9) -0.004(13)
Cu1 0.0741(11) 0.0506(9) 0.0826(12) 0.0010(8) 0.0144(9) 0.0102(8)
F17 0.093(8) 0.191(13) 0.256(16) 0.041(11) -0.018(9) 0.013(9)
F18 0.176(12) 0.124(9) 0.264(15) 0.084(10) -0.052(11) -0.066(9)
F19 0.190(13) 0.220(16) 0.156(11) -0.011(10) -0.030(10) -0.085(12)
F20 0.170(10) 0.142(9) 0.087(6) -0.017(6) 0.014(6) 0.014(7)
F21 0.101(8) 0.242(15) 0.153(9) 0.026(9) 0.038(7) 0.048(9)
F22 0.164(10) 0.099(7) 0.127(8) 0.017(6) 0.038(7) -0.016(7)
F23 0.33(2) 0.119(9) 0.156(10) -0.067(8) -0.113(12) 0.091(11)
F24 0.234(14) 0.067(6) 0.165(9) -0.020(6) 0.075(9) -0.031(7)
F25 0.139(9) 0.102(7) 0.227(13) -0.045(8) 0.051(9) 0.026(7)
F26 0.082(6) 0.181(11) 0.194(11) -0.011(9) 0.035(7) -0.019(7)
F27 0.136(10) 0.202(13) 0.221(14) 0.090(11) -0.080(10) -0.047(9)
F28 0.128(8) 0.073(6) 0.205(11) 0.013(6) 0.022(7) -0.026(6)
O66 0.085(6) 0.095(7) 0.081(6) -0.003(5) 0.001(5) 0.011(5)
O67 0.104(7) 0.070(6) 0.082(6) 0.001(5) -0.001(5) 0.016(5)
O68 0.073(6) 0.049(4) 0.093(6) 0.003(4) 0.016(5) 0.005(4)
O69 0.089(6) 0.052(5) 0.108(7) -0.006(4) 0.020(5) 0.018(5)
N1 0.063(6) 0.057(6) 0.076(7) -0.005(5) 0.015(5) 0.016(5)
N2 0.134(12) 0.089(9) 0.161(13) 0.038(9) 0.052(11) 0.055(9)
N3 0.065(6) 0.053(6) 0.091(7) 0.000(5) 0.007(5) 0.007(5)
C165 0.078(9) 0.049(7) 0.107(10) -0.009(7) -0.007(8) 0.008(6)
C166 0.089(10) 0.048(7) 0.097(10) -0.001(6) 0.013(7) 0.019(7)
C167 0.097(10) 0.050(7) 0.068(7) 0.005(6) 0.010(7) 0.025(7)
C168 0.069(8) 0.055(7) 0.078(8) 0.005(6) 0.013(6) 0.010(6)
C169 0.093(10) 0.046(7) 0.082(8) 0.006(6) 0.011(7) -0.002(7)
C170 0.087(8) 0.041(5) 0.072(7) 0.001(4) 0.013(5) 0.016(5)
C171 0.196(15) 0.043(6) 0.157(13) 0.007(6) 0.107(13) 0.014(6)
C172 0.184(15) 0.045(5) 0.150(12) 0.009(5) 0.098(12) 0.013(6)
C173 0.087(7) 0.043(5) 0.068(6) 0.008(4) 0.006(5) 0.011(5)
C174 0.091(8) 0.048(5) 0.085(7) -0.001(5) 0.017(6) 0.011(5)
C175 0.086(8) 0.042(4) 0.088(7) -0.002(4) 0.018(6) 0.016(5)
C176 0.090(9) 0.031(5) 0.061(7) 0.000(5) 0.013(6) 0.016(5)
C177 0.091(10) 0.064(8) 0.091(9) -0.011(7) -0.008(8) 0.006(7)
C178 0.094(10) 0.066(8) 0.100(11) -0.007(7) 0.006(8) 0.022(8)
C179 0.100(10) 0.052(7) 0.070(8) -0.007(6) 0.020(7) 0.018(7)
C180 0.134(13) 0.050(7) 0.081(9) -0.011(7) 0.010(9) -0.007(8)
C181 0.134(13) 0.058(8) 0.085(10) -0.011(7) -0.034(9) 0.037(8)
C184 0.108(10) 0.144(11) 0.094(10) 0.004(8) -0.016(8) -0.024(8)
C185 0.108(12) 0.151(11) 0.096(11) -0.006(8) 0.023(9) -0.029(8)
C186 0.160(16) 0.080(10) 0.103(11) -0.042(9) -0.059(11) 0.051(11)
C187 0.086(9) 0.063(8) 0.107(10) -0.037(7) -0.028(8) 0.027(7)
C188 0.079(10) 0.078(10) 0.138(13) -0.033(10) -0.022(9) 0.018(8)
C189 0.077(10) 0.069(9) 0.179(17) -0.058(10) -0.010(10) 0.039(8)
C190 0.074(9) 0.057(8) 0.108(10) -0.026(7) -0.001(8) -0.014(7)
C191 0.112(11) 0.054(7) 0.091(10) -0.003(7) -0.017(8) 0.024(8)
C192 0.095(10) 0.058(7) 0.068(8) -0.006(6) 0.020(7) -0.007(7)
C193 0.092(10) 0.059(8) 0.083(9) -0.006(6) 0.017(7) 0.000(7)
C194 0.079(9) 0.058(7) 0.083(9) 0.003(7) 0.019(7) 0.016(7)
C195 0.067(8) 0.084(9) 0.075(8) 0.004(7) 0.019(7) 0.001(7)
C196 0.066(8) 0.046(6) 0.100(10) 0.006(6) 0.017(7) 0.008(6)
C197 0.072(8) 0.079(9) 0.078(9) -0.003(7) 0.013(7) 0.012(7)
C198 0.063(9) 0.162(16) 0.078(10) -0.011(10) 0.015(8) -0.010(9)
C199 0.069(9) 0.107(11) 0.099(10) -0.005(8) 0.032(8) -0.014(8)
C200 0.081(10) 0.088(10) 0.086(10) 0.002(8) 0.015(8) 0.015(8)
C201 0.066(9) 0.180(18) 0.080(10) 0.001(10) 0.015(8) 0.006(10)
C202 0.051(8) 0.192(18) 0.075(9) 0.019(10) 0.007(7) -0.004(9)
C203 0.061(5) 0.071(7) 0.071(5) 0.005(5) 0.006(4) 0.004(5)
C210 0.065(5) 0.061(6) 0.067(5) 0.011(4) -0.003(4) 0.001(4)
C213 0.100(9) 0.118(11) 0.080(6) 0.022(6) 0.008(6) 0.020(8)
C214 0.043(7) 0.072(9) 0.132(12) -0.003(8) 0.011(7) -0.004(6)
C215 0.056(8) 0.060(8) 0.153(14) 0.014(8) -0.015(8) -0.002(7)
C216 0.074(9) 0.121(12) 0.074(9) 0.004(8) 0.005(7) -0.015(9)
C217 0.091(10) 0.102(11) 0.087(11) -0.015(8) -0.017(9) 0.029(9)
C218 0.134(16) 0.094(12) 0.096(13) -0.005(9) -0.041(11) 0.039(11)
C219 0.20(2) 0.095(13) 0.097(14) 0.028(10) 0.051(15) 0.044(15)
C220 0.121(15) 0.124(15) 0.124(15) 0.054(13) 0.035(13) 0.017(12)
C221 0.045(8) 0.193(19) 0.108(12) 0.044(12) 0.004(8) -0.025(10)
C222 0.090(12) 0.078(11) 0.154(16) 0.023(10) 0.017(12) 0.025(9)
C223 0.064(8) 0.081(10) 0.103(10) 0.010(8) -0.003(7) 0.008(8)
C224 0.066(8) 0.055(7) 0.100(10) -0.001(7) 0.018(7) 0.019(6)
C225 0.075(9) 0.071(8) 0.088(9) -0.004(7) 0.015(7) 0.010(7)
C226 0.118(13) 0.063(9) 0.091(11) -0.003(8) 0.022(9) 0.006(9)
C227 0.094(12) 0.114(14) 0.087(11) 0.005(10) 0.009(9) 0.040(10)
C228 0.091(10) 0.066(8) 0.069(8) 0.011(7) 0.009(7) 0.014(7)
C229 0.115(13) 0.078(10) 0.088(10) 0.004(8) 0.003(9) -0.012(9)
C230 0.055(8) 0.069(9) 0.127(13) 0.014(9) -0.002(8) 0.007(7)
C231 0.127(18) 0.115(16) 0.152(19) 0.043(14) -0.028(15) -0.039(14)
N5 0.088(13) 0.136(13) 0.15(2) -0.017(12) 0.001(12) -0.048(9)
C182 0.07(2) 0.131(14) 0.21(4) -0.030(15) 0.01(2) -0.042(11)
C204 0.062(8) 0.14(2) 0.074(7) 0.022(8) 0.007(6) 0.021(10)
C205 0.062(7) 0.097(17) 0.070(7) 0.018(8) -0.001(5) 0.010(8)
C206 0.049(7) 0.073(13) 0.061(6) 0.011(6) 0.006(5) 0.012(7)
C207 0.052(7) 0.053(11) 0.060(7) 0.005(6) 0.005(5) -0.003(6)
N4 0.094(14) 0.133(14) 0.082(14) 0.002(10) -0.020(10) -0.027(10)
C183 0.085(13) 0.14(2) 0.049(14) 0.017(14) -0.008(10) -0.027(12)
C208 0.067(12) 0.070(13) 0.072(8) 0.001(7) 0.012(7) -0.002(11)
C209 0.079(13) 0.076(13) 0.071(9) -0.007(8) 0.014(8) -0.013(12)
C211 0.079(15) 0.078(12) 0.073(8) 0.001(8) 0.010(8) -0.017(12)
C212 0.086(15) 0.079(12) 0.075(9) 0.000(8) 0.011(9) -0.015(12)
O75 0.15(2) 0.120(18) 0.150(17) -0.022(12) 0.011(13) -0.007(14)
C238 0.18(2) 0.065(18) 0.168(19) -0.005(14) 0.010(15) 0.024(16)
C239 0.16(2) 0.033(11) 0.157(18) -0.004(12) -0.008(13) 0.036(11)
C240 0.17(2) 0.076(18) 0.16(3) -0.016(18) -0.008(17) 0.008(15)
O76 0.28(4) 0.14(2) 0.18(2) 0.014(16) -0.04(2) -0.02(2)
C232 0.14(3) 0.152(19) 0.14(2) 0.009(16) 0.04(2) -0.001(17)
C233 0.11(2) 0.15(2) 0.141(17) 0.009(15) 0.037(15) 0.001(17)
C234 0.078(19) 0.18(3) 0.136(17) -0.002(16) 0.030(15) 0.05(2)
O72 0.152(17) 0.118(15) 0.111(14) 0.047(11) 0.052(11) 0.042(13)
C235 0.12(2) 0.092(14) 0.17(2) 0.046(13) 0.041(17) 0.021(14)
C236 0.148(19) 0.093(14) 0.126(17) 0.055(12) 0.044(14) 0.028(13)
C237 0.12(2) 0.108(16) 0.132(17) 0.041(13) 0.042(15) 0.026(15)
O71 0.15(2) 0.17(2) 0.129(15) 0.000(14) -0.052(14) -0.033(17)
C241 0.16(3) 0.18(3) 0.114(17) 0.009(15) -0.058(16) 0.03(2)
C242 0.10(2) 0.18(2) 0.127(16) -0.001(14) -0.039(15) -0.010(17)
C1A 0.20(3) 0.15(2) 0.15(3) 0.063(19) -0.07(2) -0.076(18)
O244 0.19(2) 0.153(18) 0.18(2) 0.077(16) -0.111(18) -0.080(16)
C245 0.19(2) 0.151(19) 0.13(2) 0.059(17) -0.088(18) -0.078(17)
C246 0.22(3) 0.15(3) 0.23(4) 0.03(3) -0.04(3) -0.09(2)
Ni11 0.0311(8) 0.0306(8) 0.0741(11) 0.0055(7) -0.0036(7) -0.0010(7)
Ni10 0.0353(9) 0.0255(8) 0.0961(13) 0.0025(8) -0.0119(8) 0.0033(7)
Ni9 0.0427(9) 0.0256(8) 0.0783(12) 0.0007(7) -0.0139(8) 0.0012(7)
Ni16 0.0370(8) 0.0301(8) 0.0655(10) -0.0013(7) -0.0097(7) 0.0007(7)
Ni15 0.0310(8) 0.0267(7) 0.0667(10) -0.0022(7) -0.0040(7) -0.0016(6)
Ni14 0.0282(7) 0.0241(7) 0.0669(10) 0.0006(7) -0.0017(7) -0.0018(6)
Ni13 0.0329(8) 0.0240(7) 0.0676(10) 0.0043(7) -0.0059(7) -0.0033(6)
Ni12 0.0347(8) 0.0229(7) 0.0703(10) 0.0064(7) -0.0063(7) -0.0017(6)
Ni1 0.0477(10) 0.0621(11) 0.0608(11) 0.0049(9) -0.0029(8) -0.0097(9)
Ni2 0.0507(10) 0.0580(11) 0.0551(10) -0.0011(8) -0.0029(8) -0.0026(8)
Ni3 0.0521(11) 0.0810(13) 0.0572(11) 0.0086(9) 0.0008(8) 0.0024(10)
Ni4 0.0550(11) 0.0579(11) 0.0618(11) 0.0074(9) 0.0028(8) -0.0052(9)
Ni5 0.0495(10) 0.0814(13) 0.0568(11) -0.0067(9) 0.0062(8) -0.0090(10)
Ni7 0.0419(9) 0.0375(9) 0.0706(11) 0.0087(8) -0.0099(8) -0.0044(7)
Ni8 0.0474(10) 0.0398(9) 0.0695(11) 0.0084(8) -0.0106(8) -0.0078(8)
Ni6 0.0419(9) 0.0624(11) 0.0577(10) -0.0035(8) -0.0002(8) -0.0065(8)
C1B 0.14(3) 0.19(2) 0.13(2) 0.003(15) -0.01(2) 0.003(18)

loop_
_atom_type_symbol
_atom_type_description
_atom_type_scat_dispersion_real
_atom_type_scat_dispersion_imag
_atom_type_scat_source
C C 0.0181 0.0091 'International Tables Vol C Tables 4.2.6.8 and 6.1.1.4'
H H 0.0000 0.0000 'International Tables Vol C Tables 4.2.6.8 and 6.1.1.4'
Cr Cr -0.1635 2.4439 'International Tables Vol C Tables 4.2.6.8 and 6.1.1.4'
Cu Cu -1.9646 0.5888 'International Tables Vol C Tables 4.2.6.8 and 6.1.1.4'
F F 0.0727 0.0534 'International Tables Vol C Tables 4.2.6.8 and 6.1.1.4'
N N 0.0311 0.0180 'International Tables Vol C Tables 4.2.6.8 and 6.1.1.4'
Ni Ni -3.0029 0.5091 'International Tables Vol C Tables 4.2.6.8 and 6.1.1.4'
O O 0.0492 0.0322 'International Tables Vol C Tables 4.2.6.8 and 6.1.1.4'

loop_
_geom_angle_atom_site_label_1
_geom_angle_atom_site_label_2
_geom_angle_atom_site_label_3
_geom_angle
_geom_angle_site_symmetry_1
_geom_angle_site_symmetry_3
F2 Cr9 O7 91.2(2) . .
F2 Cr9 O9 91.8(3) . .
F2 Cr9 O10 177.7(3) . .
F2 Cr9 O12 90.7(3) . .
F3 Cr9 F2 90.2(2) . .
F3 Cr9 O7 178.3(3) . .
F3 Cr9 O9 89.7(3) . .
F3 Cr9 O10 91.3(3) . .
F3 Cr9 O12 91.1(3) . .
O7 Cr9 O12 87.9(3) . .
O9 Cr9 O7 91.3(3) . .
O9 Cr9 O10 86.6(4) . .
O9 Cr9 O12 177.3(3) . .
O10 Cr9 O7 87.3(3) . .
O10 Cr9 O12 90.9(3) . .
F1 Cr10 F2 91.9(2) . .
F1 Cr10 O6 176.8(3) . .
F1 Cr10 O8 90.1(3) . .
F1 Cr10 O2 88.9(6) . .
F2 Cr10 O8 91.0(3) . .
F2 Cr10 O2 170.7(8) . .
O5 Cr10 F1 89.9(3) . .
O5 Cr10 F2 89.8(3) . .
O5 Cr10 O6 88.0(4) . .
O5 Cr10 O8 179.2(3) . .
O5 Cr10 O2 99.4(8) . .
O5 Cr10 O3 81.6(10) . .
O6 Cr10 F2 90.5(3) . .
O6 Cr10 O8 91.9(4) . .
O6 Cr10 O2 89.0(6) . .
O8 Cr10 O2 79.7(8) . .
O3 Cr10 F1 93.8(7) . .
O3 Cr10 F2 169.6(9) . .
O3 Cr10 O6 83.5(7) . .
O3 Cr10 O8 97.6(10) . .
F1 Cr11 O4 90.0(2) . .
F1 Cr11 O31 177.8(3) . .
F1 Cr11 O33 90.4(3) . .
F8 Cr11 F1 88.4(2) . .
F8 Cr11 O1 178.1(3) . .
F8 Cr11 O4 90.6(3) . .
F8 Cr11 O31 91.1(3) . .
F8 Cr11 O33 90.5(2) . .
O1 Cr11 F1 92.5(3) . .
O1 Cr11 O4 91.0(3) . .
O1 Cr11 O31 88.0(3) . .
O1 Cr11 O33 87.9(3) . .
O31 Cr11 O4 87.9(3) . .
O31 Cr11 O33 91.8(3) . .
O33 Cr11 O4 178.8(3) . .
F7 Cr12 F8 86.0(2) . .
F7 Cr12 O27 92.7(2) . .
F7 Cr12 O29 93.1(2) . .
F7 Cr12 O30 179.1(3) . .
F7 Cr12 O32 90.7(3) . .
F8 Cr12 O30 93.1(2) . .
F8 Cr12 O32 90.7(3) . .
O27 Cr12 F8 178.5(3) . .
O27 Cr12 O29 90.8(3) . .
O27 Cr12 O30 88.2(3) . .
O27 Cr12 O32 90.0(3) . .
O29 Cr12 F8 88.6(3) . .
O29 Cr12 O30 86.9(3) . .
O29 Cr12 O32 176.0(3) . .
O32 Cr12 O30 89.2(3) . .
F6 Cr13 O25 91.2(2) . .
F6 Cr13 O28 87.1(2) . .
F7 Cr13 F6 88.9(2) . .
F7 Cr13 O25 89.0(3) . .
F7 Cr13 O26 91.2(2) . .
F7 Cr13 O28 91.3(2) . .
O23 Cr13 F6 92.8(2) . .
O23 Cr13 F7 178.1(3) . .
O23 Cr13 O25 91.7(3) . .
O23 Cr13 O26 87.0(3) . .
O23 Cr13 O28 88.0(3) . .
O25 Cr13 O28 178.3(3) . .
O26 Cr13 F6 179.1(3) . .
O26 Cr13 O25 89.8(3) . .
O26 Cr13 O28 92.0(3) . .
F5 Cr14 O19 92.8(2) . .
F5 Cr14 O21 89.9(2) . .
F6 Cr14 F5 87.5(2) . .
F6 Cr14 O19 177.7(3) . .
F6 Cr14 O21 91.7(2) . .
F6 Cr14 O22 91.8(2) . .
F6 Cr14 O24 91.8(2) . .
O19 Cr14 O21 90.6(3) . .
O22 Cr14 F5 177.7(3) . .
O22 Cr14 O19 87.9(3) . .
O22 Cr14 O21 87.9(3) . .
O22 Cr14 O24 93.3(3) . .
O24 Cr14 F5 88.9(2) . .
O24 Cr14 O19 86.0(3) . .
O24 Cr14 O21 176.3(3) . .
F4 Cr15 O15 91.2(2) . .
F4 Cr15 O17 91.4(2) . .
F4 Cr15 O18 178.0(3) . .
F4 Cr15 O20 89.6(2) . .
F5 Cr15 F4 90.1(2) . .
F5 Cr15 O15 178.0(3) . .
F5 Cr15 O17 91.5(3) . .
F5 Cr15 O18 91.3(2) . .
F5 Cr15 O20 91.0(2) . .
O17 Cr15 O15 89.9(3) . .
O17 Cr15 O20 177.3(3) . .
O18 Cr15 O15 87.4(3) . .
O18 Cr15 O17 87.2(3) . .
O18 Cr15 O20 91.8(3) . .
O20 Cr15 O15 87.6(3) . .
F3 Cr16 O11 90.9(2) . .
F3 Cr16 O13 91.9(2) . .
F3 Cr16 O14 178.7(3) . .
F3 Cr16 O16 90.5(3) . .
F4 Cr16 F3 89.2(2) . .
F4 Cr16 O11 178.5(3) . .
F4 Cr16 O13 90.4(2) . .
F4 Cr16 O14 91.7(2) . .
F4 Cr16 O16 91.2(3) . .
O11 Cr16 O13 91.1(3) . .
O11 Cr16 O16 87.3(3) . .
O13 Cr16 O16 177.2(3) . .
O14 Cr16 O11 88.2(3) . .
O14 Cr16 O13 87.2(3) . .
O14 Cr16 O16 90.4(3) . .
Cr10 F1 Cr11 124.3(3) . .
Cr9 F2 Cr10 124.4(3) . .
Cr9 F3 Cr16 124.4(3) . .
Cr16 F4 Cr15 125.0(2) . .
Cr15 F5 Cr14 122.8(3) . .
Cr14 F6 Cr13 121.8(2) . .
Cr12 F7 Cr13 122.8(3) . .
Cr11 F8 Cr12 123.3(3) . .
C1 O1 Cr11 136.0(6) . .
C6 O4 Cr11 134.1(7) . .
C6 O5 Cr10 137.6(7) . .
C16 O6 Cr10 136.3(7) . .
C16 O7 Cr9 134.6(7) . .
C11 O8 Cr10 133.8(8) . .
C11 O9 Cr9 134.2(8) . .
C21 O10 Cr9 135.5(7) . .
C21 O11 Cr16 131.3(6) . .
C26 O12 Cr9 129.3(7) . .
C26 O13 Cr16 135.8(7) . .
C36 O14 Cr16 134.2(6) . .
C36 O15 Cr15 134.7(6) . .
C31 O16 Cr16 134.5(7) . .
C31 O17 Cr15 135.6(7) . .
C41 O18 Cr15 130.7(6) . .
C41 O19 Cr14 132.7(6) . .
C46 O20 Cr15 138.2(6) . .
C46 O21 Cr14 126.9(6) . .
C60 O22 Cr14 131.4(6) . .
C60 O23 Cr13 135.6(6) . .
C51 O24 Cr14 137.4(6) . .
C51 O25 Cr13 129.9(6) . .
C65 O26 Cr13 136.2(6) . .
C65 O27 Cr12 128.7(6) . .
C70 O28 Cr13 130.8(6) . .
C70 O29 Cr12 135.3(6) . .
C80 O30 Cr12 133.0(6) . .
C80 O31 Cr11 131.8(7) . .
C75 O32 Cr12 129.1(7) . .
C75 O33 Cr11 139.2(6) . .
O1 C1 C2 117.8(10) . .
O1 C1 O2 124.5(13) . .
O1 C1 O3 119.3(16) . .
O2 C1 C2 116.2(14) . .
O3 C1 C2 120.0(16) . .
C1 C2 C3 106.2(11) . .
C1 C2 C5 109.8(11) . .
C4 C2 C1 111.7(10) . .
C4 C2 C3 109.2(13) . .
C4 C2 C5 109.4(12) . .
C5 C2 C3 110.5(14) . .
O4 C6 C7 117.9(10) . .
O5 C6 O4 123.6(10) . .
O5 C6 C7 118.5(10) . .
C6 C7 C8 105.0(11) . .
C6 C7 C9 108.5(12) . .
C6 C7 C10 113.5(10) . .
C9 C7 C8 110.4(17) . .
C9 C7 C10 109.6(15) . .
C10 C7 C8 109.7(11) . .
O8 C11 O9 127.0(11) . .
O8 C11 C12 118.0(13) . .
O9 C11 C12 115.0(13) . .
C13 C12 C11 112.5(14) . .
C13 C12 C15 109.3(19) . .
C14 C12 C11 111.2(17) . .
C14 C12 C13 106.4(19) . .
C14 C12 C15 112.5(19) . .
C15 C12 C11 105.1(15) . .
O6 C16 C17 115.8(10) . .
O7 C16 O6 125.4(9) . .
O7 C16 C17 118.7(10) . .
C16 C17 C19 103.8(11) . .
C18 C17 C16 113.1(12) . .
C18 C17 C19 109.6(15) . .
C18 C17 C20 113.4(14) . .
C20 C17 C16 110.8(10) . .
C20 C17 C19 105.5(12) . .
O10 C21 O11 126.3(9) . .
O10 C21 C22 116.3(9) . .
O11 C21 C22 117.4(9) . .
C23 C22 C21 109.1(9) . .
C23 C22 C25 106.2(12) . .
C24 C22 C21 108.2(11) . .
C24 C22 C23 111.8(12) . .
C24 C22 C25 111.9(11) . .
C25 C22 C21 109.6(9) . .
O12 C26 O13 125.9(10) . .
O12 C26 C27 117.3(9) . .
O13 C26 C27 116.8(9) . .
C26 C27 C29 104.2(9) . .
C26 C27 C30 111.6(9) . .
C28 C27 C26 112.0(9) . .
C28 C27 C29 110.2(10) . .
C28 C27 C30 111.7(10) . .
C30 C27 C29 106.7(9) . .
O16 C31 O17 124.0(10) . .
O16 C31 C32 117.3(10) . .
O17 C31 C32 118.6(10) . .
C31 C32 C33 119.7(13) . .
C31 C32 C34 102.7(13) . .
C31 C32 C35 111.1(13) . .
C31 C32 C33A 99.2(16) . .
C31 C32 C34A 117.1(18) . .
C31 C32 C35A 119(2) . .
C33 C32 C34 106.0(11) . .
C33 C32 C35 111.0(12) . .
C35 C32 C34 104.7(11) . .
C34A C32 C33A 104.9(14) . .
C35A C32 C33A 104.9(15) . .
C35A C32 C34A 108.9(15) . .
O14 C36 C37 116.2(8) . .
O15 C36 O14 126.2(8) . .
O15 C36 C37 117.6(9) . .
C38 C37 C36 107.6(8) . .
C39 C37 C36 108.1(9) . .
C39 C37 C38 110.5(11) . .
C40 C37 C36 111.1(9) . .
C40 C37 C38 110.2(11) . .
C40 C37 C39 109.4(10) . .
O18 C41 C42 115.1(8) . .
O19 C41 O18 125.7(8) . .
O19 C41 C42 119.0(9) . .
C41 C42 C45 109.0(8) . .
C43 C42 C41 107.6(9) . .
C43 C42 C44 112.2(9) . .
C43 C42 C45 110.1(10) . .
C44 C42 C41 106.0(9) . .
C44 C42 C45 111.8(10) . .
O20 C46 O21 125.3(9) . .
O20 C46 C47 116.5(9) . .
O21 C46 C47 118.2(9) . .
C46 C47 C49 106.9(9) . .
C46 C47 C50 112.2(9) . .
C48 C47 C46 109.3(10) . .
C48 C47 C49 108.9(13) . .
C48 C47 C50 109.6(11) . .
C50 C47 C49 109.7(11) . .
O24 C51 O25 125.9(9) . .
O24 C51 C56 114.3(15) . .
O24 C51 C52 118(2) . .
O25 C51 C56 119.1(16) . .
O25 C51 C52 115(2) . .
O22 C60 C61 115.9(8) . .
O23 C60 O22 125.2(9) . .
O23 C60 C61 118.9(8) . .
C60 C61 C62 108.1(8) . .
C60 C61 C63 106.6(8) . .
C60 C61 C64 110.4(7) . .
C63 C61 C62 110.9(8) . .
C63 C61 C64 111.9(9) . .
C64 C61 C62 108.8(8) . .
O26 C65 C66 114.5(8) . .
O27 C65 O26 127.0(8) . .
O27 C65 C66 118.4(8) . .
C65 C66 C67 104.9(9) . .
C65 C66 C68 110.5(8) . .
C68 C66 C67 110.8(9) . .
C69 C66 C65 110.4(8) . .
C69 C66 C67 108.3(10) . .
C69 C66 C68 111.7(10) . .
O28 C70 O29 125.1(9) . .
O28 C70 C71 120.5(8) . .
O29 C70 C71 114.5(8) . .
C70 C71 C72 108.1(9) . .
C70 C71 C73 106.5(9) . .
C72 C71 C73 110.0(9) . .
C74 C71 C70 110.2(8) . .
C74 C71 C72 110.2(9) . .
C74 C71 C73 111.8(9) . .
O32 C75 C76 118.6(10) . .
O33 C75 O32 123.6(9) . .
O33 C75 C76 117.8(10) . .
C75 C76 C78 114.6(12) . .
C75 C76 C79 101.1(14) . .
C77 C76 C75 115.5(14) . .
C77 C76 C78 113.8(17) . .
C77 C76 C79 101.5(16) . .
C78 C76 C79 108.4(16) . .
O30 C80 C81 117.6(9) . .
O31 C80 O30 126.4(9) . .
O31 C80 C81 116.0(9) . .
C82 C81 C80 108.3(10) . .
C82 C81 C83 110.1(12) . .
C82 C81 C84 105.5(13) . .
C83 C81 C80 107.3(10) . .
C84 C81 C80 109.5(9) . .
C84 C81 C83 115.9(12) . .
C1 O2 Cr10 130.1(17) . .
C51 C56 C59 102.0(18) . .
C57 C56 C51 122(2) . .
C57 C56 C58 114.5(18) . .
C57 C56 C59 101.7(17) . .
C58 C56 C51 113.4(19) . .
C58 C56 C59 99(2) . .
C1 O3 Cr10 134(2) . .
C51 C52 C55 108(2) . .
C53 C52 C51 102(3) . .
C53 C52 C54 116(3) . .
C53 C52 C55 113(3) . .
C54 C52 C51 110(3) . .
C54 C52 C55 108(3) . .
F12 Cr1 F13 88.1(2) . .
F12 Cr1 O47 90.7(3) . .
F12 Cr1 O49 92.4(3) . .
F12 Cr1 O50 178.6(3) . .
F12 Cr1 O52 91.1(3) . .
F13 Cr1 O47 178.6(3) . .
F13 Cr1 O49 90.7(3) . .
F13 Cr1 O50 93.2(3) . .
F13 Cr1 O52 90.6(3) . .
O47 Cr1 O49 90.1(4) . .
O47 Cr1 O50 88.0(4) . .
O47 Cr1 O52 88.7(4) . .
O49 Cr1 O52 176.3(4) . .
O50 Cr1 O49 87.0(4) . .
O50 Cr1 O52 89.5(4) . .
F11 Cr2 O46 178.7(3) . .
F11 Cr2 O48 92.3(3) . .
F12 Cr2 F11 88.3(2) . .
F12 Cr2 O46 91.7(3) . .
F12 Cr2 O48 90.2(3) . .
O43 Cr2 F11 92.1(3) . .
O43 Cr2 F12 179.1(3) . .
O43 Cr2 O45 91.0(4) . .
O43 Cr2 O46 87.8(3) . .
O43 Cr2 O48 89.1(3) . .
O45 Cr2 F11 92.5(3) . .
O45 Cr2 F12 89.7(3) . .
O45 Cr2 O46 86.2(3) . .
O45 Cr2 O48 175.2(3) . .
O46 Cr2 O48 89.0(3) . .
F10 Cr3 O39 92.6(3) . .
F10 Cr3 O41 90.6(3) . .
F10 Cr3 O42 179.1(4) . .
F10 Cr3 O44 88.0(3) . .
F11 Cr3 F10 88.6(2) . .
F11 Cr3 O39 178.5(3) . .
F11 Cr3 O41 89.5(3) . .
F11 Cr3 O42 91.9(3) . .
F11 Cr3 O44 91.4(3) . .
O39 Cr3 O41 91.4(4) . .
O39 Cr3 O44 87.7(4) . .
O41 Cr3 O44 178.3(4) . .
O42 Cr3 O39 86.9(3) . .
O42 Cr3 O41 90.2(4) . .
O42 Cr3 O44 91.2(4) . .
F9 Cr4 F10 88.5(2) . .
F9 Cr4 O35 92.0(3) . .
F9 Cr4 O37 90.7(3) . .
F9 Cr4 O38 179.0(3) . .
F9 Cr4 O40 90.4(3) . .
F10 Cr4 O35 178.1(3) . .
F10 Cr4 O37 91.0(3) . .
F10 Cr4 O38 91.2(3) . .
O35 Cr4 O37 90.8(3) . .
O38 Cr4 O35 88.3(4) . .
O38 Cr4 O37 88.3(4) . .
O40 Cr4 F10 91.5(3) . .
O40 Cr4 O35 86.7(4) . .
O40 Cr4 O37 177.3(4) . .
O40 Cr4 O38 90.6(4) . .
F9 Cr5 O34 91.5(3) . .
F9 Cr5 O36 90.7(3) . .
F9 Cr5 O63 179.1(4) . .
F9 Cr5 O65 90.3(3) . .
F16 Cr5 F9 88.3(2) . .
F16 Cr5 O34 179.0(4) . .
F16 Cr5 O36 90.2(3) . .
F16 Cr5 O63 91.3(3) . .
F16 Cr5 O65 92.6(3) . .
O34 Cr5 O36 90.7(4) . .
O34 Cr5 O63 89.0(4) . .
O34 Cr5 O65 86.4(4) . .
O36 Cr5 O63 88.6(4) . .
O65 Cr5 O36 177.1(4) . .
O65 Cr5 O63 90.5(4) . .
F15 Cr6 O62 178.7(3) . .
F15 Cr6 O64 90.3(3) . .
F16 Cr6 F15 88.9(2) . .
F16 Cr6 O59 178.5(4) . .
F16 Cr6 O61 88.8(3) . .
F16 Cr6 O62 92.3(3) . .
F16 Cr6 O64 90.6(3) . .
O59 Cr6 F15 90.9(3) . .
O59 Cr6 O62 87.9(3) . .
O59 Cr6 O64 87.9(4) . .
O61 Cr6 F15 91.3(3) . .
O61 Cr6 O59 92.7(4) . .
O61 Cr6 O62 88.4(4) . .
O61 Cr6 O64 178.3(4) . .
O64 Cr6 O62 90.0(4) . .
F14 Cr7 O55 92.7(3) . .
F14 Cr7 O57 89.7(3) . .
F14 Cr7 O60 89.3(3) . .
F15 Cr7 F14 88.8(2) . .
F15 Cr7 O55 178.2(3) . .
F15 Cr7 O57 90.1(3) . .
F15 Cr7 O58 91.3(3) . .
F15 Cr7 O60 91.7(3) . .
O55 Cr7 O57 90.9(3) . .
O58 Cr7 F14 177.3(3) . .
O58 Cr7 O55 87.2(3) . .
O58 Cr7 O57 87.6(3) . .
O58 Cr7 O60 93.4(3) . .
O60 Cr7 O55 87.3(4) . .
O60 Cr7 O57 177.9(3) . .
F13 Cr8 F14 89.2(2) . .
F13 Cr8 O51 92.4(3) . .
F13 Cr8 O53 91.2(3) . .
F13 Cr8 O54 179.0(3) . .
F13 Cr8 O56 89.7(3) . .
F14 Cr8 O51 178.0(3) . .
F14 Cr8 O53 90.3(3) . .
F14 Cr8 O54 90.6(3) . .
F14 Cr8 O56 91.5(3) . .
O51 Cr8 O53 90.7(3) . .
O51 Cr8 O54 87.8(3) . .
O51 Cr8 O56 87.4(3) . .
O54 Cr8 O53 87.8(4) . .
O54 Cr8 O56 91.3(3) . .
O56 Cr8 O53 178.0(3) . .
Cr4 F9 Cr5 123.8(3) . .
Cr4 F10 Cr3 122.9(3) . .
Cr3 F11 Cr2 122.1(3) . .
Cr1 F12 Cr2 123.0(3) . .
Cr8 F13 Cr1 124.2(3) . .
Cr8 F14 Cr7 123.3(3) . .
Cr7 F15 Cr6 123.5(3) . .
Cr5 F16 Cr6 122.7(3) . .
C85 O34 Cr5 135.6(8) . .
C85 O35 Cr4 134.8(8) . .
C90 O36 Cr5 135.6(8) . .
C90 O37 Cr4 132.9(8) . .
C100 O38 Cr4 131.8(9) . .
C100 O39 Cr3 135.1(8) . .
C95 O40 Cr4 138.9(8) . .
C95 O41 Cr3 129.1(8) . .
C105 O42 Cr3 137.0(8) . .
C105 O43 Cr2 131.4(8) . .
C110 O44 Cr3 130.6(8) . .
C110 O45 Cr2 136.8(8) . .
C120 O46 Cr2 134.6(8) . .
C120 O47 Cr1 128.8(8) . .
C115 O48 Cr2 125.8(8) . .
C115 O49 Cr1 138.2(7) . .
C125 O50 Cr1 134.0(7) . .
C125 O51 Cr8 136.0(7) . .
C130 O52 Cr1 135.3(8) . .
C130 O53 Cr8 132.2(8) . .
C140 O54 Cr8 130.0(7) . .
C140 O55 Cr7 134.1(8) . .
C135 O56 Cr8 136.6(7) . .
C135 O57 Cr7 127.4(6) . .
C145 O58 Cr7 135.6(7) . .
C145 O59 Cr6 134.7(7) . .
C150 O60 Cr7 135.5(8) . .
C150 O61 Cr6 136.5(8) . .
C160 O62 Cr6 133.8(8) . .
C160 O63 Cr5 130.4(8) . .
C155 O64 Cr6 130.0(8) . .
C155 O65 Cr5 137.0(7) . .
O34 C85 O35 125.5(11) . .
O34 C85 C86 119.5(13) . .
O35 C85 C86 115.1(13) . .
C87 C86 C85 105.0(13) . .
C88 C86 C85 113.8(14) . .
C88 C86 C87 117.6(19) . .
C88 C86 C89 110.2(18) . .
C89 C86 C85 107.4(15) . .
C89 C86 C87 101.9(16) . .
O36 C90 C91 116.1(11) . .
O37 C90 O36 126.0(11) . .
O37 C90 C91 117.8(11) . .
C90 C91 C94 104.7(10) . .
C92 C91 C90 112.3(12) . .
C92 C91 C93 111.0(11) . .
C92 C91 C94 113.0(12) . .
C93 C91 C90 109.5(11) . .
C93 C91 C94 105.9(13) . .
O40 C95 O41 123.9(11) . .
O40 C95 C96 120.9(15) . .
O41 C95 C96 114.1(15) . .
C95 C96 C99 106.1(15) . .
C97 C96 C95 113.8(18) . .
C97 C96 C98 116.6(17) . .
C97 C96 C99 103.8(17) . .
C98 C96 C95 112.8(16) . .
C98 C96 C99 101.9(19) . .
O38 C100 O39 125.2(12) . .
O38 C100 C101 118.8(12) . .
O39 C100 C101 116.0(12) . .
C100 C101 C102 110.7(15) . .
C103 C101 C100 112.2(13) . .
C103 C101 C102 108.3(17) . .
C104 C101 C100 107.8(16) . .
C104 C101 C102 108.4(16) . .
C104 C101 C103 109.4(18) . .
O42 C105 C106 115.6(12) . .
O43 C105 O42 124.6(11) . .
O43 C105 C106 119.7(11) . .
C105 C106 C108 109.4(11) . .
C107 C106 C105 109.2(12) . .
C107 C106 C108 113.4(12) . .
C107 C106 C109 108.0(13) . .
C109 C106 C105 106.5(11) . .
C109 C106 C108 110.1(13) . .
O44 C110 O45 125.4(12) . .
O44 C110 C111 119.0(14) . .
O45 C110 C111 115.5(14) . .
C110 C111 C112 108.3(16) . .
C110 C111 C113 111.7(16) . .
C113 C111 C112 106.0(15) . .
C114 C111 C110 109.4(13) . .
C114 C111 C112 105.7(18) . .
C114 C111 C113 115.2(18) . .
O48 C115 C116 119.9(13) . .
O49 C115 O48 122.3(11) . .
O49 C115 C116 117.7(12) . .
C115 C116 C117 104.5(12) . .
C115 C116 C119 111.1(13) . .
C117 C116 C119 101.9(14) . .
C118 C116 C115 111.2(14) . .
C118 C116 C117 112.7(16) . .
C118 C116 C119 114.7(15) . .
O46 C120 O47 124.6(10) . .
O46 C120 C121 119.6(12) . .
O47 C120 C121 115.8(12) . .
C122 C121 C120 109.9(13) . .
C123 C121 C120 105.6(12) . .
C123 C121 C122 112.5(18) . .
C124 C121 C120 107.7(13) . .
C124 C121 C122 110.8(17) . .
C124 C121 C123 110.2(15) . .
O50 C125 O51 124.8(10) . .
O50 C125 C126 118.5(10) . .
O51 C125 C126 116.6(11) . .
C125 C126 C128 106.4(12) . .
C125 C126 C129 108.9(11) . .
C127 C126 C125 112.5(11) . .
C127 C126 C128 108.8(15) . .
C127 C126 C129 108.9(14) . .
C128 C126 C129 111.3(13) . .
O52 C130 O53 126.0(11) . .
O52 C130 C131 117.7(13) . .
O53 C130 C131 116.4(13) . .
C132 C131 C130 111.6(13) . .
C132 C131 C133 113.4(14) . .
C132 C131 C134 111.8(16) . .
C133 C131 C130 108.8(12) . .
C133 C131 C134 107.2(18) . .
C134 C131 C130 103.6(12) . .
O56 C135 O57 125.4(9) . .
O56 C135 C136 116.2(9) . .
O57 C135 C136 118.3(9) . .
C135 C136 C137 108.9(10) . .
C135 C136 C138 106.7(12) . .
C137 C136 C138 108.4(14) . .
C139 C136 C135 111.4(10) . .
C139 C136 C137 113.4(13) . .
C139 C136 C138 107.7(11) . .
O54 C140 O55 125.5(11) . .
O54 C140 C141 116.7(11) . .
O55 C140 C141 117.8(11) . .
C140 C141 C143 106.7(11) . .
C142 C141 C140 110.2(10) . .
C142 C141 C143 112.5(12) . .
C144 C141 C140 105.9(10) . .
C144 C141 C142 111.4(13) . .
C144 C141 C143 109.8(11) . .
O58 C145 O59 125.0(10) . .
O58 C145 C146 118.9(10) . .
O59 C145 C146 116.1(10) . .
C145 C146 C148 106.7(10) . .
C147 C146 C145 109.5(11) . .
C147 C146 C148 104.8(13) . .
C147 C146 C149 118.5(13) . .
C149 C146 C145 110.6(10) . .
C149 C146 C148 105.9(13) . .
O60 C150 C151 119.1(14) . .
O61 C150 O60 123.4(11) . .
O61 C150 C151 117.4(13) . .
C150 C151 C153 107.4(15) . .
C152 C151 C150 107.0(12) . .
C152 C151 C153 109.6(17) . .
C152 C151 C154 117.1(16) . .
C154 C151 C150 111.4(14) . .
C154 C151 C153 104.0(14) . .
O64 C155 O65 124.2(11) . .
O64 C155 C156 120.4(11) . .
O65 C155 C156 115.4(10) . .
C155 C156 C157 111.0(12) . .
C155 C156 C159 107.7(14) . .
C157 C156 C159 106.4(10) . .
C158 C156 C155 112.1(11) . .
C158 C156 C157 112.6(10) . .
C158 C156 C159 106.8(11) . .
O62 C160 C161 117.6(13) . .
O63 C160 O62 127.0(11) . .
O63 C160 C161 115.3(13) . .
C160 C161 C163 103.2(15) . .
C162 C161 C160 111.7(14) . .
C162 C161 C163 107(2) . .
C164 C161 C160 113.5(16) . .
C164 C161 C162 117.1(19) . .
C164 C161 C163 102.8(19) . .
O67 Cu1 O66 86.7(4) . .
O67 Cu1 O68 88.4(3) . .
O67 Cu1 O69 86.1(4) . .
O67 Cu1 N1 178.9(5) . .
O67 Cu1 N3 93.5(4) . .
O68 Cu1 O66 85.1(4) . .
O68 Cu1 O69 87.5(3) . .
O68 Cu1 N3 178.1(4) . .
O69 Cu1 O66 169.8(3) . .
N1 Cu1 O66 94.5(4) . .
N1 Cu1 O68 91.9(4) . .
N1 Cu1 O69 92.8(4) . .
N1 Cu1 N3 86.3(4) . .
N3 Cu1 O66 95.1(4) . .
N3 Cu1 O69 92.5(4) . .
C230 O66 Cu1 120.0(9) . .
C228 O67 Cu1 126.5(9) . .
C225 O68 Cu1 123.4(8) . .
C223 O69 Cu1 118.4(9) . .
C192 N1 Cu1 123.1(9) . .
C192 N1 C196 115.8(11) . .
C196 N1 Cu1 120.4(9) . .
C213 N2 C214 123.0(12) . .
C165 N3 Cu1 116.7(8) . .
C169 N3 Cu1 123.6(9) . .
C169 N3 C165 117.9(11) . .
N3 C165 C166 122.6(13) . .
C167 C166 C165 118.3(12) . .
C166 C167 C168 117.5(11) . .
C166 C167 C170 121.4(12) . .
C168 C167 C170 121.0(12) . .
C169 C168 C167 116.3(12) . .
N3 C169 C168 127.3(13) . .
C171 C170 C167 120.6(11) . .
C175 C170 C167 122.1(11) . .
C175 C170 C171 117.1(11) . .
C172 C171 C170 119.9(13) . .
C173 C172 C171 122.6(14) . .
C172 C173 C174 117.9(11) . .
C172 C173 C176 120.6(11) . .
C174 C173 C176 121.4(10) . .
C173 C174 C175 120.8(12) . .
C170 C175 C174 121.3(12) . .
C177 C176 C173 118.8(10) . .
C181 C176 C173 122.0(10) . .
C181 C176 C177 119.0(10) . .
C176 C177 C178 118.9(13) . .
C179 C178 C177 121.5(13) . .
C178 C179 C182 125(2) . .
C178 C179 C183 121.1(14) . .
C180 C179 C178 118.8(12) . .
C180 C179 C182 113(2) . .
C180 C179 C183 114.4(14) . .
C179 C180 C181 120.8(13) . .
C176 C181 C180 120.5(12) . .
C185 C184 N5 80.7(15) . .
C185 C184 N4 113.6(16) . .
C184 C185 C186 97.8(13) . .
C187 C186 C185 122.8(13) . .
C187 C186 C191 115.6(12) . .
C191 C186 C185 120.7(13) . .
C186 C187 C188 120.9(13) . .
C189 C188 C187 118.7(14) . .
C190 C189 C188 122.5(12) . .
C189 C190 C191 118.5(13) . .
C190 C191 C186 123.4(13) . .
N1 C192 C193 127.6(13) . .
C192 C193 C194 117.4(13) . .
C193 C194 C197 121.1(13) . .
C195 C194 C193 116.7(12) . .
C195 C194 C197 122.2(12) . .
C196 C195 C194 120.4(13) . .
N1 C196 C195 122.0(13) . .
C198 C197 C194 122.3(13) . .
C198 C197 C202 117.7(13) . .
C202 C197 C194 120.0(13) . .
C197 C198 C199 123.6(14) . .
C200 C199 C198 118.5(14) . .
C199 C200 C203 120.7(14) . .
C201 C200 C199 117.6(13) . .
C201 C200 C203 121.4(13) . .
C202 C201 C200 124.0(14) . .
C201 C202 C197 118.2(14) . .
C200 C203 C212 124.9(17) . .
C204 C203 C200 120.0(15) . .
C204 C203 C207 120.9(16) . .
C207 C203 C200 119.1(13) . .
C208 C203 C200 122.7(16) . .
C208 C203 C212 112.0(19) . .
C205 C210 C213 132.3(13) . .
C206 C210 C213 115.3(13) . .
C206 C210 C205 112.4(14) . .
C209 C210 C213 116.3(17) . .
C209 C210 C211 125(2) . .
C211 C210 C213 119.1(17) . .
N2 C213 C210 117.3(13) . .
C215 C214 N2 110.7(12) . .
C214 C215 C216 103.9(12) . .
C217 C216 C215 126.0(13) . .
C217 C216 C221 114.0(13) . .
C221 C216 C215 120.0(13) . .
C218 C217 C216 121.5(16) . .
C217 C218 C219 120.9(17) . .
C220 C219 C218 119.3(17) . .
C221 C220 C219 118.4(19) . .
C220 C221 C216 125.7(17) . .
F26 C222 C223 115.8(17) . .
F27 C222 F26 106.6(15) . .
F27 C222 F28 105.9(17) . .
F27 C222 C223 114.2(15) . .
F28 C222 F26 101.2(14) . .
F28 C222 C223 111.9(13) . .
O69 C223 C222 116.9(14) . .
O69 C223 C224 128.4(13) . .
C224 C223 C222 114.5(14) . .
C225 C224 C223 123.2(12) . .
O68 C225 C224 129.4(12) . .
O68 C225 C226 111.1(13) . .
C224 C225 C226 119.4(12) . .
F23 C226 F25 102.1(14) . .
F23 C226 C225 113.9(13) . .
F24 C226 F23 109.4(16) . .
F24 C226 F25 102.6(13) . .
F24 C226 C225 114.7(13) . .
F25 C226 C225 112.8(14) . .
F20 C227 F22 105.2(13) . .
F20 C227 C228 116.1(16) . .
F21 C227 F20 107.7(14) . .
F21 C227 F22 103.4(16) . .
F21 C227 C228 112.4(13) . .
F22 C227 C228 111.1(13) . .
O67 C228 C227 114.7(14) . .
O67 C228 C229 128.5(13) . .
C229 C228 C227 116.9(14) . .
C230 C229 C228 119.9(14) . .
O66 C230 C229 129.8(14) . .
O66 C230 C231 116.2(16) . .
C229 C230 C231 113.9(17) . .
F17 C231 C230 108.1(18) . .
F18 C231 F17 102(2) . .
F18 C231 F19 113(2) . .
F18 C231 C230 113.9(18) . .
F19 C231 F17 99.5(18) . .
F19 C231 C230 118(2) . .
C182 N5 C184 98.7(15) . .
N5 C182 C179 115.2(19) . .
C203 C204 C205 122(2) . .
C204 C205 C210 122.2(19) . .
C207 C206 C210 124.2(17) . .
C206 C207 C203 118.2(17) . .
C183 N4 C184 109.1(16) . .
N4 C183 C179 102.8(16) . .
C203 C208 C209 122(3) . .
C210 C209 C208 118(3) . .
C212 C211 C210 119(3) . .
C211 C212 C203 123(3) . .
O75 C239 C238 92(3) . .
O75 C239 C240 131(3) . .
C238 C239 C240 131(2) . .
O76 C233 C232 113(3) . .
O76 C233 C234 130(3) . .
C232 C233 C234 116(3) . .
O72 C236 C235 106(3) . .
O72 C236 C237 119(3) . .
C237 C236 C235 134(3) . .
O71 C242 C241 107(3) . .
O71 C242 C1B 125(3) . .
C241 C242 C1B 128(3) . .
C1A C245 C246 106.8(16) . .
O244 C245 C1A 125.2(17) . .
O244 C245 C246 126.6(17) . .

loop_
_geom_bond_atom_site_label_1
_geom_bond_atom_site_label_2
_geom_bond_distance
_geom_bond_site_symmetry_2
Cr9 F2 1.928(5) .
Cr9 F3 1.926(5) .
Cr9 O7 1.945(7) .
Cr9 O9 1.937(9) .
Cr9 O10 1.943(7) .
Cr9 O12 1.973(7) .
Cr10 F1 1.933(5) .
Cr10 F2 1.936(5) .
Cr10 O5 1.926(9) .
Cr10 O6 1.934(7) .
Cr10 O8 1.944(9) .
Cr10 O2 1.99(2) .
Cr10 O3 1.93(2) .
Cr11 F1 1.934(5) .
Cr11 F8 1.912(5) .
Cr11 O1 1.928(6) .
Cr11 O4 1.964(7) .
Cr11 O31 1.941(7) .
Cr11 O33 1.955(7) .
Cr12 F7 1.917(5) .
Cr12 F8 1.962(5) .
Cr12 O27 1.946(7) .
Cr12 O29 1.946(7) .
Cr12 O30 1.967(6) .
Cr12 O32 1.965(7) .
Cr13 F6 1.977(5) .
Cr13 F7 1.949(5) .
Cr13 O23 1.946(6) .
Cr13 O25 1.978(7) .
Cr13 O26 1.967(6) .
Cr13 O28 1.982(7) .
Cr14 F5 1.960(5) .
Cr14 F6 1.933(5) .
Cr14 O19 1.964(6) .
Cr14 O21 1.974(6) .
Cr14 O22 1.945(7) .
Cr14 O24 1.948(7) .
Cr15 F4 1.927(5) .
Cr15 F5 1.918(5) .
Cr15 O15 1.950(6) .
Cr15 O17 1.945(8) .
Cr15 O18 1.935(6) .
Cr15 O20 1.949(7) .
Cr16 F3 1.930(5) .
Cr16 F4 1.923(5) .
Cr16 O11 1.954(7) .
Cr16 O13 1.955(7) .
Cr16 O14 1.953(6) .
Cr16 O16 1.961(8) .
O1 C1 1.262(12) .
O4 C6 1.271(12) .
O5 C6 1.251(12) .
O6 C16 1.249(13) .
O7 C16 1.235(12) .
O8 C11 1.251(14) .
O9 C11 1.255(14) .
O10 C21 1.251(12) .
O11 C21 1.251(12) .
O12 C26 1.257(12) .
O13 C26 1.264(12) .
O14 C36 1.244(11) .
O15 C36 1.242(11) .
O16 C31 1.260(12) .
O17 C31 1.267(13) .
O18 C41 1.265(12) .
O19 C41 1.260(11) .
O20 C46 1.241(11) .
O21 C46 1.276(11) .
O22 C60 1.286(11) .
O23 C60 1.257(11) .
O24 C51 1.256(11) .
O25 C51 1.263(11) .
O26 C65 1.259(11) .
O27 C65 1.251(11) .
O28 C70 1.242(11) .
O29 C70 1.297(11) .
O30 C80 1.251(12) .
O31 C80 1.248(12) .
O32 C75 1.283(11) .
O33 C75 1.255(12) .
C1 C2 1.509(14) .
C1 O2 1.265(14) .
C1 O3 1.287(16) .
C2 C3 1.53(2) .
C2 C4 1.503(17) .
C2 C5 1.51(2) .
C6 C7 1.490(16) .
C7 C8 1.557(19) .
C7 C9 1.50(2) .
C7 C10 1.503(17) .
C11 C12 1.529(19) .
C12 C13 1.49(2) .
C12 C14 1.45(3) .
C12 C15 1.49(3) .
C16 C17 1.542(14) .
C17 C18 1.39(2) .
C17 C19 1.58(2) .
C17 C20 1.512(17) .
C21 C22 1.552(14) .
C22 C23 1.489(17) .
C22 C24 1.471(19) .
C22 C25 1.532(17) .
C26 C27 1.522(15) .
C27 C28 1.512(16) .
C27 C29 1.559(15) .
C27 C30 1.539(15) .
C31 C32 1.465(16) .
C32 C33 1.516(18) .
C32 C34 1.597(18) .
C32 C35 1.540(19) .
C32 C33A 1.63(3) .
C32 C34A 1.58(3) .
C32 C35A 1.57(3) .
C36 C37 1.532(13) .
C37 C38 1.524(16) .
C37 C39 1.517(16) .
C37 C40 1.515(16) .
C41 C42 1.537(12) .
C42 C43 1.515(16) .
C42 C44 1.531(15) .
C42 C45 1.543(15) .
C46 C47 1.513(14) .
C47 C48 1.502(17) .
C47 C49 1.534(15) .
C47 C50 1.522(16) .
C51 C56 1.512(17) .
C51 C52 1.498(18) .
C60 C61 1.525(13) .
C61 C62 1.538(13) .
C61 C63 1.527(14) .
C61 C64 1.535(13) .
C65 C66 1.535(12) .
C66 C67 1.552(16) .
C66 C68 1.539(14) .
C66 C69 1.502(14) .
C70 C71 1.518(14) .
C71 C72 1.543(15) .
C71 C73 1.548(15) .
C71 C74 1.514(14) .
C75 C76 1.465(17) .
C76 C77 1.43(2) .
C76 C78 1.51(2) .
C76 C79 1.64(3) .
C80 C81 1.551(14) .
C81 C82 1.48(2) .
C81 C83 1.532(18) .
C81 C84 1.498(18) .
C56 C57 1.41(3) .
C56 C58 1.50(3) .
C56 C59 1.74(4) .
C52 C53 1.41(5) .
C52 C54 1.49(5) .
C52 C55 1.53(4) .
Cr1 F12 1.909(6) .
Cr1 F13 1.934(5) .
Cr1 O47 1.938(8) .
Cr1 O49 1.948(8) .
Cr1 O50 1.938(8) .
Cr1 O52 1.949(9) .
Cr2 F11 1.952(6) .
Cr2 F12 1.942(6) .
Cr2 O43 1.938(8) .
Cr2 O45 1.941(8) .
Cr2 O46 1.968(8) .
Cr2 O48 1.971(8) .
Cr3 F10 1.951(6) .
Cr3 F11 1.931(6) .
Cr3 O39 1.959(8) .
Cr3 O41 1.971(9) .
Cr3 O42 1.953(9) .
Cr3 O44 1.976(9) .
Cr4 F9 1.919(6) .
Cr4 F10 1.929(6) .
Cr4 O35 1.953(8) .
Cr4 O37 1.958(8) .
Cr4 O38 1.946(8) .
Cr4 O40 1.924(9) .
Cr5 F9 1.935(6) .
Cr5 F16 1.921(6) .
Cr5 O34 1.942(9) .
Cr5 O36 1.948(9) .
Cr5 O63 1.950(9) .
Cr5 O65 1.944(9) .
Cr6 F15 1.960(5) .
Cr6 F16 1.945(6) .
Cr6 O59 1.951(8) .
Cr6 O61 1.946(9) .
Cr6 O62 1.973(8) .
Cr6 O64 1.966(8) .
Cr7 F14 1.947(6) .
Cr7 F15 1.920(5) .
Cr7 O55 1.951(7) .
Cr7 O57 1.968(7) .
Cr7 O58 1.941(7) .
Cr7 O60 1.949(8) .
Cr8 F13 1.909(5) .
Cr8 F14 1.924(5) .
Cr8 O51 1.933(7) .
Cr8 O53 1.968(8) .
Cr8 O54 1.935(7) .
Cr8 O56 1.943(7) .
O34 C85 1.203(15) .
O35 C85 1.253(14) .
O36 C90 1.227(14) .
O37 C90 1.227(13) .
O38 C100 1.239(14) .
O39 C100 1.279(15) .
O40 C95 1.262(16) .
O41 C95 1.283(17) .
O42 C105 1.273(14) .
O43 C105 1.246(15) .
O44 C110 1.244(15) .
O45 C110 1.252(15) .
O46 C120 1.249(14) .
O47 C120 1.276(15) .
O48 C115 1.284(14) .
O49 C115 1.267(15) .
O50 C125 1.251(13) .
O51 C125 1.258(13) .
O52 C130 1.242(15) .
O53 C130 1.253(14) .
O54 C140 1.248(14) .
O55 C140 1.286(14) .
O56 C135 1.267(12) .
O57 C135 1.281(12) .
O58 C145 1.247(12) .
O59 C145 1.264(13) .
O60 C150 1.281(15) .
O61 C150 1.255(16) .
O62 C160 1.249(14) .
O63 C160 1.238(14) .
O64 C155 1.257(13) .
O65 C155 1.261(14) .
C85 C86 1.562(17) .
C86 C87 1.52(2) .
C86 C88 1.39(2) .
C86 C89 1.51(3) .
C90 C91 1.564(15) .
C91 C92 1.465(19) .
C91 C93 1.524(19) .
C91 C94 1.582(18) .
C95 C96 1.477(19) .
C96 C97 1.43(3) .
C96 C98 1.46(3) .
C96 C99 1.66(3) .
C100 C101 1.502(19) .
C101 C102 1.55(3) .
C101 C103 1.47(2) .
C101 C104 1.41(3) .
C105 C106 1.523(17) .
C106 C107 1.50(2) .
C106 C108 1.561(19) .
C106 C109 1.518(19) .
C110 C111 1.53(2) .
C111 C112 1.54(3) .
C111 C113 1.53(2) .
C111 C114 1.48(2) .
C115 C116 1.506(17) .
C116 C117 1.52(2) .
C116 C118 1.39(2) .
C116 C119 1.55(2) .
C120 C121 1.530(17) .
C121 C122 1.53(2) .
C121 C123 1.52(2) .
C121 C124 1.50(2) .
C125 C126 1.512(16) .
C126 C127 1.482(19) .
C126 C128 1.55(2) .
C126 C129 1.55(2) .
C130 C131 1.564(17) .
C131 C132 1.46(2) .
C131 C133 1.51(2) .
C131 C134 1.54(2) .
C135 C136 1.515(15) .
C136 C137 1.521(18) .
C136 C138 1.55(2) .
C136 C139 1.489(17) .
C140 C141 1.542(17) .
C141 C142 1.527(18) .
C141 C143 1.548(17) .
C141 C144 1.524(19) .
C145 C146 1.527(14) .
C146 C147 1.432(19) .
C146 C148 1.54(2) .
C146 C149 1.517(19) .
C150 C151 1.507(18) .
C151 C152 1.482(11) .
C151 C153 1.537(13) .
C151 C154 1.485(12) .
C155 C156 1.505(17) .
C156 C157 1.506(15) .
C156 C158 1.500(15) .
C156 C159 1.567(16) .
C160 C161 1.555(17) .
C161 C162 1.45(2) .
C161 C163 1.56(3) .
C161 C164 1.43(3) .
Cu1 O66 2.220(10) .
Cu1 O67 1.977(9) .
Cu1 O68 2.008(8) .
Cu1 O69 2.198(10) .
Cu1 N1 1.992(10) .
Cu1 N3 2.029(10) .
F17 C231 1.41(3) .
F18 C231 1.26(2) .
F19 C231 1.29(2) .
F20 C227 1.312(18) .
F21 C227 1.308(17) .
F22 C227 1.359(19) .
F23 C226 1.287(18) .
F24 C226 1.280(16) .
F25 C226 1.365(18) .
F26 C222 1.381(19) .
F27 C222 1.30(2) .
F28 C222 1.349(17) .
O66 C230 1.248(17) .
O67 C228 1.267(16) .
O68 C225 1.279(15) .
O69 C223 1.248(16) .
N1 C192 1.291(15) .
N1 C196 1.382(15) .
N2 C213 1.403(13) .
N2 C214 1.494(12) .
N3 C165 1.318(16) .
N3 C169 1.313(15) .
C165 C166 1.418(17) .
C166 C167 1.415(18) .
C167 C168 1.439(17) .
C167 C170 1.494(15) .
C168 C169 1.359(16) .
C170 C171 1.402(18) .
C170 C175 1.378(16) .
C171 C172 1.388(19) .
C172 C173 1.337(17) .
C173 C174 1.385(17) .
C173 C176 1.491(14) .
C174 C175 1.386(15) .
C176 C177 1.391(17) .
C176 C181 1.340(16) .
C177 C178 1.412(17) .
C178 C179 1.362(18) .
C179 C180 1.335(18) .
C179 C182 1.536(16) .
C179 C183 1.569(16) .
C180 C181 1.431(18) .
C184 C185 1.501(14) .
C184 N5 1.600(16) .
C184 N4 1.579(16) .
C185 C186 1.605(14) .
C186 C187 1.381(18) .
C186 C191 1.392(18) .
C187 C188 1.382(18) .
C188 C189 1.37(2) .
C189 C190 1.31(2) .
C190 C191 1.354(17) .
C192 C193 1.380(17) .
C193 C194 1.413(18) .
C194 C195 1.401(18) .
C194 C197 1.458(17) .
C195 C196 1.386(17) .
C197 C198 1.358(19) .
C197 C202 1.442(18) .
C198 C199 1.404(19) .
C199 C200 1.399(19) .
C200 C201 1.39(2) .
C200 C203 1.456(17) .
C201 C202 1.369(19) .
C203 C204 1.29(2) .
C203 C207 1.40(2) .
C203 C208 1.43(3) .
C203 C212 1.46(3) .
C210 C213 1.523(17) .
C210 C205 1.45(2) .
C210 C206 1.40(2) .
C210 C209 1.28(3) .
C210 C211 1.36(3) .
C214 C215 1.445(12) .
C215 C216 1.504(13) .
C216 C217 1.395(19) .
C216 C221 1.402(18) .
C217 C218 1.35(2) .
C218 C219 1.39(3) .
C219 C220 1.37(3) .
C220 C221 1.31(2) .
C222 C223 1.46(2) .
C223 C224 1.414(18) .
C224 C225 1.367(18) .
C225 C226 1.516(19) .
C227 C228 1.48(2) .
C228 C229 1.44(2) .
C229 C230 1.43(2) .
C230 C231 1.48(2) .
N5 C182 1.526(16) .
C204 C205 1.34(3) .
C206 C207 1.35(2) .
N4 C183 1.529(16) .
C208 C209 1.43(4) .
C211 C212 1.33(4) .
O75 C239 1.411(19) .
C238 C239 1.420(17) .
C239 C240 1.421(17) .
O76 C233 1.424(19) .
C232 C233 1.425(19) .
C233 C234 1.430(19) .
O72 C236 1.428(19) .
C235 C236 1.441(18) .
C236 C237 1.431(18) .
O71 C242 1.423(19) .
C241 C242 1.438(19) .
C242 C1B 1.442(19) .
C1A C245 1.469(17) .
O244 C245 1.276(18) .
C245 C246 1.471(17) .

loop_
_geom_torsion_atom_site_label_1
_geom_torsion_atom_site_label_2
_geom_torsion_atom_site_label_3
_geom_torsion_atom_site_label_4
_geom_torsion
_geom_torsion_site_symmetry_1
_geom_torsion_site_symmetry_2
_geom_torsion_site_symmetry_3
_geom_torsion_site_symmetry_4
Cr9 O7 C16 O6 3.3(19) . . . .
Cr9 O7 C16 C17 180(100) . . . .
Cr9 O9 C11 O8 4.4(19) . . . .
Cr9 O9 C11 C12 -173.7(11) . . . .
Cr9 O10 C21 O11 19(2) . . . .
Cr9 O10 C21 C22 -163.4(9) . . . .
Cr9 O12 C26 O13 27.1(14) . . . .
Cr9 O12 C26 C27 -152.5(7) . . . .
Cr10 O5 C6 O4 -7.9(17) . . . .
Cr10 O5 C6 C7 171.9(8) . . . .
Cr10 O6 C16 O7 -5(2) . . . .
Cr10 O6 C16 C17 177.9(10) . . . .
Cr10 O8 C11 O9 -8.4(19) . . . .
Cr10 O8 C11 C12 169.7(11) . . . .
Cr11 O1 C1 C2 -174.8(9) . . . .
Cr11 O1 C1 O2 -9(2) . . . .
Cr11 O1 C1 O3 24(2) . . . .
Cr11 O4 C6 O5 10.8(15) . . . .
Cr11 O4 C6 C7 -169.1(7) . . . .
Cr11 O31 C80 O30 -9.1(17) . . . .
Cr11 O31 C80 C81 171.9(7) . . . .
Cr11 O33 C75 O32 0.7(16) . . . .
Cr11 O33 C75 C76 -179.8(11) . . . .
Cr12 O27 C65 O26 18.9(15) . . . .
Cr12 O27 C65 C66 -160.4(7) . . . .
Cr12 O29 C70 O28 14.5(14) . . . .
Cr12 O29 C70 C71 -165.7(6) . . . .
Cr12 O30 C80 O31 -20.5(17) . . . .
Cr12 O30 C80 C81 158.6(8) . . . .
Cr12 O32 C75 O33 -21.9(14) . . . .
Cr12 O32 C75 C76 158.6(11) . . . .
Cr13 O23 C60 O22 16.8(15) . . . .
Cr13 O23 C60 C61 -162.9(7) . . . .
Cr13 O25 C51 O24 12.1(14) . . . .
Cr13 O25 C51 C56 -156.9(15) . . . .
Cr13 O25 C51 C52 177.8(18) . . . .
Cr13 O26 C65 O27 0.9(17) . . . .
Cr13 O26 C65 C66 -180(100) . . . .
Cr13 O28 C70 O29 10.3(14) . . . .
Cr13 O28 C70 C71 -169.5(6) . . . .
Cr14 O19 C41 O18 -27.8(15) . . . .
Cr14 O19 C41 C42 156.6(7) . . . .
Cr14 O21 C46 O20 -24.6(12) . . . .
Cr14 O21 C46 C47 154.1(7) . . . .
Cr14 O22 C60 O23 7.2(14) . . . .
Cr14 O22 C60 C61 -173.1(6) . . . .
Cr14 O24 C51 O25 7.5(16) . . . .
Cr14 O24 C51 C56 176.9(14) . . . .
Cr14 O24 C51 C52 -158(2) . . . .
Cr15 O15 C36 O14 8.7(16) . . . .
Cr15 O15 C36 C37 -174.0(7) . . . .
Cr15 O17 C31 O16 12.2(16) . . . .
Cr15 O17 C31 C32 -164.9(8) . . . .
Cr15 O18 C41 O19 -5.2(15) . . . .
Cr15 O18 C41 C42 170.6(7) . . . .
Cr15 O20 C46 O21 -3.8(14) . . . .
Cr15 O20 C46 C47 177.5(7) . . . .
Cr16 O11 C21 O10 1.2(19) . . . .
Cr16 O11 C21 C22 -176.8(8) . . . .
Cr16 O13 C26 O12 -9.3(16) . . . .
Cr16 O13 C26 C27 170.3(7) . . . .
Cr16 O14 C36 O15 -10.5(16) . . . .
Cr16 O14 C36 C37 172.2(7) . . . .
Cr16 O16 C31 O17 -14.8(15) . . . .
Cr16 O16 C31 C32 162.3(8) . . . .
O1 C1 C2 C3 -85.4(16) . . . .
O1 C1 C2 C4 155.7(11) . . . .
O1 C1 C2 C5 34.1(17) . . . .
O1 C1 O2 Cr10 31(3) . . . .
O1 C1 O3 Cr10 -41(4) . . . .
O4 C6 C7 C8 114.9(13) . . . .
O4 C6 C7 C9 -127.0(16) . . . .
O4 C6 C7 C10 -4.9(15) . . . .
O5 C6 C7 C8 -64.9(15) . . . .
O5 C6 C7 C9 53.2(18) . . . .
O5 C6 C7 C10 175.2(10) . . . .
O6 C16 C17 C18 -49.8(19) . . . .
O6 C16 C17 C19 68.9(15) . . . .
O6 C16 C17 C20 -178.3(12) . . . .
O7 C16 C17 C18 133.3(15) . . . .
O7 C16 C17 C19 -108.1(13) . . . .
O7 C16 C17 C20 4.7(18) . . . .
O8 C11 C12 C13 149.4(15) . . . .
O8 C11 C12 C14 30(2) . . . .
O8 C11 C12 C15 -92(2) . . . .
O9 C11 C12 C13 -32(2) . . . .
O9 C11 C12 C14 -151.5(17) . . . .
O9 C11 C12 C15 86.5(19) . . . .
O10 C21 C22 C23 55.2(16) . . . .
O10 C21 C22 C24 -66.7(14) . . . .
O10 C21 C22 C25 171.1(12) . . . .
O11 C21 C22 C23 -126.7(12) . . . .
O11 C21 C22 C24 111.5(13) . . . .
O11 C21 C22 C25 -10.8(16) . . . .
O12 C26 C27 C28 -11.3(14) . . . .
O12 C26 C27 C29 107.7(11) . . . .
O12 C26 C27 C30 -137.4(10) . . . .
O13 C26 C27 C28 169.0(9) . . . .
O13 C26 C27 C29 -71.9(11) . . . .
O13 C26 C27 C30 43.0(13) . . . .
O14 C36 C37 C38 -57.2(13) . . . .
O14 C36 C37 C39 62.1(12) . . . .
O14 C36 C37 C40 -177.9(10) . . . .
O15 C36 C37 C38 125.3(12) . . . .
O15 C36 C37 C39 -115.4(11) . . . .
O15 C36 C37 C40 4.5(14) . . . .
O16 C31 C32 C33 8.5(17) . . . .
O16 C31 C32 C34 -108.5(13) . . . .
O16 C31 C32 C35 140.0(12) . . . .
O16 C31 C32 C33A 49.9(16) . . . .
O16 C31 C32 C34A -62(2) . . . .
O16 C31 C32 C35A 162.8(17) . . . .
O17 C31 C32 C33 -174.1(13) . . . .
O17 C31 C32 C34 68.8(13) . . . .
O17 C31 C32 C35 -42.7(15) . . . .
O17 C31 C32 C33A -132.8(16) . . . .
O17 C31 C32 C34A 115.2(18) . . . .
O17 C31 C32 C35A -20(2) . . . .
O18 C41 C42 C43 50.5(12) . . . .
O18 C41 C42 C44 -69.7(12) . . . .
O18 C41 C42 C45 169.9(10) . . . .
O19 C41 C42 C43 -133.4(10) . . . .
O19 C41 C42 C44 106.4(10) . . . .
O19 C41 C42 C45 -14.1(14) . . . .
O20 C46 C47 C48 -62.2(13) . . . .
O20 C46 C47 C49 55.6(13) . . . .
O20 C46 C47 C50 176.0(9) . . . .
O21 C46 C47 C48 119.0(11) . . . .
O21 C46 C47 C49 -123.2(11) . . . .
O21 C46 C47 C50 -2.8(13) . . . .
O22 C60 C61 C62 58.2(11) . . . .
O22 C60 C61 C63 -61.1(11) . . . .
O22 C60 C61 C64 177.1(8) . . . .
O23 C60 C61 C62 -122.1(9) . . . .
O23 C60 C61 C63 118.6(10) . . . .
O23 C60 C61 C64 -3.2(12) . . . .
O24 C51 C56 C57 -175(2) . . . .
O24 C51 C56 C58 43(3) . . . .
O24 C51 C56 C59 -62.7(19) . . . .
O24 C51 C52 C53 -67(3) . . . .
O24 C51 C52 C54 169.4(19) . . . .
O24 C51 C52 C55 52(4) . . . .
O25 C51 C56 C57 -4(3) . . . .
O25 C51 C56 C58 -147.2(19) . . . .
O25 C51 C56 C59 107.5(18) . . . .
O25 C51 C52 C53 126(2) . . . .
O25 C51 C52 C54 2(3) . . . .
O25 C51 C52 C55 -115(3) . . . .
O26 C65 C66 C67 -66.8(11) . . . .
O26 C65 C66 C68 173.7(9) . . . .
O26 C65 C66 C69 49.6(13) . . . .
O27 C65 C66 C67 112.5(10) . . . .
O27 C65 C66 C68 -6.9(13) . . . .
O27 C65 C66 C69 -131.0(10) . . . .
O28 C70 C71 C72 125.2(10) . . . .
O28 C70 C71 C73 -116.7(10) . . . .
O28 C70 C71 C74 4.8(13) . . . .
O29 C70 C71 C72 -54.6(11) . . . .
O29 C70 C71 C73 63.5(10) . . . .
O29 C70 C71 C74 -175.1(8) . . . .
O30 C80 C81 C82 -117.4(13) . . . .
O30 C80 C81 C83 123.7(12) . . . .
O30 C80 C81 C84 -2.8(16) . . . .
O31 C80 C81 C82 61.7(14) . . . .
O31 C80 C81 C83 -57.1(14) . . . .
O31 C80 C81 C84 176.3(12) . . . .
O32 C75 C76 C77 147.3(15) . . . .
O32 C75 C76 C78 12(2) . . . .
O32 C75 C76 C79 -104.1(13) . . . .
O33 C75 C76 C77 -32(2) . . . .
O33 C75 C76 C78 -167.4(15) . . . .
O33 C75 C76 C79 76.3(15) . . . .
C2 C1 O2 Cr10 -163.6(16) . . . .
C2 C1 O3 Cr10 158(2) . . . .
O2 C1 C2 C3 108(2) . . . .
O2 C1 C2 C4 -11(2) . . . .
O2 C1 C2 C5 -132.7(19) . . . .
O3 C1 C2 C3 75(2) . . . .
O3 C1 C2 C4 -44(2) . . . .
O3 C1 C2 C5 -165(2) . . . .
Cr1 O47 C120 O46 13(2) . . . .
Cr1 O47 C120 C121 -166.8(10) . . . .
Cr1 O49 C115 O48 -3(2) . . . .
Cr1 O49 C115 C116 174.2(9) . . . .
Cr1 O50 C125 O51 -7.9(19) . . . .
Cr1 O50 C125 C126 173.9(10) . . . .
Cr1 O52 C130 O53 -13.5(19) . . . .
Cr1 O52 C130 C131 167.2(8) . . . .
Cr2 O43 C105 O42 -17(2) . . . .
Cr2 O43 C105 C106 164.9(9) . . . .
Cr2 O45 C110 O44 -2(2) . . . .
Cr2 O45 C110 C111 175.0(11) . . . .
Cr2 O46 C120 O47 24(2) . . . .
Cr2 O46 C120 C121 -155.6(10) . . . .
Cr2 O48 C115 O49 36.0(16) . . . .
Cr2 O48 C115 C116 -140.9(10) . . . .
Cr3 O39 C100 O38 -7(3) . . . .
Cr3 O39 C100 C101 169.6(12) . . . .
Cr3 O41 C95 O40 -18(2) . . . .
Cr3 O41 C95 C96 150.7(12) . . . .
Cr3 O42 C105 O43 -2(2) . . . .
Cr3 O42 C105 C106 176.1(10) . . . .
Cr3 O44 C110 O45 -18(2) . . . .
Cr3 O44 C110 C111 164.5(11) . . . .
Cr4 O35 C85 O34 11(2) . . . .
Cr4 O35 C85 C86 -168.3(10) . . . .
Cr4 O37 C90 O36 18.4(18) . . . .
Cr4 O37 C90 C91 -159.5(7) . . . .
Cr4 O38 C100 O39 -18(2) . . . .
Cr4 O38 C100 C101 165.2(12) . . . .
Cr4 O40 C95 O41 -8(3) . . . .
Cr4 O40 C95 C96 -175.9(12) . . . .
Cr5 O34 C85 O35 -4(2) . . . .
Cr5 O34 C85 C86 174.7(11) . . . .
Cr5 O36 C90 O37 -12(2) . . . .
Cr5 O36 C90 C91 165.6(8) . . . .
Cr5 O63 C160 O62 10(2) . . . .
Cr5 O63 C160 C161 -169.9(12) . . . .
Cr5 O65 C155 O64 6(2) . . . .
Cr5 O65 C155 C156 -174.3(10) . . . .
Cr6 O59 C145 O58 8.3(17) . . . .
Cr6 O59 C145 C146 -169.6(8) . . . .
Cr6 O61 C150 O60 1(2) . . . .
Cr6 O61 C150 C151 -176.5(10) . . . .
Cr6 O62 C160 O63 18(2) . . . .
Cr6 O62 C160 C161 -162.6(12) . . . .
Cr6 O64 C155 O65 21.2(19) . . . .
Cr6 O64 C155 C156 -158.8(10) . . . .
Cr7 O55 C140 O54 -14(2) . . . .
Cr7 O55 C140 C141 164.2(9) . . . .
Cr7 O57 C135 O56 -20.7(15) . . . .
Cr7 O57 C135 C136 162.8(8) . . . .
Cr7 O58 C145 O59 -7.9(17) . . . .
Cr7 O58 C145 C146 169.9(8) . . . .
Cr7 O60 C150 O61 -2.2(19) . . . .
Cr7 O60 C150 C151 175.4(9) . . . .
Cr8 O51 C125 O50 9.0(19) . . . .
Cr8 O51 C125 C126 -172.8(9) . . . .
Cr8 O53 C130 O52 16.8(18) . . . .
Cr8 O53 C130 C131 -164.0(8) . . . .
Cr8 O54 C140 O55 -20(2) . . . .
Cr8 O54 C140 C141 162.1(9) . . . .
Cr8 O56 C135 O57 -10.8(16) . . . .
Cr8 O56 C135 C136 165.8(8) . . . .
O34 C85 C86 C87 -82.3(19) . . . .
O34 C85 C86 C88 148(2) . . . .
O34 C85 C86 C89 26(2) . . . .
O35 C85 C86 C87 97.0(16) . . . .
O35 C85 C86 C88 -33(2) . . . .
O35 C85 C86 C89 -155.1(15) . . . .
O36 C90 C91 C92 172.4(12) . . . .
O36 C90 C91 C93 48.6(15) . . . .
O36 C90 C91 C94 -64.6(15) . . . .
O37 C90 C91 C92 -9.5(16) . . . .
O37 C90 C91 C93 -133.3(12) . . . .
O37 C90 C91 C94 113.5(13) . . . .
O38 C100 C101 C102 126.0(16) . . . .
O38 C100 C101 C103 5(3) . . . .
O38 C100 C101 C104 -115.6(18) . . . .
O39 C100 C101 C102 -51(2) . . . .
O39 C100 C101 C103 -172.2(16) . . . .
O39 C100 C101 C104 67(2) . . . .
O40 C95 C96 C97 -143.1(18) . . . .
O40 C95 C96 C98 -7(3) . . . .
O40 C95 C96 C99 103(2) . . . .
O41 C95 C96 C97 48(2) . . . .
O41 C95 C96 C98 -176.0(17) . . . .
O41 C95 C96 C99 -65(2) . . . .
O42 C105 C106 C107 -62.6(16) . . . .
O42 C105 C106 C108 172.7(12) . . . .
O42 C105 C106 C109 53.7(17) . . . .
O43 C105 C106 C107 115.9(14) . . . .
O43 C105 C106 C108 -8.8(18) . . . .
O43 C105 C106 C109 -127.8(14) . . . .
O44 C110 C111 C112 120.3(17) . . . .
O44 C110 C111 C113 4(2) . . . .
O44 C110 C111 C114 -125.0(17) . . . .
O45 C110 C111 C112 -57.1(18) . . . .
O45 C110 C111 C113 -173.5(16) . . . .
O45 C110 C111 C114 58(2) . . . .
O46 C120 C121 C122 2(2) . . . .
O46 C120 C121 C123 -120.0(15) . . . .
O46 C120 C121 C124 122.3(15) . . . .
O47 C120 C121 C122 -178.5(17) . . . .
O47 C120 C121 C123 60.0(18) . . . .
O47 C120 C121 C124 -57.8(17) . . . .
O48 C115 C116 C117 79.3(16) . . . .
O48 C115 C116 C118 -43(2) . . . .
O48 C115 C116 C119 -171.5(13) . . . .
O49 C115 C116 C117 -97.7(15) . . . .
O49 C115 C116 C118 140.4(16) . . . .
O49 C115 C116 C119 11.5(19) . . . .
O50 C125 C126 C127 8(2) . . . .
O50 C125 C126 C128 -111.0(14) . . . .
O50 C125 C126 C129 128.9(13) . . . .
O51 C125 C126 C127 -170.4(14) . . . .
O51 C125 C126 C128 70.6(15) . . . .
O51 C125 C126 C129 -49.5(16) . . . .
O52 C130 C131 C132 163.8(12) . . . .
O52 C130 C131 C133 38.0(18) . . . .
O52 C130 C131 C134 -75.8(18) . . . .
O53 C130 C131 C132 -15.5(17) . . . .
O53 C130 C131 C133 -141.3(14) . . . .
O53 C130 C131 C134 104.8(18) . . . .
O54 C140 C141 C142 168.4(14) . . . .
O54 C140 C141 C143 45.9(16) . . . .
O54 C140 C141 C144 -71.1(15) . . . .
O55 C140 C141 C142 -10.1(19) . . . .
O55 C140 C141 C143 -132.6(13) . . . .
O55 C140 C141 C144 110.4(13) . . . .
O56 C135 C136 C137 45.6(16) . . . .
O56 C135 C136 C138 -71.3(13) . . . .
O56 C135 C136 C139 171.4(11) . . . .
O57 C135 C136 C137 -137.6(13) . . . .
O57 C135 C136 C138 105.6(12) . . . .
O57 C135 C136 C139 -11.7(16) . . . .
O58 C145 C146 C147 32.0(16) . . . .
O58 C145 C146 C148 -80.9(13) . . . .
O58 C145 C146 C149 164.3(12) . . . .
O59 C145 C146 C147 -150.0(13) . . . .
O59 C145 C146 C148 97.1(13) . . . .
O59 C145 C146 C149 -17.6(15) . . . .
O60 C150 C151 C152 -97.6(17) . . . .
O60 C150 C151 C153 144.8(14) . . . .
O60 C150 C151 C154 31.6(19) . . . .
O61 C150 C151 C152 80.1(19) . . . .
O61 C150 C151 C153 -37.5(18) . . . .
O61 C150 C151 C154 -150.8(14) . . . .
O62 C160 C161 C162 27(3) . . . .
O62 C160 C161 C163 -87.6(19) . . . .
O62 C160 C161 C164 162.0(19) . . . .
O63 C160 C161 C162 -153.4(19) . . . .
O63 C160 C161 C163 92(2) . . . .
O63 C160 C161 C164 -18(3) . . . .
O64 C155 C156 C157 127.6(13) . . . .
O64 C155 C156 C158 0.8(19) . . . .
O64 C155 C156 C159 -116.3(14) . . . .
O65 C155 C156 C157 -52.4(17) . . . .
O65 C155 C156 C158 -179.2(12) . . . .
O65 C155 C156 C159 63.6(15) . . . .
Cu1 O66 C230 C229 -16(2) . . . .
Cu1 O66 C230 C231 163.1(12) . . . .
Cu1 O67 C228 C227 -159.1(9) . . . .
Cu1 O67 C228 C229 20(2) . . . .
Cu1 O68 C225 C224 17(2) . . . .
Cu1 O68 C225 C226 -160.6(9) . . . .
Cu1 O69 C223 C222 160.5(11) . . . .
Cu1 O69 C223 C224 -24.1(19) . . . .
Cu1 N1 C192 C193 166.7(11) . . . .
Cu1 N1 C196 C195 -167.1(9) . . . .
Cu1 N3 C165 C166 164.4(10) . . . .
Cu1 N3 C169 C168 -164.4(10) . . . .
F20 C227 C228 O67 -178.0(12) . . . .
F20 C227 C228 C229 3(2) . . . .
F21 C227 C228 O67 57(2) . . . .
F21 C227 C228 C229 -122.0(17) . . . .
F22 C227 C228 O67 -57.9(17) . . . .
F22 C227 C228 C229 122.7(15) . . . .
F26 C222 C223 O69 -155.0(14) . . . .
F26 C222 C223 C224 29(2) . . . .
F27 C222 C223 O69 80.6(19) . . . .
F27 C222 C223 C224 -95.5(19) . . . .
F28 C222 C223 O69 -40(2) . . . .
F28 C222 C223 C224 144.3(15) . . . .
O66 C230 C231 F17 62(2) . . . .
O66 C230 C231 F18 -50(3) . . . .
O66 C230 C231 F19 173.7(19) . . . .
O67 C228 C229 C230 5(2) . . . .
O68 C225 C226 F23 71.7(18) . . . .
O68 C225 C226 F24 -55(2) . . . .
O68 C225 C226 F25 -172.4(13) . . . .
O69 C223 C224 C225 2(2) . . . .
N1 C192 C193 C194 1(2) . . . .
N2 C214 C215 C216 -165.0(12) . . . .
N3 C165 C166 C167 0(2) . . . .
C165 N3 C169 C168 -1(2) . . . .
C165 C166 C167 C168 1.2(18) . . . .
C165 C166 C167 C170 178.2(11) . . . .
C166 C167 C168 C169 -2.1(17) . . . .
C166 C167 C170 C171 34(2) . . . .
C166 C167 C170 C175 -142.1(14) . . . .
C167 C168 C169 N3 1.9(19) . . . .
C167 C170 C171 C172 -177.6(18) . . . .
C167 C170 C175 C174 173.2(13) . . . .
C168 C167 C170 C171 -149.6(15) . . . .
C168 C167 C170 C175 34.8(18) . . . .
C169 N3 C165 C166 -0.5(19) . . . .
C170 C167 C168 C169 -179.1(11) . . . .
C170 C171 C172 C173 7(3) . . . .
C171 C170 C175 C174 -3(2) . . . .
C171 C172 C173 C174 -7(3) . . . .
C171 C172 C173 C176 171.9(19) . . . .
C172 C173 C174 C175 2(2) . . . .
C172 C173 C176 C177 -130.6(17) . . . .
C172 C173 C176 C181 54(2) . . . .
C173 C174 C175 C170 2(2) . . . .
C173 C176 C177 C178 178.8(12) . . . .
C173 C176 C181 C180 -178.8(13) . . . .
C174 C173 C176 C177 48.2(19) . . . .
C174 C173 C176 C181 -127.2(15) . . . .
C175 C170 C171 C172 -2(3) . . . .
C176 C173 C174 C175 -176.4(12) . . . .
C176 C177 C178 C179 0(2) . . . .
C177 C176 C181 C180 6(2) . . . .
C177 C178 C179 C180 6(2) . . . .
C177 C178 C179 C182 -155.0(17) . . . .
C177 C178 C179 C183 157.6(16) . . . .
C178 C179 C180 C181 -6(2) . . . .
C178 C179 C182 N5 -85(4) . . . .
C178 C179 C183 N4 82(2) . . . .
C179 C180 C181 C176 0(2) . . . .
C180 C179 C182 N5 114(3) . . . .
C180 C179 C183 N4 -124.7(19) . . . .
C181 C176 C177 C178 -6(2) . . . .
C184 C185 C186 C187 -93(2) . . . .
C184 C185 C186 C191 98.4(19) . . . .
C184 N5 C182 C179 174(3) . . . .
C184 N4 C183 C179 163.2(17) . . . .
C185 C184 N5 C182 -167(3) . . . .
C185 C184 N4 C183 65(2) . . . .
C185 C186 C187 C188 -163.1(16) . . . .
C185 C186 C191 C190 163.9(15) . . . .
C186 C187 C188 C189 -5(3) . . . .
C187 C186 C191 C190 -6(3) . . . .
C187 C188 C189 C190 2(3) . . . .
C188 C189 C190 C191 -2(3) . . . .
C189 C190 C191 C186 3(2) . . . .
C191 C186 C187 C188 6(3) . . . .
C192 N1 C196 C195 3.2(17) . . . .
C192 C193 C194 C195 0.9(18) . . . .
C192 C193 C194 C197 -178.8(12) . . . .
C193 C194 C195 C196 -0.8(18) . . . .
C193 C194 C197 C198 -30(2) . . . .
C193 C194 C197 C202 150.1(15) . . . .
C194 C195 C196 N1 -1.3(19) . . . .
C194 C197 C198 C199 -178.3(15) . . . .
C194 C197 C202 C201 -178.2(15) . . . .
C195 C194 C197 C198 150.6(15) . . . .
C195 C194 C197 C202 -30(2) . . . .
C196 N1 C192 C193 -3.3(19) . . . .
C197 C194 C195 C196 178.9(12) . . . .
C197 C198 C199 C200 -7(3) . . . .
C198 C197 C202 C201 2(2) . . . .
C198 C199 C200 C201 9(2) . . . .
C198 C199 C200 C203 -177.1(14) . . . .
C199 C200 C201 C202 -6(3) . . . .
C199 C200 C203 C204 -27(3) . . . .
C199 C200 C203 C207 154.0(15) . . . .
C199 C200 C203 C208 38(2) . . . .
C199 C200 C203 C212 -134(2) . . . .
C200 C201 C202 C197 0(3) . . . .
C200 C203 C204 C205 178(2) . . . .
C200 C203 C207 C206 -179.4(16) . . . .
C200 C203 C208 C209 177(2) . . . .
C200 C203 C212 C211 -176(3) . . . .
C201 C200 C203 C204 147(2) . . . .
C201 C200 C203 C207 -32(2) . . . .
C201 C200 C203 C208 -148(2) . . . .
C201 C200 C203 C212 40(3) . . . .
C202 C197 C198 C199 2(3) . . . .
C203 C200 C201 C202 -179.8(16) . . . .
C203 C204 C205 C210 1(4) . . . .
C203 C208 C209 C210 3(4) . . . .
C210 C206 C207 C203 2(3) . . . .
C210 C211 C212 C203 -4(5) . . . .
C213 N2 C214 C215 -51(2) . . . .
C213 C210 C205 C204 -176(2) . . . .
C213 C210 C206 C207 174.9(18) . . . .
C213 C210 C209 C208 -172(2) . . . .
C213 C210 C211 C212 173(2) . . . .
C214 N2 C213 C210 -167.5(13) . . . .
C214 C215 C216 C217 72.1(19) . . . .
C214 C215 C216 C221 -111.5(17) . . . .
C215 C216 C217 C218 171.5(15) . . . .
C215 C216 C221 C220 -170.1(18) . . . .
C216 C217 C218 C219 2(3) . . . .
C217 C216 C221 C220 7(3) . . . .
C217 C218 C219 C220 1(3) . . . .
C218 C219 C220 C221 0(3) . . . .
C219 C220 C221 C216 -4(3) . . . .
C221 C216 C217 C218 -5(2) . . . .
C222 C223 C224 C225 177.3(14) . . . .
C223 C224 C225 O68 4(2) . . . .
C223 C224 C225 C226 -178.3(13) . . . .
C224 C225 C226 F23 -106.3(19) . . . .
C224 C225 C226 F24 126.6(17) . . . .
C224 C225 C226 F25 10(2) . . . .
C227 C228 C229 C230 -176.1(13) . . . .
C228 C229 C230 O66 -5(2) . . . .
C228 C229 C230 C231 176.1(15) . . . .
C229 C230 C231 F17 -118.8(18) . . . .
C229 C230 C231 F18 129(2) . . . .
C229 C230 C231 F19 -7(3) . . . .
N5 C184 C185 C186 -170.3(16) . . . .
C182 C179 C180 C181 157.4(17) . . . .
C204 C203 C207 C206 2(3) . . . .
C205 C210 C213 N2 -9(3) . . . .
C205 C210 C206 C207 -4(3) . . . .
C206 C210 C213 N2 172.3(16) . . . .
C206 C210 C205 C204 2(3) . . . .
C207 C203 C204 C205 -4(4) . . . .
N4 C184 C185 C186 158.0(14) . . . .
C183 C179 C180 C181 -159.4(16) . . . .
C208 C203 C212 C211 11(4) . . . .
C209 C210 C213 N2 -77(2) . . . .
C209 C210 C211 C212 -4(4) . . . .
C211 C210 C213 N2 105(2) . . . .
C211 C210 C209 C208 5(4) . . . .
C212 C203 C208 C209 -10(4) . . . .
